data_4311912
loop_
_publ_author_name
'Eric Burkholder'
'Vladimir Golub'
'Charles J. O'Connor'
'Jon Zubieta'

_publ_contact_author_address
;Department of Chemistry 
111 College Place
Syracuse University
Syracuse NY 13244    
;
_publ_contact_author_email jazubiet@syr.edu
_publ_contact_author_fax '(315) 443-4070'
_publ_contact_author_name 'Jon Zubieta'
_publ_contact_author_phone '(315) 443-2547'
_publ_section_title
;
 Solid-State Coordination Chemistry of the
 Oxomolybdate-Organodiphosphonate/Nickel-Organoimine System: Structural
 Influences of the Secondary Metal Coordination Cation and Diphosphonate
 Tether Lengths
;
_journal_name_full 'Inorganic Chemistry'
_journal_page_first 7014
_journal_page_last 7029
_journal_paper_doi 10.1021/ic049201k
_journal_volume 43
_journal_year 2004
_chemical_formula_sum 'C108 H120.25 F4 Mo14 N24 Ni6 O78.25 P8'
_chemical_formula_weight 5025.71
_space_group_IT_number 14
_symmetry_cell_setting monoclinic
_symmetry_Int_Tables_number 14
_symmetry_space_group_name_Hall '-P 2yn'
_symmetry_space_group_name_H-M 'P 1 21/n 1'
_atom_sites_solution_hydrogens geom
_atom_sites_solution_primary direct
_atom_sites_solution_secondary difmap
_audit_creation_method SHELXL-97
_cell_angle_alpha 90.00
_cell_angle_beta 96.7160(10)
_cell_angle_gamma 90.00
_cell_formula_units_Z 4
_cell_length_a 16.1269(7)
_cell_length_b 36.9971(15)
_cell_length_c 25.3324(10)
_cell_measurement_temperature 92(2)
_cell_volume 15010.8(11)
_computing_structure_refinement 'SHELXL-97 (Sheldrick, 1997)'
_computing_structure_solution 'SHELXS-97 (Sheldrick, 1990)'
_diffrn_ambient_temperature 90(2)
_diffrn_measured_fraction_theta_full 0.998
_diffrn_measured_fraction_theta_max 0.998
_diffrn_radiation_monochromator graphite
_diffrn_radiation_probe x-ray
_diffrn_radiation_type MoK\a
_diffrn_radiation_wavelength 0.71073
_diffrn_reflns_av_R_equivalents 0.0796
_diffrn_reflns_av_sigmaI/netI 0.0771
_diffrn_reflns_limit_h_max 23
_diffrn_reflns_limit_h_min -23
_diffrn_reflns_limit_k_max 54
_diffrn_reflns_limit_k_min -54
_diffrn_reflns_limit_l_max 35
_diffrn_reflns_limit_l_min -37
_diffrn_reflns_number 195733
_diffrn_reflns_theta_full 31.51
_diffrn_reflns_theta_max 31.51
_diffrn_reflns_theta_min 1.37
_diffrn_source 'fine-focus sealed tube'
_exptl_absorpt_coefficient_mu 2.058
_exptl_absorpt_correction_T_max 0.7903
_exptl_absorpt_correction_T_min 0.6836
_exptl_crystal_colour orange
_exptl_crystal_density_diffrn 2.224
_exptl_crystal_density_method 'not measured'
_exptl_crystal_description block
_exptl_crystal_F_000 9897
_exptl_crystal_size_max 0.20
_exptl_crystal_size_mid 0.16
_exptl_crystal_size_min 0.12
_refine_diff_density_max 2.670
_refine_diff_density_min -1.283
_refine_diff_density_rms 0.212
_refine_ls_extinction_method none
_refine_ls_goodness_of_fit_ref 1.028
_refine_ls_hydrogen_treatment mixed
_refine_ls_matrix_type full
_refine_ls_number_parameters 2198
_refine_ls_number_reflns 49909
_refine_ls_number_restraints 0
_refine_ls_restrained_S_all 1.028
_refine_ls_R_factor_all 0.0692
_refine_ls_R_factor_gt 0.0549
_refine_ls_shift/su_max 0.002
_refine_ls_shift/su_mean 0.000
_refine_ls_structure_factor_coef Fsqd
_refine_ls_weighting_details 'calc w=1/[\s^2^(Fo^2^)+(0.0497P)^2^+44.8893P] where P=(Fo^2^+2Fc^2^)/3'
_refine_ls_weighting_scheme calc
_refine_ls_wR_factor_gt 0.1127
_refine_ls_wR_factor_ref 0.1270
_reflns_number_gt 35367
_reflns_number_total 49909
_reflns_threshold_expression >2sigma(I)
_cod_data_source_file ic049201ksi20040618_041150.cif
_cod_data_source_block compound5
_cod_database_code 4311912

loop_
_symmetry_equiv_pos_as_xyz
'x, y, z'
'-x+1/2, y+1/2, -z+1/2'
'-x, -y, -z'
'x-1/2, -y-1/2, z-1/2'

loop_
_atom_site_label
_atom_site_type_symbol
_atom_site_fract_x
_atom_site_fract_y
_atom_site_fract_z
_atom_site_U_iso_or_equiv
_atom_site_adp_type
_atom_site_occupancy
_atom_site_symmetry_multiplicity
_atom_site_calc_flag
_atom_site_refinement_flags
_atom_site_disorder_assembly
_atom_site_disorder_group
Mo1 Mo 0.12291(2) 0.162463(11) 0.830611(15) 0.00913(7) Uani 1 1 d . . .
Mo2 Mo 0.77057(2) 0.161943(11) 0.491093(16) 0.00962(7) Uani 1 1 d . . .
Mo3 Mo 1.77570(2) 0.086776(11) -0.011384(16) 0.00938(7) Uani 1 1 d . . .
Mo4 Mo 0.35631(2) 0.165853(11) 0.688894(16) 0.00963(7) Uani 1 1 d . . .
Mo5 Mo 0.19035(2) 0.210538(11) 0.731379(16) 0.01070(8) Uani 1 1 d . . .
Mo6 Mo 0.74582(2) 0.078631(11) 0.548436(16) 0.00917(7) Uani 1 1 d . . .
Mo7 Mo 1.14005(2) 0.095894(12) 0.339395(17) 0.01315(8) Uani 1 1 d . . .
Mo8 Mo 1.72678(2) 0.170894(10) 0.036269(16) 0.00963(7) Uani 1 1 d . . .
Mo9A Mo 1.16783(4) 0.185002(17) 0.31412(4) 0.01025(19) Uani 0.859(4) 1 d P A 1
Mo9B Mo 1.1448(4) 0.17576(16) 0.2900(3) 0.0279(19) Uani 0.141(4) 1 d P A 2
Mo10 Mo 0.37903(2) 0.084975(11) 0.751848(17) 0.01291(8) Uani 1 1 d . . .
Mo11 Mo 1.28459(3) 0.047111(11) 0.282922(17) 0.01402(8) Uani 1 1 d . . .
Mo12 Mo 1.32214(3) 0.194500(12) 0.239845(19) 0.01629(9) Uani 1 1 d . A .
Mo13 Mo 0.22063(3) 0.072878(12) 0.824566(18) 0.01506(9) Uani 1 1 d . . .
Mo14 Mo 1.38016(2) 0.102004(11) 0.203224(16) 0.01185(8) Uani 1 1 d . . .
Ni1 Ni 2.04588(3) 0.163279(16) -0.03975(2) 0.00890(11) Uani 1 1 d . . .
Ni2 Ni 1.45530(4) 0.098517(16) 0.07085(2) 0.00978(11) Uani 1 1 d . . .
Ni3 Ni 0.75961(4) 0.116033(17) 0.26769(2) 0.01024(11) Uani 1 1 d . . .
Ni4 Ni 1.06332(3) 0.105082(16) 0.46747(2) 0.00909(11) Uani 1 1 d . . .
Ni5 Ni 0.44452(3) 0.140804(16) 0.56742(2) 0.00894(11) Uani 1 1 d . . .
Ni6 Ni 0.75381(4) 0.124341(16) 0.76268(2) 0.00989(11) Uani 1 1 d . . .
P1 P 1.92053(7) 0.14002(3) 0.04934(5) 0.0091(2) Uani 1 1 d . . .
P2 P 0.58675(7) 0.12172(3) 0.48291(5) 0.0103(2) Uani 1 1 d . . .
P3 P 1.58117(7) 0.11691(3) -0.02111(5) 0.0122(2) Uani 1 1 d . . .
P4 P 0.93033(7) 0.11915(3) 0.55618(5) 0.0094(2) Uani 1 1 d . . .
P5 P 1.34295(7) 0.13093(3) 0.33099(5) 0.0103(2) Uani 1 1 d . . .
P6 P 0.32675(7) 0.15816(3) 0.82066(5) 0.0115(2) Uani 1 1 d . . .
P7 P 0.17598(7) 0.11917(3) 0.71218(5) 0.0095(2) Uani 1 1 d . . .
P8 P 1.17708(8) 0.12071(4) 0.21613(5) 0.0167(3) Uani 1 1 d . . .
F1 F 1.75641(16) 0.14295(7) -0.03245(11) 0.0120(5) Uani 1 1 d . . .
F2 F 1.74553(16) 0.11450(7) 0.05812(11) 0.0116(5) Uani 1 1 d . . .
F3 F 0.76913(16) 0.10432(7) 0.47600(11) 0.0107(5) Uani 1 1 d . . .
F4 F 0.74766(16) 0.13598(7) 0.56294(11) 0.0115(5) Uani 1 1 d . . .
O1 O 1.1357(2) 0.10258(9) 0.40682(13) 0.0133(7) Uani 1 1 d . A .
O2 O 1.00671(19) 0.10479(9) 0.53532(13) 0.0126(6) Uani 1 1 d . A .
O3 O 0.86737(19) 0.08800(9) 0.56428(13) 0.0115(6) Uani 1 1 d . A .
O4 O 0.8860(2) 0.14845(9) 0.51897(13) 0.0127(6) Uani 1 1 d . A .
O5 O 0.7243(2) 0.06964(10) 0.61088(13) 0.0150(7) Uani 1 1 d . . .
O6 O 0.7508(2) 0.03689(9) 0.52116(14) 0.0162(7) Uani 1 1 d . . .
O7 O 0.7943(2) 0.17109(10) 0.42911(14) 0.0151(7) Uani 1 1 d . . .
O8 O 0.7658(2) 0.20332(10) 0.51905(16) 0.0205(8) Uani 1 1 d . . .
O9 O 0.63056(19) 0.09235(9) 0.52047(13) 0.0128(7) Uani 1 1 d . . .
O10 O 0.64956(19) 0.15253(9) 0.47426(14) 0.0129(7) Uani 1 1 d . . .
O11 O 0.5110(2) 0.13672(9) 0.50346(13) 0.0131(7) Uani 1 1 d . . .
O12 O 1.2090(2) 0.15584(10) 0.24440(15) 0.0182(7) Uani 1 1 d . A .
O13 O 1.2315(2) 0.11135(11) 0.17315(14) 0.0189(8) Uani 1 1 d . A .
O14 O 1.1773(2) 0.08921(10) 0.25645(14) 0.0176(7) Uani 1 1 d . A .
O15 O 1.34229(19) 0.10112(8) 0.28803(13) 0.0102(6) Uani 1 1 d . A .
O16 O 1.3808(2) 0.16466(9) 0.31011(14) 0.0136(7) Uani 1 1 d . A .
O17 O 1.2547(2) 0.13723(9) 0.34646(14) 0.0134(7) Uani 1 1 d . A .
O18 O 1.2620(2) 0.21074(10) 0.29641(16) 0.0225(8) Uani 1 1 d . . .
O19 O 1.3692(2) 0.15262(10) 0.20704(14) 0.0162(7) Uani 1 1 d . A .
O20 O 1.3283(2) 0.05703(9) 0.21627(14) 0.0149(7) Uani 1 1 d . A .
O21 O 1.2317(2) 0.06260(9) 0.34477(13) 0.0141(7) Uani 1 1 d . A .
O22 O 1.0985(2) 0.14091(10) 0.31318(15) 0.0195(8) Uani 1 1 d . A .
O23 O 1.2627(2) 0.21146(11) 0.18467(16) 0.0239(8) Uani 1 1 d . . .
O24 O 1.4018(2) 0.22459(10) 0.24788(16) 0.0217(8) Uani 1 1 d . . .
O25 O 1.3892(2) 0.09616(10) 0.13596(14) 0.0155(7) Uani 1 1 d . A .
O26 O 1.4813(2) 0.09543(10) 0.23023(14) 0.0169(7) Uani 1 1 d . A .
O27 O 1.3675(3) 0.02648(10) 0.31865(15) 0.0245(9) Uani 1 1 d . A .
O28 O 1.2198(3) 0.01294(11) 0.25940(16) 0.0273(9) Uani 1 1 d . A .
O29 O 1.0552(2) 0.06952(12) 0.32221(15) 0.0244(9) Uani 1 1 d . A .
O30 O 1.1653(3) 0.19887(11) 0.37788(17) 0.0269(9) Uani 1 1 d . . .
O31 O 1.0957(2) 0.21100(11) 0.27693(17) 0.0279(9) Uani 1 1 d . . .
O32 O 1.99445(19) 0.15613(9) 0.02788(13) 0.0129(7) Uani 1 1 d . . .
O33 O 1.8494(2) 0.16871(9) 0.04997(14) 0.0136(7) Uani 1 1 d . . .
O34 O 1.8865(2) 0.10618(9) 0.01765(14) 0.0126(6) Uani 1 1 d . . .
O35 O 1.7993(2) 0.07855(9) -0.07375(13) 0.0139(7) Uani 1 1 d . . .
O36 O 1.7835(2) 0.04534(9) 0.01757(14) 0.0159(7) Uani 1 1 d . . .
O37 O 1.7183(2) 0.21083(9) 0.00355(15) 0.0196(8) Uani 1 1 d . . .
O38 O 1.7081(2) 0.18229(10) 0.09862(14) 0.0175(7) Uani 1 1 d . . .
O39 O 1.6162(2) 0.15051(9) 0.01135(14) 0.0143(7) Uani 1 1 d . A .
O40 O 1.6526(2) 0.08908(9) -0.02566(14) 0.0142(7) Uani 1 1 d . A .
O41 O 1.5099(2) 0.10043(10) 0.00265(13) 0.0157(7) Uani 1 1 d . A .
O42 O 0.3170(2) 0.18196(9) 0.77063(13) 0.0122(6) Uani 1 1 d . . .
O43 O 0.2650(2) 0.16882(10) 0.85882(13) 0.0139(7) Uani 1 1 d . . .
O44 O 0.31441(19) 0.11792(9) 0.80639(13) 0.0116(6) Uani 1 1 d . . .
O45 O 0.16188(19) 0.15315(8) 0.74611(12) 0.0090(6) Uani 1 1 d . . .
O46 O 0.1526(2) 0.08579(9) 0.74167(14) 0.0137(7) Uani 1 1 d . . .
O47 O 0.26646(19) 0.11730(9) 0.69909(13) 0.0107(6) Uani 1 1 d . . .
O48 O 0.41977(19) 0.13195(9) 0.73200(13) 0.0128(6) Uani 1 1 d . . .
O49 O 0.2517(2) 0.19061(9) 0.67576(13) 0.0118(6) Uani 1 1 d . . .
O50 O 0.1493(2) 0.20728(9) 0.80012(13) 0.0132(7) Uani 1 1 d . . .
O51 O 0.1534(2) 0.11338(9) 0.83979(14) 0.0134(7) Uani 1 1 d . . .
O52 O 0.2965(2) 0.05395(9) 0.77787(16) 0.0186(8) Uani 1 1 d . . .
O53 O 0.4632(2) 0.07590(10) 0.79674(15) 0.0173(7) Uani 1 1 d . . .
O54 O 0.3933(2) 0.06076(10) 0.69576(15) 0.0181(7) Uani 1 1 d . . .
O55 O 0.2371(2) 0.25156(10) 0.74345(16) 0.0217(8) Uani 1 1 d . . .
O56 O 0.1011(2) 0.21989(10) 0.69069(14) 0.0179(7) Uani 1 1 d . . .
O57 O 0.0215(2) 0.15691(9) 0.80336(13) 0.0137(7) Uani 1 1 d . . .
O58 O 0.1111(2) 0.17373(10) 0.89551(13) 0.0146(7) Uani 1 1 d . . .
O59 O 0.1533(2) 0.03741(10) 0.82459(17) 0.0239(9) Uani 1 1 d . . .
O60 O 0.4256(2) 0.20065(9) 0.69402(14) 0.0155(7) Uani 1 1 d . . .
O61 O 0.3665(2) 0.14811(9) 0.62615(13) 0.0134(7) Uani 1 1 d . . .
O62 O 0.2786(2) 0.06899(11) 0.88523(16) 0.0251(9) Uani 1 1 d . . .
O80 O 0.2664(2) 0.04380(10) 0.45024(14) 0.0186(7) Uani 1 1 d . . .
O81 O 0.2435(2) 0.06495(11) 0.60325(15) 0.0240(8) Uani 1 1 d . . .
O82 O 0.1918(2) 0.02494(11) 0.68901(16) 0.0245(8) Uani 1 1 d . . .
O83 O 0.2783(3) 0.20624(12) 0.47279(19) 0.0322(10) Uani 1 1 d . . .
O84 O 0.2320(3) 0.22763(15) 0.57850(18) 0.0416(12) Uani 1 1 d . . .
O85 O 0.2205(3) 0.16756(14) 0.09951(19) 0.0498(15) Uani 1 1 d . . .
O86 O 0.2288(3) 0.05515(16) 0.1021(2) 0.0518(15) Uani 1 1 d . . .
O87 O 0.2737(3) 0.13557(17) 0.9605(2) 0.0496(14) Uani 1 1 d . . .
O88 O 0.1169(3) 0.00857(14) 0.1552(2) 0.0449(13) Uani 1 1 d . . .
O89 O 0.3014(4) 0.02399(17) 0.9715(2) 0.0600(16) Uani 1 1 d . . .
O90 O 0.3001(3) 0.24461(15) 0.8639(2) 0.0580(17) Uani 1 1 d . . .
O91 O 0.2395(6) 0.2335(2) 0.9676(3) 0.060(2) Uani 0.75 1 d P . .
O92 O 1.1808(2) 0.09612(10) 0.51096(14) 0.0166(7) Uani 1 1 d . A .
O93 O 2.1518(2) 0.18055(10) 0.00355(14) 0.0169(7) Uani 1 1 d . . .
O94 O 1.3430(2) 0.08658(11) 0.02799(15) 0.0218(8) Uani 1 1 d . A .
O95 O 0.3385(2) 0.14401(11) 0.51426(15) 0.0199(8) Uani 1 1 d . . .
O96 O 0.2773(10) 0.2133(6) 0.9521(6) 0.084(7) Uani 0.40 1 d P . .
N1 N 1.0290(2) 0.05146(10) 0.45165(16) 0.0104(7) Uani 1 1 d . A .
N2 N 0.6772(2) 0.11464(11) 0.20231(16) 0.0118(7) Uani 1 1 d . . .
N3 N 0.9610(2) 0.11086(10) 0.41274(15) 0.0097(7) Uani 1 1 d . A .
N4 N 1.0524(2) 0.16136(11) 0.45989(16) 0.0109(7) Uani 1 1 d . A .
N5 N 0.7145(2) 0.07416(11) 0.31100(16) 0.0126(8) Uani 1 1 d . . .
N6 N 0.8414(2) 0.11654(10) 0.33345(15) 0.0100(7) Uani 1 1 d . A .
N7 N 0.8368(2) 0.15800(11) 0.25295(16) 0.0125(8) Uani 1 1 d . A .
N8 N 0.8134(2) 0.07750(11) 0.22206(16) 0.0123(8) Uani 1 1 d . . .
N9 N 0.6748(2) 0.15486(12) 0.28323(16) 0.0146(8) Uani 1 1 d . . .
N10 N 1.4552(2) 0.15520(11) 0.08052(16) 0.0115(7) Uani 1 1 d . A .
N11 N 1.5584(2) 0.10647(11) 0.12270(15) 0.0103(7) Uani 1 1 d . . .
N12 N 1.5009(2) 0.04614(11) 0.08228(16) 0.0123(8) Uani 1 1 d . A .
N13 N 2.0629(2) 0.10682(11) -0.04515(16) 0.0126(8) Uani 1 1 d . . .
N14 N 1.9476(2) 0.14874(11) -0.09206(15) 0.0102(7) Uani 1 1 d . . .
N15 N 1.9878(2) 0.21258(11) -0.05605(15) 0.0113(7) Uani 1 1 d . . .
N16 N 0.4504(2) 0.08432(11) 0.57475(15) 0.0099(7) Uani 1 1 d . . .
N17 N 0.5445(2) 0.13353(10) 0.62265(15) 0.0080(7) Uani 1 1 d . . .
N18 N 0.4863(2) 0.19402(11) 0.58179(16) 0.0126(8) Uani 1 1 d . . .
N19 N 0.6785(2) 0.08053(11) 0.77543(16) 0.0134(8) Uani 1 1 d . . .
N20 N 0.6708(2) 0.12453(10) 0.69724(15) 0.0091(7) Uani 1 1 d . . .
N21 N 0.7997(2) 0.16633(11) 0.71846(15) 0.0111(7) Uani 1 1 d . . .
N22 N 0.8465(2) 0.08556(11) 0.75424(16) 0.0123(8) Uani 1 1 d . . .
N23 N 0.8326(2) 0.13210(10) 0.82855(15) 0.0092(7) Uani 1 1 d . . .
N24 N 0.6930(2) 0.16545(11) 0.80104(15) 0.0118(7) Uani 1 1 d . . .
C1 C 1.0745(3) 0.02238(13) 0.4673(2) 0.0137(9) Uani 1 1 d . . .
H1 H 1.1223 0.0255 0.4926 0.016 Uiso 1 1 calc R A .
C2 C 1.0554(3) -0.01190(14) 0.4484(2) 0.0184(10) Uani 1 1 d . A .
H2 H 1.0886 -0.0320 0.4609 0.022 Uiso 1 1 calc R . .
C3 C 0.9869(3) -0.01638(14) 0.4109(2) 0.0174(10) Uani 1 1 d . . .
H3 H 0.9724 -0.0397 0.3971 0.021 Uiso 1 1 calc R A .
C4 C 0.9393(3) 0.01356(13) 0.39348(19) 0.0136(9) Uani 1 1 d . A .
H4 H 0.8930 0.0112 0.3669 0.016 Uiso 1 1 calc R . .
C5 C 0.9611(3) 0.04712(12) 0.41598(19) 0.0111(8) Uani 1 1 d . . .
C6 C 0.9185(3) 0.08105(12) 0.39742(18) 0.0086(8) Uani 1 1 d . A .
C7 C 0.9475(3) 0.14335(12) 0.39063(18) 0.0092(8) Uani 1 1 d . . .
C8 C 0.9906(3) 0.17279(13) 0.42267(18) 0.0103(8) Uani 1 1 d . A .
C9 C 0.9623(3) 0.20836(13) 0.42011(19) 0.0131(9) Uani 1 1 d . . .
H9 H 0.9161 0.2153 0.3955 0.016 Uiso 1 1 calc R A .
C10 C 1.0034(3) 0.23327(13) 0.4544(2) 0.0150(9) Uani 1 1 d . A .
H10 H 0.9865 0.2579 0.4531 0.018 Uiso 1 1 calc R . .
C11 C 1.0691(3) 0.22215(14) 0.4908(2) 0.0183(10) Uani 1 1 d . . .
H11 H 1.0990 0.2391 0.5139 0.022 Uiso 1 1 calc R A .
C12 C 1.0906(3) 0.18560(13) 0.49284(19) 0.0140(9) Uani 1 1 d . A .
H12 H 1.1342 0.1778 0.5188 0.017 Uiso 1 1 calc R . .
C13 C 0.6419(3) 0.05655(14) 0.3007(2) 0.0149(9) Uani 1 1 d . . .
H13 H 0.6037 0.0639 0.2713 0.018 Uiso 1 1 calc R . .
C14 C 0.6207(3) 0.02765(14) 0.3318(2) 0.0182(10) Uani 1 1 d . . .
H14 H 0.5695 0.0151 0.3232 0.022 Uiso 1 1 calc R . .
C15 C 0.6750(3) 0.01758(13) 0.3753(2) 0.0162(10) Uani 1 1 d . . .
H15 H 0.6621 -0.0022 0.3968 0.019 Uiso 1 1 calc R . .
C16 C 0.7493(3) 0.03668(13) 0.38756(19) 0.0135(9) Uani 1 1 d . . .
H16 H 0.7859 0.0311 0.4186 0.016 Uiso 1 1 calc R . .
C17 C 0.7687(3) 0.06382(12) 0.35382(19) 0.0112(8) Uani 1 1 d . A .
C18 C 0.8447(3) 0.08616(13) 0.36262(18) 0.0106(8) Uani 1 1 d . . .
C19 C 0.8946(3) 0.14430(12) 0.34171(18) 0.0102(8) Uani 1 1 d . A .
C20 C 0.8887(3) 0.16980(12) 0.29558(18) 0.0098(8) Uani 1 1 d . . .
C21 C 0.9341(3) 0.20125(13) 0.2931(2) 0.0149(9) Uani 1 1 d . A .
H21 H 0.9717 0.2089 0.3227 0.018 Uiso 1 1 calc R . .
C22 C 0.9240(3) 0.22163(14) 0.2466(2) 0.0157(9) Uani 1 1 d . . .
H22 H 0.9534 0.2438 0.2447 0.019 Uiso 1 1 calc R A .
C23 C 0.8716(3) 0.20969(13) 0.2037(2) 0.0147(9) Uani 1 1 d . A .
H23 H 0.8646 0.2231 0.1716 0.018 Uiso 1 1 calc R . .
C24 C 0.8289(3) 0.17728(14) 0.2084(2) 0.0151(9) Uani 1 1 d . . .
H24 H 0.7928 0.1687 0.1787 0.018 Uiso 1 1 calc R A .
C25 C 0.8921(3) 0.06543(14) 0.2284(2) 0.0166(10) Uani 1 1 d . . .
H25 H 0.9271 0.0721 0.2597 0.020 Uiso 1 1 calc R . .
C26 C 0.9249(3) 0.04370(14) 0.1915(2) 0.0194(10) Uani 1 1 d . . .
H26 H 0.9814 0.0359 0.1970 0.023 Uiso 1 1 calc R . .
C27 C 0.8731(3) 0.03355(13) 0.1464(2) 0.0165(10) Uani 1 1 d . . .
H27 H 0.8938 0.0187 0.1203 0.020 Uiso 1 1 calc R . .
C28 C 0.7908(3) 0.04530(12) 0.1396(2) 0.0139(9) Uani 1 1 d . . .
H28 H 0.7542 0.0384 0.1091 0.017 Uiso 1 1 calc R . .
C29 C 0.7631(3) 0.06719(12) 0.17816(19) 0.0116(8) Uani 1 1 d . . .
C30 C 0.6806(3) 0.08541(12) 0.17176(17) 0.0099(8) Uani 1 1 d . . .
C31 C 0.6185(3) 0.13988(12) 0.19576(18) 0.0107(8) Uani 1 1 d . . .
C32 C 0.6168(3) 0.16384(13) 0.24258(18) 0.0112(8) Uani 1 1 d . . .
C33 C 0.5599(3) 0.19138(14) 0.2474(2) 0.0157(9) Uani 1 1 d . . .
H33 H 0.5168 0.1963 0.2195 0.019 Uiso 1 1 calc R . .
C34 C 0.5670(3) 0.21170(15) 0.2942(2) 0.0205(11) Uani 1 1 d . . .
H34 H 0.5302 0.2314 0.2979 0.025 Uiso 1 1 calc R . .
C35 C 0.6273(3) 0.20300(16) 0.3347(2) 0.0216(11) Uani 1 1 d . . .
H35 H 0.6334 0.2166 0.3667 0.026 Uiso 1 1 calc R . .
C36 C 0.6792(3) 0.17413(16) 0.3280(2) 0.0227(11) Uani 1 1 d . . .
H36 H 0.7200 0.1677 0.3566 0.027 Uiso 1 1 calc R . .
C37 C 0.9545(3) 0.14130(13) 0.61871(19) 0.0119(9) Uani 1 1 d . A .
H37A H 0.9779 0.1653 0.6116 0.014 Uiso 1 1 calc R . .
H37B H 0.9011 0.1456 0.6335 0.014 Uiso 1 1 calc R . .
C38 C 1.0146(3) 0.12318(13) 0.66243(19) 0.0125(9) Uani 1 1 d . . .
H38A H 0.9974 0.0977 0.6660 0.015 Uiso 1 1 calc R A .
H38B H 1.0095 0.1354 0.6967 0.015 Uiso 1 1 calc R . .
C39 C 0.5623(3) 0.09868(14) 0.42079(19) 0.0158(9) Uani 1 1 d . . .
H39A H 0.6154 0.0941 0.4058 0.019 Uiso 1 1 calc R . .
H39B H 0.5385 0.0748 0.4283 0.019 Uiso 1 1 calc R . .
C40 C 0.5017(3) 0.11727(14) 0.3773(2) 0.0145(9) Uani 1 1 d . . .
H40A H 0.5183 0.1429 0.3745 0.017 Uiso 1 1 calc R . .
H40B H 0.5069 0.1055 0.3427 0.017 Uiso 1 1 calc R . .
C41 C 1.4103(3) 0.11569(13) 0.38810(19) 0.0130(9) Uani 1 1 d . . .
H41A H 1.4023 0.1311 0.4190 0.016 Uiso 1 1 calc R . .
H41B H 1.3956 0.0906 0.3967 0.016 Uiso 1 1 calc R . .
C42 C 1.0700(3) 0.13023(17) 0.1897(2) 0.0249(12) Uani 1 1 d . A .
H42A H 1.0333 0.1195 0.2142 0.030 Uiso 1 1 calc R . .
H42B H 1.0621 0.1567 0.1906 0.030 Uiso 1 1 calc R . .
C43 C 1.0395(3) 0.11736(17) 0.1340(2) 0.0224(11) Uani 1 1 d . . .
H43A H 1.0434 0.0907 0.1326 0.027 Uiso 1 1 calc R A .
H43B H 1.0757 0.1275 0.1087 0.027 Uiso 1 1 calc R . .
C44 C 2.1109(3) 0.08587(14) -0.0107(2) 0.0174(10) Uani 1 1 d . . .
H44 H 2.1517 0.0972 0.0140 0.021 Uiso 1 1 calc R . .
C45 C 2.1038(3) 0.04871(14) -0.0094(2) 0.0209(11) Uani 1 1 d . . .
H45 H 2.1391 0.0348 0.0155 0.025 Uiso 1 1 calc R . .
C46 C 2.0439(3) 0.03194(14) -0.0452(2) 0.0189(10) Uani 1 1 d . . .
H46 H 2.0375 0.0064 -0.0451 0.023 Uiso 1 1 calc R . .
C47 C 1.9933(3) 0.05325(13) -0.08136(19) 0.0130(9) Uani 1 1 d . . .
H47 H 1.9518 0.0426 -0.1062 0.016 Uiso 1 1 calc R . .
C48 C 2.0051(3) 0.09040(12) -0.08020(18) 0.0102(8) Uani 1 1 d . . .
C49 C 1.9497(3) 0.11546(12) -0.11259(18) 0.0092(8) Uani 1 1 d . . .
C50 C 1.8935(3) 0.17457(13) -0.10979(18) 0.0106(8) Uani 1 1 d . . .
C51 C 1.9208(3) 0.21175(12) -0.09411(18) 0.0104(8) Uani 1 1 d . . .
C52 C 1.8896(3) 0.24279(13) -0.1196(2) 0.0142(9) Uani 1 1 d . . .
H52 H 1.8448 0.2415 -0.1474 0.017 Uiso 1 1 calc R . .
C53 C 1.9245(3) 0.27587(14) -0.1038(2) 0.0172(10) Uani 1 1 d . . .
H53 H 1.9035 0.2975 -0.1206 0.021 Uiso 1 1 calc R . .
C54 C 1.9898(3) 0.27711(13) -0.0637(2) 0.0168(10) Uani 1 1 d . . .
H54 H 2.0135 0.2995 -0.0515 0.020 Uiso 1 1 calc R . .
C55 C 2.0202(3) 0.24453(13) -0.04144(19) 0.0131(9) Uani 1 1 d . . .
H55 H 2.0664 0.2453 -0.0145 0.016 Uiso 1 1 calc R . .
C56 C 1.4094(3) 0.17902(13) 0.05075(19) 0.0132(9) Uani 1 1 d . . .
H56 H 1.3655 0.1705 0.0255 0.016 Uiso 1 1 calc R A .
C57 C 1.4235(3) 0.21620(14) 0.0552(2) 0.0165(10) Uani 1 1 d . A .
H57 H 1.3893 0.2327 0.0336 0.020 Uiso 1 1 calc R . .
C58 C 1.4879(3) 0.22855(14) 0.0913(2) 0.0165(10) Uani 1 1 d . . .
H58 H 1.4996 0.2537 0.0944 0.020 Uiso 1 1 calc R A .
C59 C 1.5354(3) 0.20389(13) 0.12315(19) 0.0130(9) Uani 1 1 d . A .
H59 H 1.5801 0.2117 0.1483 0.016 Uiso 1 1 calc R . .
C60 C 1.5159(3) 0.16754(12) 0.11722(18) 0.0097(8) Uani 1 1 d . . .
C61 C 1.6075(3) 0.07801(13) 0.13689(18) 0.0117(8) Uani 1 1 d . . .
C62 C 1.5727(3) 0.04303(13) 0.11618(19) 0.0116(8) Uani 1 1 d . A .
C63 C 1.6042(3) 0.00971(13) 0.1330(2) 0.0165(10) Uani 1 1 d . . .
H63 H 1.6527 0.0081 0.1581 0.020 Uiso 1 1 calc R A .
C64 C 1.5637(3) -0.02161(14) 0.1128(2) 0.0186(10) Uani 1 1 d . A .
H64 H 1.5841 -0.0448 0.1241 0.022 Uiso 1 1 calc R . .
C65 C 1.4935(3) -0.01851(14) 0.0762(2) 0.0216(11) Uani 1 1 d . . .
H65 H 1.4664 -0.0394 0.0606 0.026 Uiso 1 1 calc R A .
C66 C 1.4637(3) 0.01611(14) 0.0628(2) 0.0193(10) Uani 1 1 d . A .
H66 H 1.4143 0.0183 0.0386 0.023 Uiso 1 1 calc R . .
C67 C 1.9494(3) 0.12892(15) 0.11761(19) 0.0167(10) Uani 1 1 d . . .
H67A H 1.9378 0.1502 0.1392 0.020 Uiso 1 1 calc R . .
H67B H 1.9125 0.1092 0.1271 0.020 Uiso 1 1 calc R . .
C68 C 1.5466(3) 0.13167(15) -0.0874(2) 0.0169(10) Uani 1 1 d . . .
H68A H 1.5801 0.1529 -0.0957 0.020 Uiso 1 1 calc R . .
H68B H 1.5572 0.1122 -0.1125 0.020 Uiso 1 1 calc R . .
C69 C 1.5657(3) 0.13858(12) 0.14692(18) 0.0101(8) Uani 1 1 d . . .
C70 C 0.4126(3) 0.06089(14) 0.53962(19) 0.0138(9) Uani 1 1 d . . .
H70 H 0.3679 0.0692 0.5149 0.017 Uiso 1 1 calc R . .
C71 C 0.4361(3) 0.02504(14) 0.5379(2) 0.0157(10) Uani 1 1 d . . .
H71 H 0.4072 0.0090 0.5128 0.019 Uiso 1 1 calc R . .
C72 C 0.5019(3) 0.01274(13) 0.57302(19) 0.0134(9) Uani 1 1 d . . .
H72 H 0.5195 -0.0117 0.5720 0.016 Uiso 1 1 calc R . .
C73 C 0.5422(3) 0.03653(12) 0.60980(19) 0.0111(8) Uani 1 1 d . . .
H73 H 0.5882 0.0288 0.6340 0.013 Uiso 1 1 calc R . .
C74 C 0.5133(3) 0.07203(12) 0.61029(18) 0.0095(8) Uani 1 1 d . . .
C75 C 0.5571(3) 0.10048(12) 0.64328(17) 0.0085(8) Uani 1 1 d . . .
C76 C 0.6150(3) 0.09770(12) 0.68974(18) 0.0097(8) Uani 1 1 d . . .
C77 C 0.6216(3) 0.07101(12) 0.73362(18) 0.0106(8) Uani 1 1 d . . .
C78 C 0.5738(3) 0.04013(13) 0.73555(19) 0.0122(9) Uani 1 1 d . . .
H78 H 0.5327 0.0343 0.7068 0.015 Uiso 1 1 calc R . .
C79 C 0.5861(3) 0.01776(14) 0.7797(2) 0.0156(9) Uani 1 1 d . . .
H79 H 0.5541 -0.0037 0.7813 0.019 Uiso 1 1 calc R . .
C80 C 0.6447(3) 0.02696(14) 0.8210(2) 0.0192(10) Uani 1 1 d . . .
H80 H 0.6546 0.0119 0.8514 0.023 Uiso 1 1 calc R . .
C81 C 0.6892(3) 0.05875(15) 0.8176(2) 0.0179(10) Uani 1 1 d . . .
H81 H 0.7291 0.0653 0.8466 0.022 Uiso 1 1 calc R . .
C82 C 0.8737(3) 0.18306(13) 0.7261(2) 0.0134(9) Uani 1 1 d . . .
H82 H 0.9122 0.1761 0.7556 0.016 Uiso 1 1 calc R . .
C83 C 0.8966(3) 0.20992(13) 0.6930(2) 0.0144(9) Uani 1 1 d . . .
H83 H 0.9499 0.2211 0.6995 0.017 Uiso 1 1 calc R . .
C84 C 0.8404(3) 0.22036(13) 0.6502(2) 0.0135(9) Uani 1 1 d . . .
H84 H 0.8540 0.2393 0.6274 0.016 Uiso 1 1 calc R . .
C85 C 0.7642(3) 0.20283(13) 0.64106(19) 0.0127(9) Uani 1 1 d . . .
H85 H 0.7258 0.2088 0.6110 0.015 Uiso 1 1 calc R . .
C86 C 0.7450(3) 0.17672(12) 0.67623(18) 0.0092(8) Uani 1 1 d . . .
C87 C 0.6671(3) 0.15526(12) 0.66905(18) 0.0104(8) Uani 1 1 d . . .
C88 C 0.5921(3) 0.16222(13) 0.63672(18) 0.0105(8) Uani 1 1 d . . .
C89 C 0.5547(3) 0.19726(13) 0.61827(19) 0.0117(8) Uani 1 1 d . . .
C90 C 0.5807(3) 0.23049(13) 0.6388(2) 0.0144(9) Uani 1 1 d . . .
H90 H 0.6271 0.2321 0.6655 0.017 Uiso 1 1 calc R . .
C91 C 0.5387(3) 0.26168(14) 0.6203(2) 0.0191(10) Uani 1 1 d . . .
H91 H 0.5570 0.2848 0.6331 0.023 Uiso 1 1 calc R . .
C92 C 0.4701(3) 0.25831(14) 0.5831(2) 0.0192(10) Uani 1 1 d . . .
H92 H 0.4402 0.2791 0.5696 0.023 Uiso 1 1 calc R . .
C93 C 0.4449(3) 0.22399(14) 0.5652(2) 0.0160(9) Uani 1 1 d . . .
H93 H 0.3964 0.2218 0.5403 0.019 Uiso 1 1 calc R . .
C94 C 0.6172(3) 0.17974(14) 0.7872(2) 0.0152(9) Uani 1 1 d . . .
H94 H 0.5832 0.1697 0.7576 0.018 Uiso 1 1 calc R . .
C95 C 0.5862(3) 0.20835(14) 0.8138(2) 0.0158(9) Uani 1 1 d . . .
H95 H 0.5335 0.2187 0.8016 0.019 Uiso 1 1 calc R . .
C96 C 0.6334(3) 0.22179(13) 0.8589(2) 0.0141(9) Uani 1 1 d . . .
H96 H 0.6125 0.2409 0.8787 0.017 Uiso 1 1 calc R . .
C97 C 0.4317(3) 0.16274(15) 0.8519(2) 0.0172(10) Uani 1 1 d . . .
H97A H 0.4701 0.1548 0.8264 0.021 Uiso 1 1 calc R . .
H97B H 0.4426 0.1887 0.8593 0.021 Uiso 1 1 calc R . .
C98 C 0.4534(3) 0.14181(16) 0.9037(2) 0.0193(11) Uani 1 1 d . . .
H98A H 0.4194 0.1195 0.9027 0.023 Uiso 1 1 calc R . .
H98B H 0.4394 0.1567 0.9339 0.023 Uiso 1 1 calc R . .
C99 C 0.1066(3) 0.12410(13) 0.65191(19) 0.0126(9) Uani 1 1 d . . .
H99A H 0.1182 0.1473 0.6348 0.015 Uiso 1 1 calc R . .
H99B H 0.1169 0.1043 0.6271 0.015 Uiso 1 1 calc R . .
C100 C 0.8986(3) 0.10987(12) 0.83909(19) 0.0106(8) Uani 1 1 d . . .
C101 C 0.9091(3) 0.08451(12) 0.79518(18) 0.0091(8) Uani 1 1 d . . .
C102 C 0.9783(3) 0.06330(13) 0.79316(19) 0.0119(9) Uani 1 1 d . . .
H102 H 1.0235 0.0644 0.8207 0.014 Uiso 1 1 calc R . .
C103 C 0.9816(3) 0.03995(13) 0.74991(19) 0.0136(9) Uani 1 1 d . . .
H103 H 1.0293 0.0252 0.7475 0.016 Uiso 1 1 calc R . .
C104 C 0.9149(3) 0.03867(13) 0.7112(2) 0.0149(9) Uani 1 1 d . . .
H104 H 0.9135 0.0217 0.6830 0.018 Uiso 1 1 calc R . .
C105 C 0.8493(3) 0.06278(14) 0.7140(2) 0.0151(9) Uani 1 1 d . . .
H105 H 0.8047 0.0629 0.6859 0.018 Uiso 1 1 calc R . .
C106 C 0.7115(3) 0.20706(13) 0.8747(2) 0.0131(9) Uani 1 1 d . . .
H106 H 0.7441 0.2154 0.9060 0.016 Uiso 1 1 calc R . .
C107 C 0.7412(3) 0.17983(13) 0.84370(18) 0.0109(8) Uani 1 1 d . . .
C108 C 0.8238(3) 0.16310(12) 0.85537(18) 0.0100(8) Uani 1 1 d . . .

loop_
_atom_site_aniso_label
_atom_site_aniso_U_11
_atom_site_aniso_U_22
_atom_site_aniso_U_33
_atom_site_aniso_U_23
_atom_site_aniso_U_13
_atom_site_aniso_U_12
Mo1 0.00551(16) 0.01324(18) 0.00880(17) 0.00080(14) 0.00146(13) -0.00028(13)
Mo2 0.00658(16) 0.01127(18) 0.01091(18) 0.00031(14) 0.00058(13) 0.00072(13)
Mo3 0.00851(16) 0.00986(17) 0.00964(17) -0.00145(14) 0.00052(13) -0.00109(13)
Mo4 0.00747(16) 0.01134(18) 0.01057(17) 0.00022(14) 0.00309(13) 0.00050(13)
Mo5 0.00963(17) 0.00932(17) 0.01389(19) 0.00126(14) 0.00449(14) 0.00083(13)
Mo6 0.00596(16) 0.01095(18) 0.01049(17) 0.00025(14) 0.00045(13) 0.00031(13)
Mo7 0.00716(17) 0.0201(2) 0.01218(19) 0.00411(15) 0.00109(14) -0.00207(14)
Mo8 0.00671(16) 0.00928(17) 0.01264(18) -0.00093(14) 0.00007(13) 0.00043(13)
Mo9A 0.0086(3) 0.0107(3) 0.0116(4) 0.0002(2) 0.0017(2) 0.00254(18)
Mo9B 0.024(2) 0.027(2) 0.035(4) 0.009(2) 0.010(3) 0.0142(19)
Mo10 0.00687(17) 0.01406(19) 0.0180(2) 0.00291(15) 0.00216(14) 0.00244(14)
Mo11 0.0182(2) 0.01111(19) 0.01373(19) -0.00078(15) 0.00583(15) -0.00376(15)
Mo12 0.01396(19) 0.0133(2) 0.0225(2) 0.00658(16) 0.00609(16) 0.00195(15)
Mo13 0.00858(18) 0.0147(2) 0.0224(2) 0.00838(16) 0.00407(15) 0.00280(14)
Mo14 0.00838(17) 0.0162(2) 0.01110(18) 0.00219(15) 0.00160(13) -0.00257(14)
Ni1 0.0054(2) 0.0125(3) 0.0087(3) -0.0005(2) 0.0002(2) 0.0004(2)
Ni2 0.0061(2) 0.0122(3) 0.0107(3) 0.0008(2) -0.0007(2) -0.0002(2)
Ni3 0.0068(2) 0.0129(3) 0.0104(3) 0.0004(2) -0.0014(2) -0.0007(2)
Ni4 0.0054(2) 0.0107(3) 0.0112(3) 0.0007(2) 0.0007(2) -0.0001(2)
Ni5 0.0053(2) 0.0120(3) 0.0094(3) 0.0007(2) 0.0003(2) 0.0011(2)
Ni6 0.0062(2) 0.0131(3) 0.0099(3) -0.0004(2) -0.0013(2) -0.0002(2)
P1 0.0053(5) 0.0121(5) 0.0095(5) -0.0008(4) -0.0006(4) -0.0015(4)
P2 0.0057(5) 0.0143(6) 0.0107(5) 0.0001(4) 0.0010(4) 0.0005(4)
P3 0.0061(5) 0.0166(6) 0.0134(6) -0.0006(5) -0.0005(4) -0.0026(4)
P4 0.0053(5) 0.0123(5) 0.0101(5) 0.0002(4) -0.0003(4) 0.0006(4)
P5 0.0068(5) 0.0107(5) 0.0136(6) -0.0006(4) 0.0015(4) 0.0005(4)
P6 0.0061(5) 0.0176(6) 0.0104(5) 0.0005(4) 0.0000(4) -0.0021(4)
P7 0.0054(5) 0.0109(5) 0.0120(5) -0.0016(4) 0.0002(4) 0.0000(4)
P8 0.0082(5) 0.0280(7) 0.0138(6) 0.0065(5) 0.0004(4) -0.0018(5)
F1 0.0112(13) 0.0148(14) 0.0097(13) 0.0012(10) 0.0004(10) 0.0012(10)
F2 0.0122(13) 0.0107(13) 0.0119(13) 0.0005(10) 0.0010(10) 0.0008(10)
F3 0.0089(12) 0.0118(13) 0.0118(13) 0.0003(10) 0.0035(10) 0.0003(10)
F4 0.0106(12) 0.0123(13) 0.0116(13) -0.0013(10) 0.0012(10) 0.0014(10)
O1 0.0097(15) 0.0170(17) 0.0138(16) 0.0048(13) 0.0045(12) 0.0025(12)
O2 0.0076(14) 0.0169(17) 0.0142(16) 0.0009(13) 0.0049(12) 0.0009(12)
O3 0.0071(14) 0.0122(16) 0.0145(16) 0.0029(12) -0.0010(12) 0.0016(12)
O4 0.0074(14) 0.0142(16) 0.0160(17) 0.0038(13) -0.0008(12) 0.0003(12)
O5 0.0093(15) 0.0234(19) 0.0120(16) 0.0047(14) 0.0009(12) 0.0009(13)
O6 0.0128(16) 0.0148(17) 0.0209(18) 0.0000(14) 0.0015(14) 0.0001(13)
O7 0.0084(15) 0.0213(18) 0.0158(17) 0.0061(14) 0.0024(13) -0.0013(13)
O8 0.0166(18) 0.0177(18) 0.027(2) -0.0040(15) 0.0015(15) 0.0018(14)
O9 0.0063(14) 0.0180(17) 0.0139(16) 0.0022(13) 0.0000(12) 0.0017(12)
O10 0.0045(14) 0.0164(17) 0.0179(17) 0.0032(13) 0.0020(12) 0.0004(12)
O11 0.0073(14) 0.0183(17) 0.0139(16) 0.0001(13) 0.0023(12) 0.0034(12)
O12 0.0121(16) 0.0200(19) 0.0228(19) 0.0089(15) 0.0039(14) 0.0004(13)
O13 0.0118(16) 0.031(2) 0.0134(17) 0.0042(15) -0.0004(13) -0.0042(15)
O14 0.0121(16) 0.029(2) 0.0118(17) 0.0037(14) 0.0008(13) -0.0069(14)
O15 0.0091(14) 0.0084(15) 0.0132(16) 0.0006(12) 0.0010(12) -0.0004(11)
O16 0.0121(15) 0.0130(16) 0.0165(17) -0.0007(13) 0.0046(13) -0.0016(12)
O17 0.0066(14) 0.0158(17) 0.0182(17) 0.0031(13) 0.0034(12) 0.0026(12)
O18 0.025(2) 0.0155(18) 0.029(2) 0.0052(16) 0.0097(16) 0.0045(15)
O19 0.0116(16) 0.0185(18) 0.0188(18) 0.0024(14) 0.0036(13) 0.0001(13)
O20 0.0196(17) 0.0129(16) 0.0125(16) -0.0035(13) 0.0035(13) -0.0048(13)
O21 0.0180(17) 0.0124(16) 0.0129(16) 0.0009(13) 0.0056(13) -0.0014(13)
O22 0.0070(15) 0.028(2) 0.024(2) 0.0101(16) 0.0027(14) 0.0034(14)
O23 0.0197(19) 0.024(2) 0.028(2) 0.0106(17) 0.0044(16) 0.0027(15)
O24 0.0194(18) 0.0139(18) 0.033(2) 0.0057(16) 0.0096(16) -0.0028(14)
O25 0.0108(15) 0.0219(18) 0.0141(17) 0.0040(14) 0.0019(13) -0.0041(13)
O26 0.0108(16) 0.0219(19) 0.0178(18) 0.0008(14) 0.0012(13) -0.0007(13)
O27 0.037(2) 0.0170(19) 0.021(2) 0.0065(15) 0.0121(17) 0.0081(17)
O28 0.036(2) 0.021(2) 0.027(2) -0.0035(17) 0.0121(18) -0.0145(17)
O29 0.0156(18) 0.040(2) 0.0183(19) 0.0008(17) 0.0029(15) -0.0096(16)
O30 0.032(2) 0.019(2) 0.031(2) -0.0007(17) 0.0119(18) 0.0049(17)
O31 0.020(2) 0.030(2) 0.035(2) 0.0100(18) 0.0064(17) 0.0064(17)
O32 0.0066(14) 0.0173(17) 0.0150(16) 0.0005(13) 0.0017(12) -0.0035(12)
O33 0.0104(15) 0.0106(16) 0.0198(18) -0.0046(13) 0.0018(13) -0.0014(12)
O34 0.0095(15) 0.0112(16) 0.0164(17) -0.0035(13) -0.0015(12) -0.0011(12)
O35 0.0115(15) 0.0181(17) 0.0118(16) -0.0035(13) 0.0007(12) -0.0030(13)
O36 0.0189(17) 0.0120(16) 0.0167(17) -0.0010(13) 0.0016(14) -0.0002(13)
O37 0.0182(18) 0.0113(17) 0.029(2) 0.0024(15) 0.0022(15) 0.0028(14)
O38 0.0136(16) 0.026(2) 0.0133(17) -0.0072(14) 0.0015(13) 0.0010(14)
O39 0.0076(15) 0.0155(17) 0.0192(18) -0.0008(14) -0.0014(13) 0.0006(12)
O40 0.0080(15) 0.0132(16) 0.0212(18) -0.0060(13) 0.0005(13) -0.0027(12)
O41 0.0103(15) 0.0255(19) 0.0112(16) -0.0015(14) 0.0017(12) -0.0049(14)
O42 0.0078(14) 0.0179(17) 0.0107(16) 0.0010(13) 0.0001(12) -0.0014(12)
O43 0.0077(15) 0.0247(19) 0.0093(15) -0.0015(13) 0.0008(12) -0.0039(13)
O44 0.0053(14) 0.0156(16) 0.0142(16) 0.0029(13) 0.0028(12) -0.0003(12)
O45 0.0077(14) 0.0100(15) 0.0099(15) 0.0019(12) 0.0039(11) -0.0012(11)
O46 0.0078(15) 0.0138(16) 0.0195(18) -0.0013(13) 0.0023(13) -0.0010(12)
O47 0.0054(14) 0.0123(16) 0.0144(16) 0.0004(12) 0.0012(12) 0.0004(11)
O48 0.0075(14) 0.0158(17) 0.0151(17) 0.0010(13) 0.0012(12) 0.0013(12)
O49 0.0106(15) 0.0139(16) 0.0120(16) 0.0044(13) 0.0055(12) 0.0039(12)
O50 0.0152(16) 0.0127(16) 0.0125(16) -0.0040(13) 0.0047(13) 0.0003(13)
O51 0.0088(15) 0.0157(17) 0.0160(17) 0.0053(13) 0.0025(12) 0.0009(12)
O52 0.0102(16) 0.0129(17) 0.034(2) 0.0031(15) 0.0068(15) 0.0027(13)
O53 0.0104(16) 0.0205(18) 0.0212(19) 0.0070(15) 0.0027(14) 0.0053(13)
O54 0.0108(16) 0.0175(18) 0.026(2) -0.0016(15) 0.0037(14) 0.0039(13)
O55 0.0194(18) 0.0133(17) 0.035(2) -0.0033(16) 0.0133(16) -0.0037(14)
O56 0.0119(16) 0.0233(19) 0.0197(18) 0.0064(15) 0.0067(14) 0.0065(14)
O57 0.0091(15) 0.0202(18) 0.0117(16) 0.0017(13) 0.0007(12) 0.0002(13)
O58 0.0101(15) 0.0220(18) 0.0119(16) -0.0011(13) 0.0022(12) -0.0033(13)
O59 0.0147(18) 0.0147(18) 0.044(3) 0.0114(17) 0.0091(17) -0.0010(14)
O60 0.0144(16) 0.0141(17) 0.0189(18) -0.0007(14) 0.0064(14) -0.0030(13)
O61 0.0115(15) 0.0168(17) 0.0123(16) -0.0004(13) 0.0027(12) 0.0021(13)
O62 0.0135(17) 0.034(2) 0.028(2) 0.0149(18) 0.0042(15) 0.0053(16)
O80 0.0160(17) 0.024(2) 0.0151(18) -0.0006(14) -0.0021(14) -0.0019(14)
O81 0.0197(19) 0.033(2) 0.0186(19) -0.0010(16) -0.0011(15) 0.0097(16)
O82 0.026(2) 0.020(2) 0.028(2) -0.0086(16) 0.0028(17) -0.0006(16)
O83 0.019(2) 0.035(2) 0.042(3) 0.009(2) 0.0012(18) 0.0023(18)
O84 0.032(2) 0.065(4) 0.025(2) 0.018(2) -0.0054(19) -0.007(2)
O85 0.062(4) 0.050(3) 0.030(3) 0.018(2) -0.023(2) -0.028(3)
O86 0.048(3) 0.072(4) 0.036(3) -0.009(3) 0.007(2) -0.029(3)
O87 0.025(2) 0.090(4) 0.034(3) 0.014(3) 0.005(2) 0.012(3)
O88 0.046(3) 0.047(3) 0.042(3) -0.004(2) 0.006(2) -0.024(2)
O89 0.055(4) 0.066(4) 0.056(4) -0.003(3) -0.004(3) -0.005(3)
O90 0.029(3) 0.059(4) 0.082(4) -0.049(3) -0.009(3) 0.002(2)
O91 0.076(6) 0.055(5) 0.054(5) -0.014(4) 0.026(5) -0.025(4)
O92 0.0081(15) 0.0219(19) 0.0190(18) 0.0032(14) -0.0017(13) 0.0009(13)
O93 0.0113(16) 0.028(2) 0.0107(16) 0.0016(14) -0.0024(13) -0.0044(14)
O94 0.0105(16) 0.030(2) 0.024(2) -0.0029(16) -0.0019(14) -0.0006(15)
O95 0.0079(15) 0.032(2) 0.0188(18) 0.0061(16) -0.0027(13) -0.0017(14)
O96 0.043(9) 0.17(2) 0.043(9) -0.042(11) 0.012(7) -0.017(11)
N1 0.0071(16) 0.0120(18) 0.0127(18) 0.0027(14) 0.0036(14) 0.0000(13)
N2 0.0085(17) 0.0142(19) 0.0121(19) 0.0001(15) -0.0017(14) -0.0024(14)
N3 0.0074(16) 0.0094(18) 0.0124(18) 0.0003(14) 0.0013(14) -0.0003(13)
N4 0.0061(16) 0.0129(18) 0.0132(19) -0.0012(15) -0.0010(14) -0.0006(14)
N5 0.0077(17) 0.0151(19) 0.0148(19) -0.0011(15) 0.0009(14) -0.0012(14)
N6 0.0090(17) 0.0111(18) 0.0093(18) 0.0005(14) -0.0010(13) 0.0000(14)
N7 0.0093(17) 0.0146(19) 0.0130(19) 0.0002(15) -0.0006(14) -0.0010(14)
N8 0.0123(18) 0.0104(18) 0.0134(19) 0.0022(15) -0.0021(15) 0.0019(14)
N9 0.0098(18) 0.021(2) 0.0131(19) -0.0022(16) 0.0004(15) 0.0011(15)
N10 0.0072(17) 0.0155(19) 0.0119(19) 0.0010(15) 0.0016(14) 0.0006(14)
N11 0.0078(17) 0.0146(19) 0.0083(17) 0.0012(14) 0.0001(13) -0.0005(14)
N12 0.0105(18) 0.0142(19) 0.0118(19) -0.0008(15) -0.0006(14) 0.0013(14)
N13 0.0108(18) 0.0144(19) 0.0124(19) 0.0024(15) 0.0008(14) 0.0034(14)
N14 0.0066(16) 0.0150(19) 0.0088(17) 0.0026(14) -0.0001(13) -0.0009(14)
N15 0.0117(18) 0.0138(19) 0.0085(18) -0.0004(14) 0.0012(14) -0.0007(14)
N16 0.0042(16) 0.0171(19) 0.0084(17) -0.0005(14) 0.0003(13) -0.0003(14)
N17 0.0053(16) 0.0111(18) 0.0076(17) 0.0012(13) 0.0005(13) 0.0031(13)
N18 0.0086(17) 0.0136(19) 0.016(2) 0.0032(15) 0.0033(14) 0.0012(14)
N19 0.0104(18) 0.017(2) 0.0120(19) 0.0004(15) -0.0014(14) -0.0004(15)
N20 0.0071(16) 0.0113(18) 0.0084(17) -0.0030(14) -0.0014(13) -0.0011(13)
N21 0.0056(16) 0.0159(19) 0.0116(18) -0.0027(15) 0.0000(13) -0.0022(14)
N22 0.0088(17) 0.0129(19) 0.0147(19) -0.0013(15) -0.0009(14) -0.0021(14)
N23 0.0059(16) 0.0107(18) 0.0104(18) 0.0002(14) -0.0013(13) 0.0012(13)
N24 0.0052(16) 0.019(2) 0.0108(18) 0.0024(15) -0.0006(13) 0.0004(14)
C1 0.0058(19) 0.014(2) 0.021(2) 0.0056(18) 0.0021(17) 0.0035(16)
C2 0.016(2) 0.012(2) 0.028(3) 0.006(2) 0.009(2) 0.0057(18)
C3 0.017(2) 0.012(2) 0.023(3) -0.0020(19) 0.003(2) 0.0004(18)
C4 0.012(2) 0.015(2) 0.014(2) -0.0027(18) 0.0010(17) -0.0010(17)
C5 0.010(2) 0.009(2) 0.014(2) 0.0023(16) 0.0029(16) 0.0018(15)
C6 0.0065(18) 0.0083(19) 0.011(2) 0.0004(16) 0.0021(15) -0.0003(14)
C7 0.0076(19) 0.011(2) 0.009(2) -0.0010(16) 0.0031(15) 0.0014(15)
C8 0.0064(19) 0.015(2) 0.010(2) 0.0001(16) 0.0017(15) -0.0004(15)
C9 0.0074(19) 0.018(2) 0.014(2) -0.0001(18) 0.0004(16) 0.0003(17)
C10 0.015(2) 0.012(2) 0.019(2) -0.0003(18) 0.0048(18) -0.0002(17)
C11 0.015(2) 0.020(3) 0.021(3) -0.007(2) 0.0070(19) -0.0052(19)
C12 0.011(2) 0.015(2) 0.015(2) -0.0008(18) -0.0003(17) -0.0033(17)
C13 0.010(2) 0.020(2) 0.015(2) -0.0028(18) -0.0003(17) -0.0034(17)
C14 0.013(2) 0.019(2) 0.022(3) 0.000(2) 0.0028(19) -0.0053(18)
C15 0.013(2) 0.014(2) 0.023(3) 0.0020(19) 0.0058(19) -0.0036(17)
C16 0.010(2) 0.016(2) 0.014(2) -0.0015(18) 0.0012(17) 0.0038(17)
C17 0.0066(19) 0.012(2) 0.015(2) -0.0002(17) 0.0010(16) 0.0007(15)
C18 0.0077(19) 0.014(2) 0.010(2) -0.0014(16) 0.0004(15) -0.0023(16)
C19 0.0060(18) 0.010(2) 0.014(2) 0.0012(16) -0.0010(15) -0.0015(15)
C20 0.0072(19) 0.012(2) 0.010(2) 0.0027(16) 0.0007(15) -0.0012(15)
C21 0.014(2) 0.015(2) 0.015(2) 0.0039(18) -0.0004(17) -0.0025(17)
C22 0.013(2) 0.015(2) 0.019(2) 0.0048(19) 0.0010(18) -0.0020(17)
C23 0.012(2) 0.018(2) 0.014(2) 0.0059(18) 0.0004(17) 0.0002(17)
C24 0.011(2) 0.019(2) 0.016(2) 0.0037(18) 0.0003(17) 0.0011(17)
C25 0.007(2) 0.018(2) 0.024(3) 0.005(2) -0.0016(18) 0.0005(17)
C26 0.010(2) 0.018(2) 0.029(3) 0.007(2) 0.003(2) 0.0040(18)
C27 0.015(2) 0.013(2) 0.023(3) 0.0015(19) 0.0079(19) 0.0021(17)
C28 0.016(2) 0.009(2) 0.017(2) 0.0020(17) 0.0024(18) 0.0020(16)
C29 0.011(2) 0.009(2) 0.014(2) 0.0039(17) 0.0010(16) -0.0009(16)
C30 0.011(2) 0.012(2) 0.0062(19) 0.0019(15) 0.0009(15) 0.0010(16)
C31 0.0075(19) 0.012(2) 0.012(2) -0.0010(16) -0.0009(16) -0.0015(15)
C32 0.0090(19) 0.014(2) 0.011(2) 0.0003(17) 0.0027(16) -0.0001(16)
C33 0.013(2) 0.018(2) 0.016(2) -0.0009(19) 0.0032(18) 0.0027(18)
C34 0.018(2) 0.023(3) 0.022(3) -0.004(2) 0.007(2) 0.005(2)
C35 0.017(2) 0.029(3) 0.020(3) -0.012(2) 0.005(2) -0.002(2)
C36 0.017(2) 0.037(3) 0.012(2) -0.007(2) -0.0038(19) 0.004(2)
C37 0.0074(19) 0.013(2) 0.015(2) -0.0018(17) -0.0001(16) 0.0031(16)
C38 0.0067(19) 0.017(2) 0.013(2) 0.0002(17) -0.0012(16) -0.0006(16)
C39 0.011(2) 0.022(3) 0.014(2) -0.0007(19) -0.0007(17) 0.0066(18)
C40 0.007(2) 0.021(2) 0.016(2) 0.0011(19) 0.0009(17) 0.0027(17)
C41 0.011(2) 0.013(2) 0.015(2) 0.0007(17) 0.0011(17) 0.0005(16)
C42 0.014(2) 0.035(3) 0.025(3) -0.002(2) -0.001(2) 0.005(2)
C43 0.013(2) 0.036(3) 0.018(3) -0.004(2) -0.0024(19) 0.009(2)
C44 0.017(2) 0.022(3) 0.013(2) 0.0007(19) -0.0004(18) 0.0050(19)
C45 0.025(3) 0.018(3) 0.019(3) 0.005(2) -0.001(2) 0.011(2)
C46 0.022(3) 0.015(2) 0.019(3) 0.0022(19) 0.002(2) 0.0051(19)
C47 0.014(2) 0.011(2) 0.014(2) -0.0018(17) 0.0025(17) 0.0042(16)
C48 0.0072(19) 0.011(2) 0.012(2) -0.0004(16) -0.0006(15) 0.0016(15)
C49 0.0027(17) 0.011(2) 0.014(2) -0.0005(16) 0.0004(15) 0.0002(14)
C50 0.0084(19) 0.016(2) 0.008(2) -0.0005(16) 0.0022(15) 0.0006(16)
C51 0.010(2) 0.009(2) 0.012(2) -0.0002(16) 0.0002(16) -0.0026(15)
C52 0.011(2) 0.015(2) 0.016(2) 0.0020(18) 0.0003(17) 0.0008(17)
C53 0.018(2) 0.014(2) 0.019(2) 0.0040(19) 0.0021(19) 0.0044(18)
C54 0.016(2) 0.011(2) 0.023(3) -0.0002(19) 0.0003(19) -0.0021(17)
C55 0.012(2) 0.013(2) 0.014(2) -0.0029(17) -0.0004(17) -0.0012(16)
C56 0.012(2) 0.017(2) 0.011(2) 0.0032(17) 0.0017(16) 0.0048(17)
C57 0.015(2) 0.019(2) 0.016(2) 0.0012(19) 0.0041(18) 0.0040(18)
C58 0.018(2) 0.013(2) 0.019(2) 0.0001(19) 0.0061(19) 0.0061(18)
C59 0.009(2) 0.016(2) 0.015(2) 0.0025(18) 0.0015(16) -0.0002(16)
C60 0.0085(19) 0.012(2) 0.009(2) 0.0012(16) 0.0024(15) 0.0018(15)
C61 0.010(2) 0.014(2) 0.012(2) 0.0025(17) 0.0005(16) -0.0014(16)
C62 0.009(2) 0.013(2) 0.012(2) -0.0011(17) -0.0018(16) 0.0010(16)
C63 0.010(2) 0.015(2) 0.023(3) 0.0032(19) -0.0023(18) 0.0007(17)
C64 0.015(2) 0.011(2) 0.030(3) 0.002(2) 0.004(2) 0.0018(18)
C65 0.021(3) 0.013(2) 0.031(3) -0.003(2) 0.001(2) -0.0028(19)
C66 0.018(2) 0.016(2) 0.023(3) 0.000(2) -0.002(2) -0.0024(19)
C67 0.010(2) 0.026(3) 0.013(2) 0.0042(19) -0.0018(17) -0.0020(18)
C68 0.010(2) 0.029(3) 0.013(2) 0.000(2) 0.0038(17) -0.0021(19)
C69 0.0045(18) 0.013(2) 0.013(2) 0.0035(17) 0.0032(15) 0.0010(15)
C70 0.008(2) 0.020(2) 0.013(2) -0.0053(18) -0.0001(16) -0.0048(17)
C71 0.012(2) 0.018(2) 0.017(2) -0.0042(19) 0.0032(18) -0.0081(18)
C72 0.013(2) 0.014(2) 0.015(2) -0.0022(17) 0.0052(17) -0.0022(17)
C73 0.009(2) 0.011(2) 0.013(2) 0.0007(17) 0.0021(16) 0.0001(16)
C74 0.0060(18) 0.012(2) 0.010(2) -0.0002(16) 0.0002(15) -0.0013(15)
C75 0.0050(18) 0.011(2) 0.010(2) -0.0003(16) 0.0011(15) 0.0001(15)
C76 0.0056(18) 0.012(2) 0.011(2) -0.0010(16) -0.0007(15) -0.0012(15)
C77 0.011(2) 0.013(2) 0.008(2) -0.0007(16) 0.0002(15) 0.0011(16)
C78 0.010(2) 0.014(2) 0.012(2) -0.0014(17) 0.0038(16) 0.0003(16)
C79 0.012(2) 0.017(2) 0.018(2) 0.0036(19) 0.0039(18) -0.0011(17)
C80 0.021(3) 0.019(3) 0.018(3) 0.008(2) 0.001(2) -0.002(2)
C81 0.015(2) 0.025(3) 0.013(2) 0.0044(19) -0.0031(18) -0.0053(19)
C82 0.008(2) 0.015(2) 0.017(2) -0.0030(18) 0.0005(17) -0.0030(16)
C83 0.009(2) 0.011(2) 0.023(3) -0.0061(18) 0.0042(18) -0.0038(16)
C84 0.008(2) 0.010(2) 0.023(3) -0.0023(18) 0.0036(17) -0.0018(16)
C85 0.010(2) 0.012(2) 0.015(2) -0.0018(17) 0.0022(17) 0.0007(16)
C86 0.0056(18) 0.009(2) 0.013(2) -0.0028(16) 0.0022(15) -0.0001(15)
C87 0.010(2) 0.013(2) 0.009(2) -0.0020(16) 0.0026(15) 0.0000(16)
C88 0.0083(19) 0.013(2) 0.009(2) -0.0011(16) -0.0006(15) -0.0003(16)
C89 0.009(2) 0.012(2) 0.015(2) 0.0004(17) 0.0033(16) 0.0006(16)
C90 0.011(2) 0.013(2) 0.020(2) 0.0010(18) 0.0025(18) 0.0036(17)
C91 0.020(2) 0.010(2) 0.028(3) -0.003(2) 0.005(2) 0.0000(18)
C92 0.018(2) 0.016(2) 0.025(3) 0.005(2) 0.004(2) 0.0052(19)
C93 0.015(2) 0.017(2) 0.016(2) 0.0045(19) 0.0018(18) 0.0050(18)
C94 0.007(2) 0.023(3) 0.014(2) 0.0040(19) -0.0026(16) 0.0000(17)
C95 0.009(2) 0.018(2) 0.021(3) 0.0048(19) 0.0054(18) 0.0010(17)
C96 0.010(2) 0.010(2) 0.023(3) -0.0011(18) 0.0054(18) 0.0030(16)
C97 0.009(2) 0.029(3) 0.013(2) 0.003(2) 0.0013(17) -0.0048(19)
C98 0.010(2) 0.035(3) 0.013(2) 0.003(2) 0.0012(17) 0.000(2)
C99 0.0055(19) 0.018(2) 0.015(2) -0.0037(18) 0.0025(16) 0.0000(16)
C100 0.0065(19) 0.012(2) 0.014(2) 0.0017(16) 0.0019(16) -0.0009(15)
C101 0.0063(18) 0.011(2) 0.009(2) 0.0001(16) -0.0010(15) -0.0012(15)
C102 0.010(2) 0.013(2) 0.013(2) 0.0034(17) 0.0006(16) 0.0026(16)
C103 0.013(2) 0.015(2) 0.014(2) -0.0005(18) 0.0040(17) 0.0012(17)
C104 0.017(2) 0.014(2) 0.014(2) -0.0024(18) 0.0035(18) -0.0015(18)
C105 0.012(2) 0.018(2) 0.016(2) 0.0007(18) 0.0012(17) -0.0021(17)
C106 0.009(2) 0.014(2) 0.016(2) 0.0005(17) -0.0002(17) -0.0039(16)
C107 0.009(2) 0.014(2) 0.010(2) 0.0016(16) 0.0004(15) 0.0004(16)
C108 0.0073(19) 0.010(2) 0.012(2) 0.0019(16) 0.0019(15) 0.0002(15)

loop_
_atom_type_symbol
_atom_type_description
_atom_type_scat_dispersion_real
_atom_type_scat_dispersion_imag
_atom_type_scat_source
C C 0.0033 0.0016 'International Tables Vol C Tables 4.2.6.8 and 6.1.1.4'
H H 0.0000 0.0000 'International Tables Vol C Tables 4.2.6.8 and 6.1.1.4'
N N 0.0061 0.0033 'International Tables Vol C Tables 4.2.6.8 and 6.1.1.4'
O O 0.0106 0.0060 'International Tables Vol C Tables 4.2.6.8 and 6.1.1.4'
P P 0.1023 0.0942 'International Tables Vol C Tables 4.2.6.8 and 6.1.1.4'
Ni Ni 0.3393 1.1124 'International Tables Vol C Tables 4.2.6.8 and 6.1.1.4'
Mo Mo -1.6832 0.6857 'International Tables Vol C Tables 4.2.6.8 and 6.1.1.4'
F F 0.0171 0.0103 'International Tables Vol C Tables 4.2.6.8 and 6.1.1.4'

loop_
_geom_angle_atom_site_label_1
_geom_angle_atom_site_label_2
_geom_angle_atom_site_label_3
_geom_angle
_geom_angle_site_symmetry_1
_geom_angle_site_symmetry_3
_geom_angle_publ_flag
O57 Mo1 O58 101.91(16) . . ?
O57 Mo1 O51 99.01(16) . . ?
O58 Mo1 O51 99.83(16) . . ?
O57 Mo1 O50 100.96(15) . . ?
O58 Mo1 O50 103.38(15) . . ?
O51 Mo1 O50 145.33(14) . . ?
O57 Mo1 O45 87.66(14) . . ?
O58 Mo1 O45 169.41(14) . . ?
O51 Mo1 O45 82.91(13) . . ?
O50 Mo1 O45 69.96(12) . . ?
O57 Mo1 O43 173.96(14) . . ?
O58 Mo1 O43 84.13(14) . . ?
O51 Mo1 O43 80.05(13) . . ?
O50 Mo1 O43 77.13(14) . . ?
O45 Mo1 O43 86.30(11) . . ?
O8 Mo2 O7 103.50(18) . . ?
O8 Mo2 O4 99.55(16) . . ?
O7 Mo2 O4 94.40(15) . . ?
O8 Mo2 O10 99.06(16) . . ?
O7 Mo2 O10 99.16(15) . . ?
O4 Mo2 O10 153.69(14) . . ?
O8 Mo2 F4 91.69(15) . . ?
O7 Mo2 F4 164.58(14) . . ?
O4 Mo2 F4 80.26(12) . . ?
O10 Mo2 F4 80.75(12) . . ?
O8 Mo2 F3 164.66(15) . . ?
O7 Mo2 F3 91.83(14) . . ?
O4 Mo2 F3 78.74(12) . . ?
O10 Mo2 F3 78.39(12) . . ?
F4 Mo2 F3 72.98(10) . . ?
O35 Mo3 O36 103.14(17) . . ?
O35 Mo3 O40 99.65(15) . . ?
O36 Mo3 O40 98.02(16) . . ?
O35 Mo3 O34 96.86(15) . . ?
O36 Mo3 O34 98.56(15) . . ?
O40 Mo3 O34 153.22(14) . . ?
O35 Mo3 F2 161.65(14) . . ?
O36 Mo3 F2 95.14(14) . . ?
O40 Mo3 F2 79.04(12) . . ?
O34 Mo3 F2 78.66(12) . . ?
O35 Mo3 F1 89.08(14) . . ?
O36 Mo3 F1 167.72(14) . . ?
O40 Mo3 F1 78.51(12) . . ?
O34 Mo3 F1 80.85(12) . . ?
F2 Mo3 F1 72.68(10) . . ?
O60 Mo4 O61 102.91(16) . . ?
O60 Mo4 O48 98.74(16) . . ?
O61 Mo4 O48 100.08(15) . . ?
O60 Mo4 O49 102.08(16) . . ?
O61 Mo4 O49 101.32(15) . . ?
O48 Mo4 O49 145.79(14) . . ?
O60 Mo4 O42 89.05(14) . . ?
O61 Mo4 O42 167.66(14) . . ?
O48 Mo4 O42 80.80(13) . . ?
O49 Mo4 O42 72.78(13) . . ?
O60 Mo4 O47 169.30(15) . . ?
O61 Mo4 O47 86.39(14) . . ?
O48 Mo4 O47 74.13(13) . . ?
O49 Mo4 O47 80.91(13) . . ?
O42 Mo4 O47 82.00(11) . . ?
O55 Mo5 O56 104.59(19) . . ?
O55 Mo5 O50 94.84(16) . . ?
O56 Mo5 O50 101.72(15) . . ?
O55 Mo5 O49 102.36(16) . . ?
O56 Mo5 O49 95.92(15) . . ?
O50 Mo5 O49 151.37(14) . . ?
O55 Mo5 O45 156.80(16) . . ?
O56 Mo5 O45 96.86(15) . . ?
O50 Mo5 O45 71.91(13) . . ?
O49 Mo5 O45 83.82(13) . . ?
O55 Mo5 O42 88.91(16) . . ?
O56 Mo5 O42 162.49(15) . . ?
O50 Mo5 O42 87.92(13) . . ?
O49 Mo5 O42 69.92(12) . . ?
O45 Mo5 O42 72.05(11) . . ?
O5 Mo6 O6 103.10(17) . . ?
O5 Mo6 O9 95.64(15) . . ?
O6 Mo6 O9 100.10(15) . . ?
O5 Mo6 O3 98.70(15) . . ?
O6 Mo6 O3 98.52(15) . . ?
O9 Mo6 O3 153.22(14) . . ?
O5 Mo6 F3 164.93(14) . . ?
O6 Mo6 F3 91.92(14) . . ?
O9 Mo6 F3 80.25(12) . . ?
O3 Mo6 F3 80.05(12) . . ?
O5 Mo6 F4 91.97(14) . . ?
O6 Mo6 F4 164.93(14) . . ?
O9 Mo6 F4 78.57(12) . . ?
O3 Mo6 F4 78.45(12) . . ?
F3 Mo6 F4 73.04(10) . . ?
O29 Mo7 O1 102.14(17) . . ?
O29 Mo7 O22 100.07(18) . . ?
O1 Mo7 O22 99.61(16) . . ?
O29 Mo7 O21 103.93(18) . . ?
O1 Mo7 O21 98.13(15) . . ?
O22 Mo7 O21 146.26(14) . . ?
O29 Mo7 O14 89.57(16) . . ?
O1 Mo7 O14 166.93(14) . . ?
O22 Mo7 O14 83.79(15) . . ?
O21 Mo7 O14 73.12(14) . . ?
O29 Mo7 O17 168.97(16) . . ?
O1 Mo7 O17 87.44(14) . . ?
O22 Mo7 O17 72.64(13) . . ?
O21 Mo7 O17 79.77(13) . . ?
O14 Mo7 O17 81.52(12) . . ?
O29 Mo7 Mo9B 119.0(2) . . ?
O1 Mo7 Mo9B 104.95(19) . . ?
O22 Mo7 Mo9B 22.32(14) . . ?
O21 Mo7 Mo9B 124.42(12) . . ?
O14 Mo7 Mo9B 73.62(16) . . ?
O17 Mo7 Mo9B 52.23(16) . . ?
O37 Mo8 O38 103.07(18) . . ?
O37 Mo8 O33 98.27(16) . . ?
O38 Mo8 O33 97.49(15) . . ?
O37 Mo8 O39 99.15(16) . . ?
O38 Mo8 O39 98.09(16) . . ?
O33 Mo8 O39 153.29(14) . . ?
O37 Mo8 F1 92.09(15) . . ?
O38 Mo8 F1 164.78(15) . . ?
O33 Mo8 F1 78.88(12) . . ?
O39 Mo8 F1 80.41(12) . . ?
O37 Mo8 F2 164.84(15) . . ?
O38 Mo8 F2 92.07(15) . . ?
O33 Mo8 F2 78.96(12) . . ?
O39 Mo8 F2 78.92(12) . . ?
F1 Mo8 F2 72.75(10) . . ?
O30 Mo9A O31 105.3(2) . . ?
O30 Mo9A O18 100.53(19) . . ?
O31 Mo9A O18 95.72(18) . . ?
O30 Mo9A O22 100.62(18) . . ?
O31 Mo9A O22 96.34(18) . . ?
O18 Mo9A O22 151.89(16) . . ?
O30 Mo9A O12 159.84(17) . . ?
O31 Mo9A O12 94.71(18) . . ?
O18 Mo9A O12 74.60(15) . . ?
O22 Mo9A O12 79.17(15) . . ?
O30 Mo9A O17 88.59(16) . . ?
O31 Mo9A O17 163.70(18) . . ?
O18 Mo9A O17 89.93(14) . . ?
O22 Mo9A O17 72.30(13) . . ?
O12 Mo9A O17 72.03(12) . . ?
O31 Mo9B O22 120.0(3) . . ?
O31 Mo9B O12 122.0(4) . . ?
O22 Mo9B O12 103.3(4) . . ?
O31 Mo9B O18 86.3(3) . . ?
O22 Mo9B O18 146.3(4) . . ?
O12 Mo9B O18 75.1(2) . . ?
O31 Mo9B O30 84.7(4) . . ?
O22 Mo9B O30 88.0(3) . . ?
O12 Mo9B O30 136.3(4) . . ?
O18 Mo9B O30 72.8(3) . . ?
O31 Mo9B P8 126.3(5) . . ?
O22 Mo9B P8 78.4(3) . . ?
O12 Mo9B P8 28.73(19) . . ?
O18 Mo9B P8 103.80(18) . . ?
O30 Mo9B P8 148.9(2) . . ?
O31 Mo9B Mo7 145.7(3) . . ?
O22 Mo9B Mo7 26.01(14) . . ?
O12 Mo9B Mo7 85.1(2) . . ?
O18 Mo9B Mo7 123.4(2) . . ?
O30 Mo9B Mo7 88.43(19) . . ?
P8 Mo9B Mo7 67.27(13) . . ?
O53 Mo10 O54 106.08(17) . . ?
O53 Mo10 O52 100.53(16) . . ?
O54 Mo10 O52 97.84(17) . . ?
O53 Mo10 O48 94.71(16) . . ?
O54 Mo10 O48 99.81(16) . . ?
O52 Mo10 O48 152.45(14) . . ?
O53 Mo10 O44 95.13(15) . . ?
O54 Mo10 O44 158.36(14) . . ?
O52 Mo10 O44 73.63(14) . . ?
O48 Mo10 O44 82.31(13) . . ?
O53 Mo10 O47 161.64(15) . . ?
O54 Mo10 O47 88.01(14) . . ?
O52 Mo10 O47 88.84(13) . . ?
O48 Mo10 O47 70.87(12) . . ?
O44 Mo10 O47 72.23(11) . . ?
O28 Mo11 O27 105.3(2) . . ?
O28 Mo11 O20 96.11(17) . . ?
O27 Mo11 O20 101.80(17) . . ?
O28 Mo11 O21 101.01(17) . . ?
O27 Mo11 O21 95.41(16) . . ?
O20 Mo11 O21 151.55(14) . . ?
O28 Mo11 O15 158.80(17) . . ?
O27 Mo11 O15 94.31(16) . . ?
O20 Mo11 O15 71.65(13) . . ?
O21 Mo11 O15 84.71(13) . . ?
O28 Mo11 O14 89.50(18) . . ?
O27 Mo11 O14 161.32(16) . . ?
O20 Mo11 O14 87.52(13) . . ?
O21 Mo11 O14 70.20(13) . . ?
O15 Mo11 O14 73.10(12) . . ?
O24 Mo12 O23 101.59(19) . . ?
O24 Mo12 O18 98.44(18) . . ?
O23 Mo12 O18 102.14(18) . . ?
O24 Mo12 O19 104.20(16) . . ?
O23 Mo12 O19 98.71(17) . . ?
O18 Mo12 O19 145.28(15) . . ?
O24 Mo12 O16 89.12(16) . . ?
O23 Mo12 O16 169.29(16) . . ?
O18 Mo12 O16 76.17(14) . . ?
O19 Mo12 O16 78.20(14) . . ?
O24 Mo12 O12 169.69(17) . . ?
O23 Mo12 O12 84.18(16) . . ?
O18 Mo12 O12 71.84(15) . . ?
O19 Mo12 O12 83.11(14) . . ?
O16 Mo12 O12 85.26(12) . . ?
O59 Mo13 O62 102.5(2) . . ?
O59 Mo13 O51 103.09(16) . . ?
O62 Mo13 O51 98.52(17) . . ?
O59 Mo13 O52 99.82(17) . . ?
O62 Mo13 O52 101.60(17) . . ?
O51 Mo13 O52 145.26(15) . . ?
O59 Mo13 O46 85.67(16) . . ?
O62 Mo13 O46 171.77(16) . . ?
O51 Mo13 O46 78.51(13) . . ?
O52 Mo13 O46 77.57(14) . . ?
O59 Mo13 O44 168.16(17) . . ?
O62 Mo13 O44 86.47(16) . . ?
O51 Mo13 O44 82.90(13) . . ?
O52 Mo13 O44 70.49(13) . . ?
O46 Mo13 O44 85.56(12) . . ?
O26 Mo14 O25 100.87(16) . . ?
O26 Mo14 O19 102.19(16) . . ?
O25 Mo14 O19 101.11(16) . . ?
O26 Mo14 O20 102.92(16) . . ?
O25 Mo14 O20 98.61(15) . . ?
O19 Mo14 O20 144.30(15) . . ?
O26 Mo14 O15 88.25(14) . . ?
O25 Mo14 O15 166.87(14) . . ?
O19 Mo14 O15 85.97(13) . . ?
O20 Mo14 O15 69.91(13) . . ?
O26 Mo14 O13 174.56(15) . . ?
O25 Mo14 O13 84.50(14) . . ?
O19 Mo14 O13 77.41(14) . . ?
O20 Mo14 O13 75.20(14) . . ?
O15 Mo14 O13 86.31(11) . . ?
O32 Ni1 N14 98.89(14) . . ?
O32 Ni1 O93 89.18(14) . . ?
N14 Ni1 O93 171.77(15) . . ?
O32 Ni1 N15 93.68(15) . . ?
N14 Ni1 N15 78.56(16) . . ?
O93 Ni1 N15 99.39(15) . . ?
O32 Ni1 O58 173.15(13) . 1_754 ?
N14 Ni1 O58 87.85(14) . 1_754 ?
O93 Ni1 O58 84.05(13) . 1_754 ?
N15 Ni1 O58 86.42(15) . 1_754 ?
O32 Ni1 N13 89.70(15) . . ?
N14 Ni1 N13 77.97(16) . . ?
O93 Ni1 N13 103.87(15) . . ?
N15 Ni1 N13 156.54(15) . . ?
O58 Ni1 N13 92.93(15) 1_754 . ?
N11 Ni2 O41 98.20(14) . . ?
N11 Ni2 O94 170.97(16) . . ?
O41 Ni2 O94 90.04(14) . . ?
N11 Ni2 O25 87.11(14) . . ?
O41 Ni2 O25 174.68(14) . . ?
O94 Ni2 O25 84.69(14) . . ?
N11 Ni2 N12 78.11(16) . . ?
O41 Ni2 N12 88.25(15) . . ?
O94 Ni2 N12 98.58(16) . . ?
O25 Ni2 N12 93.24(15) . . ?
N11 Ni2 N10 77.97(15) . . ?
O41 Ni2 N10 94.06(15) . . ?
O94 Ni2 N10 105.24(15) . . ?
O25 Ni2 N10 86.66(15) . . ?
N12 Ni2 N10 156.06(15) . . ?
N2 Ni3 N6 178.96(17) . . ?
N2 Ni3 N7 103.15(16) . . ?
N6 Ni3 N7 77.86(16) . . ?
N2 Ni3 N9 77.50(16) . . ?
N6 Ni3 N9 102.87(16) . . ?
N7 Ni3 N9 86.39(16) . . ?
N2 Ni3 N5 100.25(16) . . ?
N6 Ni3 N5 78.74(16) . . ?
N7 Ni3 N5 156.59(16) . . ?
N9 Ni3 N5 97.94(16) . . ?
N2 Ni3 N8 78.61(16) . . ?
N6 Ni3 N8 101.06(15) . . ?
N7 Ni3 N8 96.67(16) . . ?
N9 Ni3 N8 155.98(16) . . ?
N5 Ni3 N8 88.68(16) . . ?
O1 Ni4 O2 171.22(13) . . ?
O1 Ni4 N3 88.94(14) . . ?
O2 Ni4 N3 99.61(14) . . ?
O1 Ni4 N1 88.53(14) . . ?
O2 Ni4 N1 91.27(14) . . ?
N3 Ni4 N1 78.08(15) . . ?
O1 Ni4 N4 91.47(15) . . ?
O2 Ni4 N4 92.36(15) . . ?
N3 Ni4 N4 77.34(15) . . ?
N1 Ni4 N4 155.41(15) . . ?
O1 Ni4 O92 80.07(14) . . ?
O2 Ni4 O92 91.29(13) . . ?
N3 Ni4 O92 168.69(15) . . ?
N1 Ni4 O92 98.82(15) . . ?
N4 Ni4 O92 105.40(14) . . ?
N17 Ni5 O11 95.08(14) . . ?
N17 Ni5 O95 174.71(15) . . ?
O11 Ni5 O95 87.61(14) . . ?
N17 Ni5 O61 91.31(14) . . ?
O11 Ni5 O61 173.18(13) . . ?
O95 Ni5 O61 86.22(14) . . ?
N17 Ni5 N18 77.95(15) . . ?
O11 Ni5 N18 91.09(15) . . ?
O95 Ni5 N18 106.60(16) . . ?
O61 Ni5 N18 87.88(15) . . ?
N17 Ni5 N16 77.45(15) . . ?
O11 Ni5 N16 88.53(14) . . ?
O95 Ni5 N16 98.11(15) . . ?
O61 Ni5 N16 95.23(14) . . ?
N18 Ni5 N16 155.26(15) . . ?
N23 Ni6 N20 171.34(16) . . ?
N23 Ni6 N19 108.02(16) . . ?
N20 Ni6 N19 77.58(16) . . ?
N23 Ni6 N21 96.32(15) . . ?
N20 Ni6 N21 78.40(15) . . ?
N19 Ni6 N21 155.61(15) . . ?
N23 Ni6 N22 78.01(15) . . ?
N20 Ni6 N22 109.40(15) . . ?
N19 Ni6 N22 85.34(16) . . ?
N21 Ni6 N22 98.73(15) . . ?
N23 Ni6 N24 78.23(15) . . ?
N20 Ni6 N24 94.42(15) . . ?
N19 Ni6 N24 100.33(16) . . ?
N21 Ni6 N24 85.65(15) . . ?
N22 Ni6 N24 156.18(15) . . ?
O32 P1 O34 112.6(2) . . ?
O32 P1 O33 110.52(19) . . ?
O34 P1 O33 109.70(18) . . ?
O32 P1 C67 108.4(2) . . ?
O34 P1 C67 110.6(2) . . ?
O33 P1 C67 104.8(2) . . ?
O11 P2 O10 110.5(2) . . ?
O11 P2 O9 112.21(19) . . ?
O10 P2 O9 109.90(18) . . ?
O11 P2 C39 112.3(2) . . ?
O10 P2 C39 107.7(2) . . ?
O9 P2 C39 104.0(2) . . ?
O41 P3 O39 111.2(2) . . ?
O41 P3 O40 111.8(2) . . ?
O39 P3 O40 109.91(18) . . ?
O41 P3 C68 109.4(2) . . ?
O39 P3 C68 107.8(2) . . ?
O40 P3 C68 106.5(2) . . ?
O2 P4 O4 111.93(19) . . ?
O2 P4 O3 111.05(19) . . ?
O4 P4 O3 109.47(18) . . ?
O2 P4 C37 111.9(2) . . ?
O4 P4 C37 104.8(2) . . ?
O3 P4 C37 107.4(2) . . ?
O16 P5 O17 112.81(19) . . ?
O16 P5 O15 108.18(19) . . ?
O17 P5 O15 110.88(19) . . ?
O16 P5 C41 108.1(2) . . ?
O17 P5 C41 109.4(2) . . ?
O15 P5 C41 107.2(2) . . ?
O43 P6 O42 111.4(2) . . ?
O43 P6 O44 108.91(19) . . ?
O42 P6 O44 111.26(19) . . ?
O43 P6 C97 110.5(2) . . ?
O42 P6 C97 108.1(2) . . ?
O44 P6 C97 106.6(2) . . ?
O46 P7 O47 111.55(19) . . ?
O46 P7 O45 109.03(19) . . ?
O47 P7 O45 111.10(18) . . ?
O46 P7 C99 109.7(2) . . ?
O47 P7 C99 109.6(2) . . ?
O45 P7 C99 105.8(2) . . ?
O13 P8 O12 109.6(2) . . ?
O13 P8 O14 110.1(2) . . ?
O12 P8 O14 110.7(2) . . ?
O13 P8 C42 112.7(2) . . ?
O12 P8 C42 105.0(2) . . ?
O14 P8 C42 108.6(2) . . ?
O13 P8 Mo9B 143.01(19) . . ?
O12 P8 Mo9B 34.03(18) . . ?
O14 P8 Mo9B 95.24(18) . . ?
C42 P8 Mo9B 82.2(2) . . ?
Mo8 F1 Mo3 107.78(12) . . ?
Mo3 F2 Mo8 106.79(12) . . ?
Mo6 F3 Mo2 106.58(11) . . ?
Mo2 F4 Mo6 107.41(12) . . ?
Mo7 O1 Ni4 147.31(19) . . ?
P4 O2 Ni4 140.0(2) . . ?
P4 O3 Mo6 138.0(2) . . ?
P4 O4 Mo2 137.7(2) . . ?
P2 O9 Mo6 137.6(2) . . ?
P2 O10 Mo2 137.7(2) . . ?
P2 O11 Ni5 146.0(2) . . ?
P8 O12 Mo9B 117.2(3) . . ?
P8 O12 Mo9A 131.3(2) . . ?
Mo9B O12 Mo9A 17.8(3) . . ?
P8 O12 Mo12 135.6(2) . . ?
Mo9B O12 Mo12 107.1(3) . . ?
Mo9A O12 Mo12 92.84(14) . . ?
P8 O13 Mo14 115.85(19) . . ?
P8 O14 Mo7 123.3(2) . . ?
P8 O14 Mo11 128.9(2) . . ?
Mo7 O14 Mo11 94.21(13) . . ?
P5 O15 Mo11 130.99(19) . . ?
P5 O15 Mo14 131.69(18) . . ?
Mo11 O15 Mo14 96.57(12) . . ?
P5 O16 Mo12 122.82(19) . . ?
P5 O17 Mo9A 123.96(19) . . ?
P5 O17 Mo7 128.0(2) . . ?
Mo9A O17 Mo7 91.76(11) . . ?
Mo9A O18 Mo12 120.7(2) . . ?
Mo9A O18 Mo9B 18.04(18) . . ?
Mo12 O18 Mo9B 104.8(3) . . ?
Mo14 O19 Mo12 148.6(2) . . ?
Mo14 O20 Mo11 121.81(17) . . ?
Mo7 O21 Mo11 122.44(18) . . ?
Mo9B O22 Mo7 131.7(2) . . ?
Mo9B O22 Mo9A 21.7(3) . . ?
Mo7 O22 Mo9A 123.16(18) . . ?
Mo14 O25 Ni2 152.3(2) . . ?
Mo9A O30 Mo9B 10.05(13) . . ?
Mo9B O31 Mo9A 26.4(3) . . ?
P1 O32 Ni1 142.4(2) . . ?
P1 O33 Mo8 138.5(2) . . ?
P1 O34 Mo3 137.0(2) . . ?
P3 O39 Mo8 137.1(2) . . ?
P3 O40 Mo3 138.5(2) . . ?
P3 O41 Ni2 142.2(2) . . ?
P6 O42 Mo4 125.33(19) . . ?
P6 O42 Mo5 126.34(18) . . ?
Mo4 O42 Mo5 92.96(11) . . ?
P6 O43 Mo1 118.24(18) . . ?
P6 O44 Mo10 128.83(18) . . ?
P6 O44 Mo13 135.53(19) . . ?
Mo10 O44 Mo13 95.40(13) . . ?
P7 O45 Mo5 129.49(18) . . ?
P7 O45 Mo1 134.54(18) . . ?
Mo5 O45 Mo1 95.55(12) . . ?
P7 O46 Mo13 119.98(19) . . ?
P7 O47 Mo4 127.25(18) . . ?
P7 O47 Mo10 124.71(18) . . ?
Mo4 O47 Mo10 90.35(10) . . ?
Mo4 O48 Mo10 124.58(17) . . ?
Mo4 O49 Mo5 124.34(17) . . ?
Mo1 O50 Mo5 122.44(17) . . ?
Mo1 O51 Mo13 150.78(19) . . ?
Mo13 O52 Mo10 120.35(18) . . ?
Mo1 O58 Ni1 145.6(2) . 1_356 ?
Mo4 O61 Ni5 146.2(2) . . ?
C1 N1 C5 118.6(4) . . ?
C1 N1 Ni4 125.8(3) . . ?
C5 N1 Ni4 114.8(3) . . ?
C31 N2 C30 125.1(4) . . ?
C31 N2 Ni3 118.8(3) . . ?
C30 N2 Ni3 115.6(3) . . ?
C6 N3 C7 124.8(4) . . ?
C6 N3 Ni4 117.4(3) . . ?
C7 N3 Ni4 117.3(3) . . ?
C12 N4 C8 118.4(4) . . ?
C12 N4 Ni4 125.9(3) . . ?
C8 N4 Ni4 114.9(3) . . ?
C13 N5 C17 118.9(4) . . ?
C13 N5 Ni3 127.7(3) . . ?
C17 N5 Ni3 113.3(3) . . ?
C19 N6 C18 124.9(4) . . ?
C19 N6 Ni3 119.0(3) . . ?
C18 N6 Ni3 115.5(3) . . ?
C24 N7 C20 119.4(4) . . ?
C24 N7 Ni3 124.2(3) . . ?
C20 N7 Ni3 115.4(3) . . ?
C25 N8 C29 118.3(4) . . ?
C25 N8 Ni3 127.7(3) . . ?
C29 N8 Ni3 113.6(3) . . ?
C36 N9 C32 118.7(4) . . ?
C36 N9 Ni3 124.5(4) . . ?
C32 N9 Ni3 116.4(3) . . ?
C56 N10 C60 118.5(4) . . ?
C56 N10 Ni2 127.0(3) . . ?
C60 N10 Ni2 113.9(3) . . ?
C69 N11 C61 123.9(4) . . ?
C69 N11 Ni2 116.8(3) . . ?
C61 N11 Ni2 118.4(3) . . ?
C66 N12 C62 118.4(4) . . ?
C66 N12 Ni2 126.1(3) . . ?
C62 N12 Ni2 115.3(3) . . ?
C44 N13 C48 117.9(4) . . ?
C44 N13 Ni1 126.7(3) . . ?
C48 N13 Ni1 113.7(3) . . ?
C49 N14 C50 124.9(4) . . ?
C49 N14 Ni1 116.6(3) . . ?
C50 N14 Ni1 117.5(3) . . ?
C55 N15 C51 118.1(4) . . ?
C55 N15 Ni1 125.1(3) . . ?
C51 N15 Ni1 115.1(3) . . ?
C70 N16 C74 118.2(4) . . ?
C70 N16 Ni5 125.0(3) . . ?
C74 N16 Ni5 114.6(3) . . ?
C88 N17 C75 124.6(4) . . ?
C88 N17 Ni5 117.8(3) . . ?
C75 N17 Ni5 117.7(3) . . ?
C93 N18 C89 118.4(4) . . ?
C93 N18 Ni5 125.9(3) . . ?
C89 N18 Ni5 114.8(3) . . ?
C81 N19 C77 118.6(4) . . ?
C81 N19 Ni6 125.0(3) . . ?
C77 N19 Ni6 115.7(3) . . ?
C76 N20 C87 124.5(4) . . ?
C76 N20 Ni6 119.2(3) . . ?
C87 N20 Ni6 115.3(3) . . ?
C82 N21 C86 117.9(4) . . ?
C82 N21 Ni6 129.0(3) . . ?
C86 N21 Ni6 113.1(3) . . ?
C105 N22 C101 118.6(4) . . ?
C105 N22 Ni6 126.9(3) . . ?
C101 N22 Ni6 114.5(3) . . ?
C100 N23 C108 123.1(4) . . ?
C100 N23 Ni6 119.3(3) . . ?
C108 N23 Ni6 116.7(3) . . ?
C94 N24 C107 118.1(4) . . ?
C94 N24 Ni6 128.6(3) . . ?
C107 N24 Ni6 113.2(3) . . ?
N1 C1 C2 123.0(5) . . ?
N1 C1 H1 118.5 . . ?
C2 C1 H1 118.5 . . ?
C1 C2 C3 118.6(5) . . ?
C1 C2 H2 120.7 . . ?
C3 C2 H2 120.7 . . ?
C2 C3 C4 119.4(5) . . ?
C2 C3 H3 120.3 . . ?
C4 C3 H3 120.3 . . ?
C3 C4 C5 118.5(4) . . ?
C3 C4 H4 120.8 . . ?
C5 C4 H4 120.8 . . ?
N1 C5 C4 121.8(4) . . ?
N1 C5 C6 115.1(4) . . ?
C4 C5 C6 122.6(4) . . ?
N3 C6 C18 116.1(4) . . ?
N3 C6 C5 113.9(4) . . ?
C18 C6 C5 129.7(4) . . ?
N3 C7 C19 116.1(4) . . ?
N3 C7 C8 112.9(4) . . ?
C19 C7 C8 130.9(4) . . ?
N4 C8 C9 122.5(4) . . ?
N4 C8 C7 114.3(4) . . ?
C9 C8 C7 122.6(4) . . ?
C10 C9 C8 118.1(4) . . ?
C10 C9 H9 121.0 . . ?
C8 C9 H9 121.0 . . ?
C9 C10 C11 119.6(5) . . ?
C9 C10 H10 120.2 . . ?
C11 C10 H10 120.2 . . ?
C10 C11 C12 118.8(5) . . ?
C10 C11 H11 120.6 . . ?
C12 C11 H11 120.6 . . ?
N4 C12 C11 122.4(5) . . ?
N4 C12 H12 118.8 . . ?
C11 C12 H12 118.8 . . ?
N5 C13 C14 122.0(5) . . ?
N5 C13 H13 119.0 . . ?
C14 C13 H13 119.0 . . ?
C15 C14 C13 119.0(5) . . ?
C15 C14 H14 120.5 . . ?
C13 C14 H14 120.5 . . ?
C14 C15 C16 119.4(5) . . ?
C14 C15 H15 120.3 . . ?
C16 C15 H15 120.3 . . ?
C17 C16 C15 118.9(5) . . ?
C17 C16 H16 120.5 . . ?
C15 C16 H16 120.5 . . ?
N5 C17 C16 121.7(4) . . ?
N5 C17 C18 114.1(4) . . ?
C16 C17 C18 124.1(4) . . ?
N6 C18 C6 115.7(4) . . ?
N6 C18 C17 114.0(4) . . ?
C6 C18 C17 130.3(4) . . ?
N6 C19 C7 115.2(4) . . ?
N6 C19 C20 112.4(4) . . ?
C7 C19 C20 132.4(4) . . ?
N7 C20 C21 121.0(4) . . ?
N7 C20 C19 113.3(4) . . ?
C21 C20 C19 125.6(4) . . ?
C20 C21 C22 119.1(5) . . ?
C20 C21 H21 120.5 . . ?
C22 C21 H21 120.5 . . ?
C23 C22 C21 119.8(5) . . ?
C23 C22 H22 120.1 . . ?
C21 C22 H22 120.1 . . ?
C22 C23 C24 118.4(5) . . ?
C22 C23 H23 120.8 . . ?
C24 C23 H23 120.8 . . ?
N7 C24 C23 122.3(5) . . ?
N7 C24 H24 118.8 . . ?
C23 C24 H24 118.8 . . ?
N8 C25 C26 123.0(5) . . ?
N8 C25 H25 118.5 . . ?
C26 C25 H25 118.5 . . ?
C25 C26 C27 118.3(5) . . ?
C25 C26 H26 120.9 . . ?
C27 C26 H26 120.9 . . ?
C28 C27 C26 119.4(5) . . ?
C28 C27 H27 120.3 . . ?
C26 C27 H27 120.3 . . ?
C29 C28 C27 118.7(5) . . ?
C29 C28 H28 120.7 . . ?
C27 C28 H28 120.7 . . ?
N8 C29 C28 122.3(4) . . ?
N8 C29 C30 113.9(4) . . ?
C28 C29 C30 123.3(4) . . ?
N2 C30 C61 115.5(4) . 1_455 ?
N2 C30 C29 113.8(4) . . ?
C61 C30 C29 130.7(4) 1_455 . ?
N2 C31 C69 115.6(4) . 1_455 ?
N2 C31 C32 113.6(4) . . ?
C69 C31 C32 130.7(4) 1_455 . ?
N9 C32 C33 121.4(4) . . ?
N9 C32 C31 112.8(4) . . ?
C33 C32 C31 125.8(4) . . ?
C32 C33 C34 118.8(5) . . ?
C32 C33 H33 120.6 . . ?
C34 C33 H33 120.6 . . ?
C35 C34 C33 119.4(5) . . ?
C35 C34 H34 120.3 . . ?
C33 C34 H34 120.3 . . ?
C34 C35 C36 118.7(5) . . ?
C34 C35 H35 120.7 . . ?
C36 C35 H35 120.7 . . ?
N9 C36 C35 123.0(5) . . ?
N9 C36 H36 118.5 . . ?
C35 C36 H36 118.5 . . ?
C38 C37 P4 119.5(3) . . ?
C38 C37 H37A 107.4 . . ?
P4 C37 H37A 107.4 . . ?
C38 C37 H37B 107.4 . . ?
P4 C37 H37B 107.4 . . ?
H37A C37 H37B 107.0 . . ?
C37 C38 C99 113.9(4) . 1_655 ?
C37 C38 H38A 108.8 . . ?
C99 C38 H38A 108.8 1_655 . ?
C37 C38 H38B 108.8 . . ?
C99 C38 H38B 108.8 1_655 . ?
H38A C38 H38B 107.7 . . ?
C40 C39 P2 118.0(4) . . ?
C40 C39 H39A 107.8 . . ?
P2 C39 H39A 107.8 . . ?
C40 C39 H39B 107.8 . . ?
P2 C39 H39B 107.8 . . ?
H39A C39 H39B 107.1 . . ?
C41 C40 C39 113.4(4) 1_455 . ?
C41 C40 H40A 108.9 1_455 . ?
C39 C40 H40A 108.9 . . ?
C41 C40 H40B 108.9 1_455 . ?
C39 C40 H40B 108.9 . . ?
H40A C40 H40B 107.7 . . ?
C40 C41 P5 110.4(3) 1_655 . ?
C40 C41 H41A 109.6 1_655 . ?
P5 C41 H41A 109.6 . . ?
C40 C41 H41B 109.6 1_655 . ?
P5 C41 H41B 109.6 . . ?
H41A C41 H41B 108.1 . . ?
C43 C42 P8 118.3(4) . . ?
C43 C42 H42A 107.7 . . ?
P8 C42 H42A 107.7 . . ?
C43 C42 H42B 107.7 . . ?
P8 C42 H42B 107.7 . . ?
H42A C42 H42B 107.1 . . ?
C42 C43 C67 111.1(4) . 1_455 ?
C42 C43 H43A 109.4 . . ?
C67 C43 H43A 109.4 1_455 . ?
C42 C43 H43B 109.4 . . ?
C67 C43 H43B 109.4 1_455 . ?
H43A C43 H43B 108.0 . . ?
N13 C44 C45 123.2(5) . . ?
N13 C44 H44 118.4 . . ?
C45 C44 H44 118.4 . . ?
C44 C45 C46 118.8(5) . . ?
C44 C45 H45 120.6 . . ?
C46 C45 H45 120.6 . . ?
C45 C46 C47 118.9(5) . . ?
C45 C46 H46 120.6 . . ?
C47 C46 H46 120.6 . . ?
C48 C47 C46 118.5(5) . . ?
C48 C47 H47 120.7 . . ?
C46 C47 H47 120.7 . . ?
N13 C48 C47 122.7(4) . . ?
N13 C48 C49 114.2(4) . . ?
C47 C48 C49 122.7(4) . . ?
N14 C49 C100 115.7(4) . 1_654 ?
N14 C49 C48 113.9(4) . . ?
C100 C49 C48 130.4(4) 1_654 . ?
N14 C50 C108 115.9(4) . 1_654 ?
N14 C50 C51 114.3(4) . . ?
C108 C50 C51 129.5(4) 1_654 . ?
N15 C51 C52 121.8(4) . . ?
N15 C51 C50 113.3(4) . . ?
C52 C51 C50 124.4(4) . . ?
C51 C52 C53 119.0(4) . . ?
C51 C52 H52 120.5 . . ?
C53 C52 H52 120.5 . . ?
C54 C53 C52 119.5(5) . . ?
C54 C53 H53 120.3 . . ?
C52 C53 H53 120.3 . . ?
C53 C54 C55 118.2(5) . . ?
C53 C54 H54 120.9 . . ?
C55 C54 H54 120.9 . . ?
N15 C55 C54 123.3(4) . . ?
N15 C55 H55 118.4 . . ?
C54 C55 H55 118.4 . . ?
N10 C56 C57 122.3(5) . . ?
N10 C56 H56 118.8 . . ?
C57 C56 H56 118.9 . . ?
C58 C57 C56 118.8(5) . . ?
C58 C57 H57 120.6 . . ?
C56 C57 H57 120.6 . . ?
C57 C58 C59 119.3(5) . . ?
C57 C58 H58 120.3 . . ?
C59 C58 H58 120.3 . . ?
C60 C59 C58 118.2(4) . . ?
C60 C59 H59 120.9 . . ?
C58 C59 H59 120.9 . . ?
N10 C60 C59 122.7(4) . . ?
N10 C60 C69 114.2(4) . . ?
C59 C60 C69 122.8(4) . . ?
N11 C61 C30 116.0(4) . 1_655 ?
N11 C61 C62 113.8(4) . . ?
C30 C61 C62 130.0(4) 1_655 . ?
N12 C62 C63 121.6(4) . . ?
N12 C62 C61 114.0(4) . . ?
C63 C62 C61 124.1(4) . . ?
C62 C63 C64 119.2(5) . . ?
C62 C63 H63 120.4 . . ?
C64 C63 H63 120.4 . . ?
C65 C64 C63 119.2(5) . . ?
C65 C64 H64 120.4 . . ?
C63 C64 H64 120.4 . . ?
C64 C65 C66 118.1(5) . . ?
C64 C65 H65 121.0 . . ?
C66 C65 H65 121.0 . . ?
N12 C66 C65 123.3(5) . . ?
N12 C66 H66 118.3 . . ?
C65 C66 H66 118.3 . . ?
C43 C67 P1 117.4(4) 1_655 . ?
C43 C67 H67A 107.9 1_655 . ?
P1 C67 H67A 107.9 . . ?
C43 C67 H67B 107.9 1_655 . ?
P1 C67 H67B 107.9 . . ?
H67A C67 H67B 107.2 . . ?
C98 C68 P3 113.8(3) 1_654 . ?
C98 C68 H68A 108.8 1_654 . ?
P3 C68 H68A 108.8 . . ?
C98 C68 H68B 108.8 1_654 . ?
P3 C68 H68B 108.8 . . ?
H68A C68 H68B 107.7 . . ?
N11 C69 C31 116.3(4) . 1_655 ?
N11 C69 C60 113.2(4) . . ?
C31 C69 C60 130.5(4) 1_655 . ?
N16 C70 C71 122.6(5) . . ?
N16 C70 H70 118.7 . . ?
C71 C70 H70 118.7 . . ?
C72 C71 C70 119.3(4) . . ?
C72 C71 H71 120.4 . . ?
C70 C71 H71 120.4 . . ?
C71 C72 C73 119.2(5) . . ?
C71 C72 H72 120.4 . . ?
C73 C72 H72 120.4 . . ?
C72 C73 C74 118.3(4) . . ?
C72 C73 H73 120.9 . . ?
C74 C73 H73 120.9 . . ?
N16 C74 C73 122.4(4) . . ?
N16 C74 C75 114.2(4) . . ?
C73 C74 C75 122.7(4) . . ?
N17 C75 C76 116.5(4) . . ?
N17 C75 C74 113.0(4) . . ?
C76 C75 C74 130.2(4) . . ?
N20 C76 C75 115.5(4) . . ?
N20 C76 C77 113.6(4) . . ?
C75 C76 C77 130.8(4) . . ?
N19 C77 C78 120.9(4) . . ?
N19 C77 C76 113.1(4) . . ?
C78 C77 C76 125.9(4) . . ?
C77 C78 C79 119.6(4) . . ?
C77 C78 H78 120.2 . . ?
C79 C78 H78 120.2 . . ?
C80 C79 C78 119.3(5) . . ?
C80 C79 H79 120.4 . . ?
C78 C79 H79 120.4 . . ?
C79 C80 C81 118.6(5) . . ?
C79 C80 H80 120.7 . . ?
C81 C80 H80 120.7 . . ?
N19 C81 C80 123.0(5) . . ?
N19 C81 H81 118.5 . . ?
C80 C81 H81 118.5 . . ?
N21 C82 C83 122.9(5) . . ?
N21 C82 H82 118.5 . . ?
C83 C82 H82 118.5 . . ?
C82 C83 C84 118.7(4) . . ?
C82 C83 H83 120.7 . . ?
C84 C83 H83 120.7 . . ?
C83 C84 C85 119.2(5) . . ?
C83 C84 H84 120.4 . . ?
C85 C84 H84 120.4 . . ?
C86 C85 C84 118.9(5) . . ?
C86 C85 H85 120.5 . . ?
C84 C85 H85 120.5 . . ?
N21 C86 C85 122.3(4) . . ?
N21 C86 C87 114.1(4) . . ?
C85 C86 C87 123.4(4) . . ?
N20 C87 C88 116.7(4) . . ?
N20 C87 C86 113.9(4) . . ?
C88 C87 C86 129.4(4) . . ?
N17 C88 C87 116.1(4) . . ?
N17 C88 C89 114.3(4) . . ?
C87 C88 C89 129.5(4) . . ?
N18 C89 C90 121.4(4) . . ?
N18 C89 C88 113.9(4) . . ?
C90 C89 C88 124.4(4) . . ?
C89 C90 C91 119.8(5) . . ?
C89 C90 H90 120.1 . . ?
C91 C90 H90 120.1 . . ?
C92 C91 C90 118.5(5) . . ?
C92 C91 H91 120.7 . . ?
C90 C91 H91 120.7 . . ?
C91 C92 C93 119.1(5) . . ?
C91 C92 H92 120.4 . . ?
C93 C92 H92 120.4 . . ?
N18 C93 C92 122.7(5) . . ?
N18 C93 H93 118.7 . . ?
C92 C93 H93 118.7 . . ?
N24 C94 C95 123.1(5) . . ?
N24 C94 H94 118.5 . . ?
C95 C94 H94 118.5 . . ?
C94 C95 C96 118.8(4) . . ?
C94 C95 H95 120.6 . . ?
C96 C95 H95 120.6 . . ?
C106 C96 C95 119.3(4) . . ?
C106 C96 H96 120.4 . . ?
C95 C96 H96 120.4 . . ?
C98 C97 P6 116.2(3) . . ?
C98 C97 H97A 108.2 . . ?
P6 C97 H97A 108.2 . . ?
C98 C97 H97B 108.2 . . ?
P6 C97 H97B 108.2 . . ?
H97A C97 H97B 107.4 . . ?
C97 C98 C68 111.8(4) . 1_456 ?
C97 C98 H98A 109.3 . . ?
C68 C98 H98A 109.3 1_456 . ?
C97 C98 H98B 109.3 . . ?
C68 C98 H98B 109.3 1_456 . ?
H98A C98 H98B 107.9 . . ?
C38 C99 P7 111.6(3) 1_455 . ?
C38 C99 H99A 109.3 1_455 . ?
P7 C99 H99A 109.3 . . ?
C38 C99 H99B 109.3 1_455 . ?
P7 C99 H99B 109.3 . . ?
H99A C99 H99B 108.0 . . ?
N23 C100 C49 116.8(4) . 1_456 ?
N23 C100 C101 113.3(4) . . ?
C49 C100 C101 129.7(4) 1_456 . ?
N22 C101 C102 121.5(4) . . ?
N22 C101 C100 114.5(4) . . ?
C102 C101 C100 123.9(4) . . ?
C101 C102 C103 119.2(4) . . ?
C101 C102 H102 120.4 . . ?
C103 C102 H102 120.4 . . ?
C104 C103 C102 118.9(4) . . ?
C104 C103 H103 120.6 . . ?
C102 C103 H103 120.6 . . ?
C103 C104 C105 118.7(5) . . ?
C103 C104 H104 120.7 . . ?
C105 C104 H104 120.7 . . ?
N22 C105 C104 122.6(5) . . ?
N22 C105 H105 118.7 . . ?
C104 C105 H105 118.7 . . ?
C96 C106 C107 118.7(4) . . ?
C96 C106 H106 120.6 . . ?
C107 C106 H106 120.6 . . ?
N24 C107 C106 121.7(4) . . ?
N24 C107 C108 114.5(4) . . ?
C106 C107 C108 123.7(4) . . ?
N23 C108 C50 116.6(4) . 1_456 ?
N23 C108 C107 113.8(4) . . ?
C50 C108 C107 129.6(4) 1_456 . ?

loop_
_geom_bond_atom_site_label_1
_geom_bond_atom_site_label_2
_geom_bond_distance
_geom_bond_site_symmetry_2
_geom_bond_publ_flag
Mo1 O57 1.711(3) . ?
Mo1 O58 1.728(3) . ?
Mo1 O51 1.889(3) . ?
Mo1 O50 1.899(3) . ?
Mo1 O45 2.326(3) . ?
Mo1 O43 2.330(3) . ?
Mo2 O8 1.692(4) . ?
Mo2 O7 1.693(3) . ?
Mo2 O4 1.976(3) . ?
Mo2 O10 1.979(3) . ?
Mo2 F4 2.128(3) . ?
Mo2 F3 2.166(3) . ?
Mo3 O35 1.696(3) . ?
Mo3 O36 1.698(3) . ?
Mo3 O40 1.978(3) . ?
Mo3 O34 1.985(3) . ?
Mo3 F2 2.142(3) . ?
Mo3 F1 2.159(3) . ?
Mo4 O60 1.700(3) . ?
Mo4 O61 1.745(3) . ?
Mo4 O48 1.885(3) . ?
Mo4 O49 1.915(3) . ?
Mo4 O42 2.313(3) . ?
Mo4 O47 2.341(3) . ?
Mo5 O55 1.706(4) . ?
Mo5 O56 1.705(4) . ?
Mo5 O50 1.937(3) . ?
Mo5 O49 1.958(3) . ?
Mo5 O45 2.213(3) . ?
Mo5 O42 2.409(3) . ?
Mo6 O5 1.692(3) . ?
Mo6 O6 1.698(4) . ?
Mo6 O9 1.976(3) . ?
Mo6 O3 1.985(3) . ?
Mo6 F3 2.139(3) . ?
Mo6 F4 2.153(3) . ?
Mo7 O29 1.695(4) . ?
Mo7 O1 1.736(3) . ?
Mo7 O22 1.887(4) . ?
Mo7 O21 1.917(3) . ?
Mo7 O14 2.266(4) . ?
Mo7 O17 2.390(3) . ?
Mo7 Mo9B 3.214(4) . ?
Mo8 O37 1.692(4) . ?
Mo8 O38 1.695(3) . ?
Mo8 O33 1.969(3) . ?
Mo8 O39 1.971(3) . ?
Mo8 F1 2.127(3) . ?
Mo8 F2 2.171(3) . ?
Mo9A O30 1.700(4) . ?
Mo9A O31 1.706(4) . ?
Mo9A O18 1.891(4) . ?
Mo9A O22 1.976(4) . ?
Mo9A O12 2.236(4) . ?
Mo9A O17 2.343(3) . ?
Mo9B O31 1.541(5) . ?
Mo9B O22 1.634(6) . ?
Mo9B O12 1.796(7) . ?
Mo9B O18 2.281(8) . ?
Mo9B O30 2.373(10) . ?
Mo9B P8 2.854(8) . ?
Mo10 O53 1.699(3) . ?
Mo10 O54 1.718(4) . ?
Mo10 O52 1.931(3) . ?
Mo10 O48 1.945(3) . ?
Mo10 O44 2.195(3) . ?
Mo10 O47 2.438(3) . ?
Mo11 O28 1.703(4) . ?
Mo11 O27 1.705(4) . ?
Mo11 O20 1.939(3) . ?
Mo11 O21 1.955(3) . ?
Mo11 O15 2.202(3) . ?
Mo11 O14 2.366(4) . ?
Mo12 O24 1.694(4) . ?
Mo12 O23 1.719(4) . ?
Mo12 O18 1.918(4) . ?
Mo12 O19 1.954(4) . ?
Mo12 O16 2.211(3) . ?
Mo12 O12 2.332(4) . ?
Mo13 O59 1.703(4) . ?
Mo13 O62 1.709(4) . ?
Mo13 O51 1.915(3) . ?
Mo13 O52 1.930(4) . ?
Mo13 O46 2.303(4) . ?
Mo13 O44 2.332(3) . ?
Mo14 O26 1.711(3) . ?
Mo14 O25 1.740(3) . ?
Mo14 O19 1.884(4) . ?
Mo14 O20 1.908(3) . ?
Mo14 O15 2.301(3) . ?
Mo14 O13 2.453(3) . ?
Ni1 O32 2.006(3) . ?
Ni1 N14 2.016(4) . ?
Ni1 O93 2.022(3) . ?
Ni1 N15 2.070(4) . ?
Ni1 O58 2.086(3) 1_754 ?
Ni1 N13 2.113(4) . ?
Ni2 N11 2.017(4) . ?
Ni2 O41 2.030(3) . ?
Ni2 O94 2.048(4) . ?
Ni2 O25 2.068(3) . ?
Ni2 N12 2.081(4) . ?
Ni2 N10 2.111(4) . ?
Ni3 N2 2.000(4) . ?
Ni3 N6 2.000(4) . ?
Ni3 N7 2.051(4) . ?
Ni3 N9 2.053(4) . ?
Ni3 N5 2.079(4) . ?
Ni3 N8 2.087(4) . ?
Ni4 O1 2.037(3) . ?
Ni4 O2 2.038(3) . ?
Ni4 N3 2.039(4) . ?
Ni4 N1 2.086(4) . ?
Ni4 N4 2.097(4) . ?
Ni4 O92 2.104(3) . ?
Ni5 N17 2.025(4) . ?
Ni5 O11 2.050(3) . ?
Ni5 O95 2.053(3) . ?
Ni5 O61 2.076(3) . ?
Ni5 N18 2.099(4) . ?
Ni5 N16 2.099(4) . ?
Ni6 N23 1.996(4) . ?
Ni6 N20 2.005(4) . ?
Ni6 N19 2.073(4) . ?
Ni6 N21 2.100(4) . ?
Ni6 N22 2.101(4) . ?
Ni6 N24 2.108(4) . ?
P1 O32 1.491(3) . ?
P1 O34 1.552(3) . ?
P1 O33 1.564(3) . ?
P1 C67 1.786(5) . ?
P2 O11 1.490(3) . ?
P2 O10 1.557(3) . ?
P2 O9 1.558(3) . ?
P2 C39 1.792(5) . ?
P3 O41 1.489(3) . ?
P3 O39 1.559(4) . ?
P3 O40 1.559(4) . ?
P3 C68 1.792(5) . ?
P4 O2 1.494(3) . ?
P4 O4 1.555(3) . ?
P4 O3 1.565(3) . ?
P4 C37 1.785(5) . ?
P5 O16 1.511(4) . ?
P5 O17 1.537(3) . ?
P5 O15 1.549(3) . ?
P5 C41 1.795(5) . ?
P6 O43 1.519(3) . ?
P6 O42 1.536(3) . ?
P6 O44 1.539(4) . ?
P6 C97 1.791(5) . ?
P7 O46 1.514(4) . ?
P7 O47 1.535(3) . ?
P7 O45 1.554(3) . ?
P7 C99 1.793(5) . ?
P8 O13 1.517(4) . ?
P8 O12 1.543(4) . ?
P8 O14 1.550(4) . ?
P8 C42 1.812(5) . ?
O58 Ni1 2.086(3) 1_356 ?
N1 C1 1.336(6) . ?
N1 C5 1.345(6) . ?
N2 C31 1.326(6) . ?
N2 C30 1.335(6) . ?
N3 C6 1.332(6) . ?
N3 C7 1.333(6) . ?
N4 C12 1.327(6) . ?
N4 C8 1.356(6) . ?
N5 C13 1.338(6) . ?
N5 C17 1.366(6) . ?
N6 C19 1.339(6) . ?
N6 C18 1.343(6) . ?
N7 C24 1.328(6) . ?
N7 C20 1.359(6) . ?
N8 C25 1.338(6) . ?
N8 C29 1.352(6) . ?
N9 C36 1.335(6) . ?
N9 C32 1.350(6) . ?
N10 C56 1.327(6) . ?
N10 C60 1.349(6) . ?
N11 C69 1.336(6) . ?
N11 C61 1.340(6) . ?
N12 C66 1.330(6) . ?
N12 C62 1.364(6) . ?
N13 C44 1.343(6) . ?
N13 C48 1.353(6) . ?
N14 C49 1.338(6) . ?
N14 C50 1.336(6) . ?
N15 C55 1.327(6) . ?
N15 C51 1.362(6) . ?
N16 C70 1.337(6) . ?
N16 C74 1.354(6) . ?
N17 C88 1.334(6) . ?
N17 C75 1.336(6) . ?
N18 C93 1.336(6) . ?
N18 C89 1.358(6) . ?
N19 C81 1.333(6) . ?
N19 C77 1.364(6) . ?
N20 C76 1.338(6) . ?
N20 C87 1.340(6) . ?
N21 C82 1.339(6) . ?
N21 C86 1.360(6) . ?
N22 C105 1.328(6) . ?
N22 C101 1.361(6) . ?
N23 C100 1.346(6) . ?
N23 C108 1.349(6) . ?
N24 C94 1.340(6) . ?
N24 C107 1.364(6) . ?
C1 C2 1.378(7) . ?
C1 H1 0.9500 . ?
C2 C3 1.381(7) . ?
C2 H2 0.9500 . ?
C3 C4 1.390(7) . ?
C3 H3 0.9500 . ?
C4 C5 1.394(6) . ?
C4 H4 0.9500 . ?
C5 C6 1.481(6) . ?
C6 C18 1.408(6) . ?
C7 C19 1.421(6) . ?
C7 C8 1.482(6) . ?
C8 C9 1.392(7) . ?
C9 C10 1.382(7) . ?
C9 H9 0.9500 . ?
C10 C11 1.383(7) . ?
C10 H10 0.9500 . ?
C11 C12 1.395(7) . ?
C11 H11 0.9500 . ?
C12 H12 0.9500 . ?
C13 C14 1.395(7) . ?
C13 H13 0.9500 . ?
C14 C15 1.377(7) . ?
C14 H14 0.9500 . ?
C15 C16 1.394(7) . ?
C15 H15 0.9500 . ?
C16 C17 1.378(7) . ?
C16 H16 0.9500 . ?
C17 C18 1.473(6) . ?
C19 C20 1.496(6) . ?
C20 C21 1.380(6) . ?
C21 C22 1.391(7) . ?
C21 H21 0.9500 . ?
C22 C23 1.369(7) . ?
C22 H22 0.9500 . ?
C23 C24 1.395(7) . ?
C23 H23 0.9500 . ?
C24 H24 0.9500 . ?
C25 C26 1.384(7) . ?
C25 H25 0.9500 . ?
C26 C27 1.388(7) . ?
C26 H26 0.9500 . ?
C27 C28 1.388(7) . ?
C27 H27 0.9500 . ?
C28 C29 1.382(7) . ?
C28 H28 0.9500 . ?
C29 C30 1.483(6) . ?
C30 C61 1.415(6) 1_455 ?
C31 C69 1.418(6) 1_455 ?
C31 C32 1.483(6) . ?
C32 C33 1.387(6) . ?
C33 C34 1.396(7) . ?
C33 H33 0.9500 . ?
C34 C35 1.367(8) . ?
C34 H34 0.9500 . ?
C35 C36 1.380(8) . ?
C35 H35 0.9500 . ?
C36 H36 0.9500 . ?
C37 C38 1.538(6) . ?
C37 H37A 0.9900 . ?
C37 H37B 0.9900 . ?
C38 C99 1.539(6) 1_655 ?
C38 H38A 0.9900 . ?
C38 H38B 0.9900 . ?
C39 C40 1.546(7) . ?
C39 H39A 0.9900 . ?
C39 H39B 0.9900 . ?
C40 C41 1.532(6) 1_455 ?
C40 H40A 0.9900 . ?
C40 H40B 0.9900 . ?
C41 C40 1.532(6) 1_655 ?
C41 H41A 0.9900 . ?
C41 H41B 0.9900 . ?
C42 C43 1.514(8) . ?
C42 H42A 0.9900 . ?
C42 H42B 0.9900 . ?
C43 C67 1.525(7) 1_455 ?
C43 H43A 0.9900 . ?
C43 H43B 0.9900 . ?
C44 C45 1.380(7) . ?
C44 H44 0.9500 . ?
C45 C46 1.392(8) . ?
C45 H45 0.9500 . ?
C46 C47 1.396(7) . ?
C46 H46 0.9500 . ?
C47 C48 1.387(6) . ?
C47 H47 0.9500 . ?
C48 C49 1.470(6) . ?
C49 C100 1.409(6) 1_654 ?
C50 C108 1.411(6) 1_654 ?
C50 C51 1.484(6) . ?
C51 C52 1.383(6) . ?
C52 C53 1.386(7) . ?
C52 H52 0.9500 . ?
C53 C54 1.376(7) . ?
C53 H53 0.9500 . ?
C54 C55 1.395(7) . ?
C54 H54 0.9500 . ?
C55 H55 0.9500 . ?
C56 C57 1.397(7) . ?
C56 H56 0.9500 . ?
C57 C58 1.380(7) . ?
C57 H57 0.9500 . ?
C58 C59 1.387(7) . ?
C58 H58 0.9500 . ?
C59 C60 1.385(6) . ?
C59 H59 0.9500 . ?
C60 C69 1.490(6) . ?
C61 C30 1.415(6) 1_655 ?
C61 C62 1.482(6) . ?
C62 C63 1.381(7) . ?
C63 C64 1.398(7) . ?
C63 H63 0.9500 . ?
C64 C65 1.381(7) . ?
C64 H64 0.9500 . ?
C65 C66 1.396(7) . ?
C65 H65 0.9500 . ?
C66 H66 0.9500 . ?
C67 C43 1.525(7) 1_655 ?
C67 H67A 0.9900 . ?
C67 H67B 0.9900 . ?
C68 C98 1.539(7) 1_654 ?
C68 H68A 0.9900 . ?
C68 H68B 0.9900 . ?
C69 C31 1.418(6) 1_655 ?
C70 C71 1.381(7) . ?
C70 H70 0.9500 . ?
C71 C72 1.381(7) . ?
C71 H71 0.9500 . ?
C72 C73 1.386(6) . ?
C72 H72 0.9500 . ?
C73 C74 1.394(6) . ?
C73 H73 0.9500 . ?
C74 C75 1.472(6) . ?
C75 C76 1.418(6) . ?
C76 C77 1.481(6) . ?
C77 C78 1.382(6) . ?
C78 C79 1.387(7) . ?
C78 H78 0.9500 . ?
C79 C80 1.369(7) . ?
C79 H79 0.9500 . ?
C80 C81 1.386(7) . ?
C80 H80 0.9500 . ?
C81 H81 0.9500 . ?
C82 C83 1.377(7) . ?
C82 H82 0.9500 . ?
C83 C84 1.385(7) . ?
C83 H83 0.9500 . ?
C84 C85 1.385(6) . ?
C84 H84 0.9500 . ?
C85 C86 1.374(6) . ?
C85 H85 0.9500 . ?
C86 C87 1.479(6) . ?
C87 C88 1.403(6) . ?
C88 C89 1.482(6) . ?
C89 C90 1.381(7) . ?
C90 C91 1.392(7) . ?
C90 H90 0.9500 . ?
C91 C92 1.372(7) . ?
C91 H91 0.9500 . ?
C92 C93 1.392(7) . ?
C92 H92 0.9500 . ?
C93 H93 0.9500 . ?
C94 C95 1.380(7) . ?
C94 H94 0.9500 . ?
C95 C96 1.387(7) . ?
C95 H95 0.9500 . ?
C96 C106 1.387(6) . ?
C96 H96 0.9500 . ?
C97 C98 1.528(7) . ?
C97 H97A 0.9900 . ?
C97 H97B 0.9900 . ?
C98 C68 1.539(7) 1_456 ?
C98 H98A 0.9900 . ?
C98 H98B 0.9900 . ?
C99 C38 1.539(6) 1_455 ?
C99 H99A 0.9900 . ?
C99 H99B 0.9900 . ?
C100 C49 1.408(6) 1_456 ?
C100 C101 1.480(6) . ?
C101 C102 1.370(6) . ?
C102 C103 1.401(7) . ?
C102 H102 0.9500 . ?
C103 C104 1.368(7) . ?
C103 H103 0.9500 . ?
C104 C105 1.392(7) . ?
C104 H104 0.9500 . ?
C105 H105 0.9500 . ?
C106 C107 1.396(7) . ?
C106 H106 0.9500 . ?
C107 C108 1.467(6) . ?
C108 C50 1.411(6) 1_456 ?

loop_
_geom_torsion_atom_site_label_1
_geom_torsion_atom_site_label_2
_geom_torsion_atom_site_label_3
_geom_torsion_atom_site_label_4
_geom_torsion
_geom_torsion_site_symmetry_1
_geom_torsion_site_symmetry_2
_geom_torsion_site_symmetry_3
_geom_torsion_site_symmetry_4
_geom_torsion_publ_flag
O29 Mo7 Mo9B O31 45.2(10) . . . . ?
O1 Mo7 Mo9B O31 -68.2(10) . . . . ?
O22 Mo7 Mo9B O31 10.5(7) . . . . ?
O21 Mo7 Mo9B O31 -179.3(8) . . . . ?
O14 Mo7 Mo9B O31 125.3(10) . . . . ?
O17 Mo7 Mo9B O31 -142.8(10) . . . . ?
O29 Mo7 Mo9B O22 34.7(6) . . . . ?
O1 Mo7 Mo9B O22 -78.7(5) . . . . ?
O21 Mo7 Mo9B O22 170.1(4) . . . . ?
O14 Mo7 Mo9B O22 114.8(5) . . . . ?
O17 Mo7 Mo9B O22 -153.3(6) . . . . ?
O29 Mo7 Mo9B O12 -99.8(3) . . . . ?
O1 Mo7 Mo9B O12 146.8(3) . . . . ?
O22 Mo7 Mo9B O12 -134.5(7) . . . . ?
O21 Mo7 Mo9B O12 35.7(4) . . . . ?
O14 Mo7 Mo9B O12 -19.7(3) . . . . ?
O17 Mo7 Mo9B O12 72.2(3) . . . . ?
O29 Mo7 Mo9B O18 -168.4(3) . . . . ?
O1 Mo7 Mo9B O18 78.2(3) . . . . ?
O22 Mo7 Mo9B O18 156.9(8) . . . . ?
O21 Mo7 Mo9B O18 -32.9(5) . . . . ?
O14 Mo7 Mo9B O18 -88.3(3) . . . . ?
O17 Mo7 Mo9B O18 3.6(3) . . . . ?
O29 Mo7 Mo9B O30 123.4(2) . . . . ?
O1 Mo7 Mo9B O30 10.0(2) . . . . ?
O22 Mo7 Mo9B O30 88.8(5) . . . . ?
O21 Mo7 Mo9B O30 -101.09(19) . . . . ?
O14 Mo7 Mo9B O30 -156.5(2) . . . . ?
O17 Mo7 Mo9B O30 -64.6(2) . . . . ?
O29 Mo7 Mo9B P8 -76.51(18) . . . . ?
O1 Mo7 Mo9B P8 170.12(14) . . . . ?
O22 Mo7 Mo9B P8 -111.2(6) . . . . ?
O21 Mo7 Mo9B P8 59.0(2) . . . . ?
O14 Mo7 Mo9B P8 3.61(11) . . . . ?
O17 Mo7 Mo9B P8 95.52(13) . . . . ?
O31 Mo9B P8 O13 77.2(6) . . . . ?
O22 Mo9B P8 O13 -163.9(3) . . . . ?
O12 Mo9B P8 O13 -14.4(5) . . . . ?
O18 Mo9B P8 O13 -18.5(4) . . . . ?
O30 Mo9B P8 O13 -98.0(5) . . . . ?
Mo7 Mo9B P8 O13 -139.3(3) . . . . ?
O31 Mo9B P8 O12 91.6(4) . . . . ?
O22 Mo9B P8 O12 -149.6(5) . . . . ?
O18 Mo9B P8 O12 -4.1(3) . . . . ?
O30 Mo9B P8 O12 -83.6(6) . . . . ?
Mo7 Mo9B P8 O12 -124.9(3) . . . . ?
O31 Mo9B P8 O14 -148.6(4) . . . . ?
O22 Mo9B P8 O14 -29.8(3) . . . . ?
O12 Mo9B P8 O14 119.8(3) . . . . ?
O18 Mo9B P8 O14 115.7(2) . . . . ?
O30 Mo9B P8 O14 36.2(5) . . . . ?
Mo7 Mo9B P8 O14 -5.09(16) . . . . ?
O31 Mo9B P8 C42 -40.5(4) . . . . ?
O22 Mo9B P8 C42 78.3(3) . . . . ?
O12 Mo9B P8 C42 -132.1(4) . . . . ?
O18 Mo9B P8 C42 -136.2(3) . . . . ?
O30 Mo9B P8 C42 144.3(5) . . . . ?
Mo7 Mo9B P8 C42 103.0(2) . . . . ?
O37 Mo8 F1 Mo3 179.60(16) . . . . ?
O38 Mo8 F1 Mo3 4.1(6) . . . . ?
O33 Mo8 F1 Mo3 81.58(14) . . . . ?
O39 Mo8 F1 Mo3 -81.47(14) . . . . ?
F2 Mo8 F1 Mo3 -0.19(10) . . . . ?
O35 Mo3 F1 Mo8 -177.80(15) . . . . ?
O36 Mo3 F1 Mo8 7.5(7) . . . . ?
O40 Mo3 F1 Mo8 82.16(14) . . . . ?
O34 Mo3 F1 Mo8 -80.70(14) . . . . ?
F2 Mo3 F1 Mo8 0.19(11) . . . . ?
O35 Mo3 F2 Mo8 6.2(5) . . . . ?
O36 Mo3 F2 Mo8 -178.63(15) . . . . ?
O40 Mo3 F2 Mo8 -81.43(14) . . . . ?
O34 Mo3 F2 Mo8 83.65(14) . . . . ?
F1 Mo3 F2 Mo8 -0.19(10) . . . . ?
O37 Mo8 F2 Mo3 -0.6(6) . . . . ?
O38 Mo8 F2 Mo3 -178.69(15) . . . . ?
O33 Mo8 F2 Mo3 -81.46(14) . . . . ?
O39 Mo8 F2 Mo3 83.47(14) . . . . ?
F1 Mo8 F2 Mo3 0.19(10) . . . . ?
O5 Mo6 F3 Mo2 5.6(6) . . . . ?
O6 Mo6 F3 Mo2 -179.27(15) . . . . ?
O9 Mo6 F3 Mo2 80.81(14) . . . . ?
O3 Mo6 F3 Mo2 -80.96(13) . . . . ?
F4 Mo6 F3 Mo2 -0.11(10) . . . . ?
O8 Mo2 F3 Mo6 -1.8(6) . . . . ?
O7 Mo2 F3 Mo6 177.37(14) . . . . ?
O4 Mo2 F3 Mo6 83.25(14) . . . . ?
O10 Mo2 F3 Mo6 -83.65(14) . . . . ?
F4 Mo2 F3 Mo6 0.11(10) . . . . ?
O8 Mo2 F4 Mo6 179.39(15) . . . . ?
O7 Mo2 F4 Mo6 -10.5(6) . . . . ?
O4 Mo2 F4 Mo6 -81.21(14) . . . . ?
O10 Mo2 F4 Mo6 80.49(14) . . . . ?
F3 Mo2 F4 Mo6 -0.11(10) . . . . ?
O5 Mo6 F4 Mo2 -178.41(15) . . . . ?
O6 Mo6 F4 Mo2 3.3(6) . . . . ?
O9 Mo6 F4 Mo2 -83.06(14) . . . . ?
O3 Mo6 F4 Mo2 83.11(14) . . . . ?
F3 Mo6 F4 Mo2 0.11(10) . . . . ?
O29 Mo7 O1 Ni4 -26.3(4) . . . . ?
O22 Mo7 O1 Ni4 76.3(4) . . . . ?
O21 Mo7 O1 Ni4 -132.6(4) . . . . ?
O14 Mo7 O1 Ni4 -180(18) . . . . ?
O17 Mo7 O1 Ni4 148.2(4) . . . . ?
Mo9B Mo7 O1 Ni4 98.5(4) . . . . ?
O2 Ni4 O1 Mo7 149.7(8) . . . . ?
N3 Ni4 O1 Mo7 -17.2(4) . . . . ?
N1 Ni4 O1 Mo7 60.9(4) . . . . ?
N4 Ni4 O1 Mo7 -94.5(4) . . . . ?
O92 Ni4 O1 Mo7 160.1(4) . . . . ?
O4 P4 O2 Ni4 -13.1(4) . . . . ?
O3 P4 O2 Ni4 109.6(3) . . . . ?
C37 P4 O2 Ni4 -130.4(3) . . . . ?
O1 Ni4 O2 P4 165.4(8) . . . . ?
N3 Ni4 O2 P4 -27.9(4) . . . . ?
N1 Ni4 O2 P4 -106.1(3) . . . . ?
N4 Ni4 O2 P4 49.6(3) . . . . ?
O92 Ni4 O2 P4 155.1(3) . . . . ?
O2 P4 O3 Mo6 -134.2(3) . . . . ?
O4 P4 O3 Mo6 -10.1(4) . . . . ?
C37 P4 O3 Mo6 103.1(3) . . . . ?
O5 Mo6 O3 P4 -123.2(3) . . . . ?
O6 Mo6 O3 P4 132.1(3) . . . . ?
O9 Mo6 O3 P4 -1.6(5) . . . . ?
F3 Mo6 O3 P4 41.6(3) . . . . ?
F4 Mo6 O3 P4 -32.9(3) . . . . ?
O2 P4 O4 Mo2 138.6(3) . . . . ?
O3 P4 O4 Mo2 15.1(4) . . . . ?
C37 P4 O4 Mo2 -99.8(3) . . . . ?
O8 Mo2 O4 P4 116.4(3) . . . . ?
O7 Mo2 O4 P4 -139.1(3) . . . . ?
O10 Mo2 O4 P4 -18.1(6) . . . . ?
F4 Mo2 O4 P4 26.3(3) . . . . ?
F3 Mo2 O4 P4 -48.1(3) . . . . ?
O11 P2 O9 Mo6 -138.3(3) . . . . ?
O10 P2 O9 Mo6 -15.0(4) . . . . ?
C39 P2 O9 Mo6 100.1(3) . . . . ?
O5 Mo6 O9 P2 139.1(3) . . . . ?
O6 Mo6 O9 P2 -116.5(3) . . . . ?
O3 Mo6 O9 P2 16.9(5) . . . . ?
F3 Mo6 O9 P2 -26.3(3) . . . . ?
F4 Mo6 O9 P2 48.2(3) . . . . ?
O11 P2 O10 Mo2 132.8(3) . . . . ?
O9 P2 O10 Mo2 8.5(4) . . . . ?
C39 P2 O10 Mo2 -104.2(3) . . . . ?
O8 Mo2 O10 P2 -129.7(3) . . . . ?
O7 Mo2 O10 P2 124.9(3) . . . . ?
O4 Mo2 O10 P2 4.8(6) . . . . ?
F4 Mo2 O10 P2 -39.5(3) . . . . ?
F3 Mo2 O10 P2 34.9(3) . . . . ?
O10 P2 O11 Ni5 -109.6(4) . . . . ?
O9 P2 O11 Ni5 13.4(5) . . . . ?
C39 P2 O11 Ni5 130.1(4) . . . . ?
N17 Ni5 O11 P2 25.9(4) . . . . ?
O95 Ni5 O11 P2 -149.5(4) . . . . ?
O61 Ni5 O11 P2 -174.8(10) . . . . ?
N18 Ni5 O11 P2 103.9(4) . . . . ?
N16 Ni5 O11 P2 -51.3(4) . . . . ?
O13 P8 O12 Mo9B 170.9(3) . . . . ?
O14 P8 O12 Mo9B -67.4(3) . . . . ?
C42 P8 O12 Mo9B 49.6(4) . . . . ?
O13 P8 O12 Mo9A -175.8(2) . . . . ?
O14 P8 O12 Mo9A -54.1(3) . . . . ?
C42 P8 O12 Mo9A 62.9(3) . . . . ?
Mo9B P8 O12 Mo9A 13.3(2) . . . . ?
O13 P8 O12 Mo12 -4.4(4) . . . . ?
O14 P8 O12 Mo12 117.3(3) . . . . ?
C42 P8 O12 Mo12 -125.7(3) . . . . ?
Mo9B P8 O12 Mo12 -175.3(5) . . . . ?
O31 Mo9B O12 P8 -108.2(6) . . . . ?
O22 Mo9B O12 P8 30.6(5) . . . . ?
O18 Mo9B O12 P8 175.9(3) . . . . ?
O30 Mo9B O12 P8 132.0(4) . . . . ?
Mo7 Mo9B O12 P8 49.4(3) . . . . ?
O31 Mo9B O12 Mo9A 106.3(8) . . . . ?
O22 Mo9B O12 Mo9A -114.8(6) . . . . ?
O18 Mo9B O12 Mo9A 30.5(4) . . . . ?
O30 Mo9B O12 Mo9A -13.5(2) . . . . ?
P8 Mo9B O12 Mo9A -145.4(4) . . . . ?
Mo7 Mo9B O12 Mo9A -96.0(4) . . . . ?
O31 Mo9B O12 Mo12 68.3(7) . . . . ?
O22 Mo9B O12 Mo12 -152.8(3) . . . . ?
O18 Mo9B O12 Mo12 -7.6(2) . . . . ?
O30 Mo9B O12 Mo12 -51.5(4) . . . . ?
P8 Mo9B O12 Mo12 176.5(4) . . . . ?
Mo7 Mo9B O12 Mo12 -134.07(16) . . . . ?
O30 Mo9A O12 P8 97.2(5) . . . . ?
O31 Mo9A O12 P8 -89.7(3) . . . . ?
O18 Mo9A O12 P8 175.7(3) . . . . ?
O22 Mo9A O12 P8 5.9(3) . . . . ?
O17 Mo9A O12 P8 80.6(3) . . . . ?
O30 Mo9A O12 Mo9B 139.4(6) . . . . ?
O31 Mo9A O12 Mo9B -47.5(5) . . . . ?
O18 Mo9A O12 Mo9B -142.2(5) . . . . ?
O22 Mo9A O12 Mo9B 48.0(4) . . . . ?
O17 Mo9A O12 Mo9B 122.8(5) . . . . ?
O30 Mo9A O12 Mo12 -76.8(5) . . . . ?
O31 Mo9A O12 Mo12 96.32(17) . . . . ?
O18 Mo9A O12 Mo12 1.68(14) . . . . ?
O22 Mo9A O12 Mo12 -168.10(15) . . . . ?
O17 Mo9A O12 Mo12 -93.37(13) . . . . ?
O24 Mo12 O12 P8 -155.4(8) . . . . ?
O23 Mo12 O12 P8 79.9(3) . . . . ?
O18 Mo12 O12 P8 -175.2(3) . . . . ?
O19 Mo12 O12 P8 -19.6(3) . . . . ?
O16 Mo12 O12 P8 -98.2(3) . . . . ?
O24 Mo12 O12 Mo9B 29.0(10) . . . . ?
O23 Mo12 O12 Mo9B -95.6(3) . . . . ?
O18 Mo12 O12 Mo9B 9.2(3) . . . . ?
O19 Mo12 O12 Mo9B 164.8(3) . . . . ?
O16 Mo12 O12 Mo9B 86.2(3) . . . . ?
O24 Mo12 O12 Mo9A 18.2(9) . . . . ?
O23 Mo12 O12 Mo9A -106.50(17) . . . . ?
O18 Mo12 O12 Mo9A -1.68(14) . . . . ?
O19 Mo12 O12 Mo9A 153.96(15) . . . . ?
O16 Mo12 O12 Mo9A 75.31(13) . . . . ?
O12 P8 O13 Mo14 59.3(3) . . . . ?
O14 P8 O13 Mo14 -62.7(3) . . . . ?
C42 P8 O13 Mo14 175.9(2) . . . . ?
Mo9B P8 O13 Mo14 67.8(4) . . . . ?
O26 Mo14 O13 P8 11.8(18) . . . . ?
O25 Mo14 O13 P8 -177.2(3) . . . . ?
O19 Mo14 O13 P8 -74.5(2) . . . . ?
O20 Mo14 O13 P8 82.3(2) . . . . ?
O15 Mo14 O13 P8 12.1(2) . . . . ?
O13 P8 O14 Mo7 160.6(2) . . . . ?
O12 P8 O14 Mo7 39.2(3) . . . . ?
C42 P8 O14 Mo7 -75.6(3) . . . . ?
Mo9B P8 O14 Mo7 8.0(2) . . . . ?
O13 P8 O14 Mo11 30.7(3) . . . . ?
O12 P8 O14 Mo11 -90.7(3) . . . . ?
C42 P8 O14 Mo11 154.5(3) . . . . ?
Mo9B P8 O14 Mo11 -121.9(3) . . . . ?
O29 Mo7 O14 P8 113.1(3) . . . . ?
O1 Mo7 O14 P8 -93.0(7) . . . . ?
O22 Mo7 O14 P8 12.9(2) . . . . ?
O21 Mo7 O14 P8 -142.2(3) . . . . ?
O17 Mo7 O14 P8 -60.4(2) . . . . ?
Mo9B Mo7 O14 P8 -7.4(2) . . . . ?
O29 Mo7 O14 Mo11 -103.68(17) . . . . ?
O1 Mo7 O14 Mo11 50.2(7) . . . . ?
O22 Mo7 O14 Mo11 156.15(15) . . . . ?
O21 Mo7 O14 Mo11 1.03(12) . . . . ?
O17 Mo7 O14 Mo11 82.84(12) . . . . ?
Mo9B Mo7 O14 Mo11 135.85(18) . . . . ?
O28 Mo11 O14 P8 -119.1(3) . . . . ?
O27 Mo11 O14 P8 97.7(5) . . . . ?
O20 Mo11 O14 P8 -23.0(3) . . . . ?
O21 Mo11 O14 P8 139.0(3) . . . . ?
O15 Mo11 O14 P8 48.6(3) . . . . ?
O28 Mo11 O14 Mo7 100.86(16) . . . . ?
O27 Mo11 O14 Mo7 -42.3(5) . . . . ?
O20 Mo11 O14 Mo7 -163.00(14) . . . . ?
O21 Mo11 O14 Mo7 -1.03(12) . . . . ?
O15 Mo11 O14 Mo7 -91.43(13) . . . . ?
O16 P5 O15 Mo11 -171.4(2) . . . . ?
O17 P5 O15 Mo11 -47.2(3) . . . . ?
C41 P5 O15 Mo11 72.2(3) . . . . ?
O16 P5 O15 Mo14 -3.8(3) . . . . ?
O17 P5 O15 Mo14 120.4(2) . . . . ?
C41 P5 O15 Mo14 -120.2(3) . . . . ?
O28 Mo11 O15 P5 115.4(5) . . . . ?
O27 Mo11 O15 P5 -86.6(3) . . . . ?
O20 Mo11 O15 P5 172.3(3) . . . . ?
O21 Mo11 O15 P5 8.4(2) . . . . ?
O14 Mo11 O15 P5 79.3(2) . . . . ?
O28 Mo11 O15 Mo14 -55.4(5) . . . . ?
O27 Mo11 O15 Mo14 102.60(16) . . . . ?
O20 Mo11 O15 Mo14 1.58(13) . . . . ?
O21 Mo11 O15 Mo14 -162.36(14) . . . . ?
O14 Mo11 O15 Mo14 -91.47(13) . . . . ?
O26 Mo14 O15 P5 83.3(3) . . . . ?
O25 Mo14 O15 P5 -142.3(6) . . . . ?
O19 Mo14 O15 P5 -19.1(2) . . . . ?
O20 Mo14 O15 P5 -172.3(3) . . . . ?
O13 Mo14 O15 P5 -96.7(2) . . . . ?
O26 Mo14 O15 Mo11 -106.06(15) . . . . ?
O25 Mo14 O15 Mo11 28.3(7) . . . . ?
O19 Mo14 O15 Mo11 151.58(14) . . . . ?
O20 Mo14 O15 Mo11 -1.62(13) . . . . ?
O13 Mo14 O15 Mo11 73.97(13) . . . . ?
O17 P5 O16 Mo12 -58.7(3) . . . . ?
O15 P5 O16 Mo12 64.3(2) . . . . ?
C41 P5 O16 Mo12 -179.9(2) . . . . ?
O24 Mo12 O16 P5 179.5(3) . . . . ?
O23 Mo12 O16 P5 -1.6(10) . . . . ?
O18 Mo12 O16 P5 80.6(2) . . . . ?
O19 Mo12 O16 P5 -75.8(2) . . . . ?
O12 Mo12 O16 P5 8.2(2) . . . . ?
O16 P5 O17 Mo9A 21.3(3) . . . . ?
O15 P5 O17 Mo9A -100.2(2) . . . . ?
C41 P5 O17 Mo9A 141.7(2) . . . . ?
O16 P5 O17 Mo7 146.2(2) . . . . ?
O15 P5 O17 Mo7 24.7(3) . . . . ?
C41 P5 O17 Mo7 -93.4(3) . . . . ?
O30 Mo9A O17 P5 -121.0(3) . . . . ?
O31 Mo9A O17 P5 90.0(6) . . . . ?
O18 Mo9A O17 P5 -20.5(3) . . . . ?
O22 Mo9A O17 P5 137.3(3) . . . . ?
O12 Mo9A O17 P5 53.3(2) . . . . ?
O30 Mo9A O17 Mo7 99.26(17) . . . . ?
O31 Mo9A O17 Mo7 -49.7(6) . . . . ?
O18 Mo9A O17 Mo7 -160.21(15) . . . . ?
O22 Mo9A O17 Mo7 -2.36(13) . . . . ?
O12 Mo9A O17 Mo7 -86.39(13) . . . . ?
O29 Mo7 O17 P5 -85.0(9) . . . . ?
O1 Mo7 O17 P5 124.4(3) . . . . ?
O22 Mo7 O17 P5 -134.7(3) . . . . ?
O21 Mo7 O17 P5 25.7(2) . . . . ?
O14 Mo7 O17 P5 -48.6(2) . . . . ?
Mo9B Mo7 O17 P5 -124.4(3) . . . . ?
O29 Mo7 O17 Mo9A 52.2(9) . . . . ?
O1 Mo7 O17 Mo9A -98.43(14) . . . . ?
O22 Mo7 O17 Mo9A 2.46(14) . . . . ?
O21 Mo7 O17 Mo9A 162.82(15) . . . . ?
O14 Mo7 O17 Mo9A 88.57(13) . . . . ?
Mo9B Mo7 O17 Mo9A 12.76(15) . . . . ?
O30 Mo9A O18 Mo12 157.5(2) . . . . ?
O31 Mo9A O18 Mo12 -95.7(3) . . . . ?
O22 Mo9A O18 Mo12 19.3(5) . . . . ?
O12 Mo9A O18 Mo12 -2.4(2) . . . . ?
O17 Mo9A O18 Mo12 69.0(2) . . . . ?
O30 Mo9A O18 Mo9B -171.7(4) . . . . ?
O31 Mo9A O18 Mo9B -64.9(3) . . . . ?
O22 Mo9A O18 Mo9B 50.1(4) . . . . ?
O12 Mo9A O18 Mo9B 28.4(3) . . . . ?
O17 Mo9A O18 Mo9B 99.8(3) . . . . ?
O24 Mo12 O18 Mo9A -174.2(2) . . . . ?
O23 Mo12 O18 Mo9A 82.0(2) . . . . ?
O19 Mo12 O18 Mo9A -43.7(4) . . . . ?
O16 Mo12 O18 Mo9A -87.2(2) . . . . ?
O12 Mo12 O18 Mo9A 2.30(19) . . . . ?
O24 Mo12 O18 Mo9B 176.4(2) . . . . ?
O23 Mo12 O18 Mo9B 72.5(2) . . . . ?
O19 Mo12 O18 Mo9B -53.1(4) . . . . ?
O16 Mo12 O18 Mo9B -96.6(2) . . . . ?
O12 Mo12 O18 Mo9B -7.14(18) . . . . ?
O31 Mo9B O18 Mo9A 91.7(5) . . . . ?
O22 Mo9B O18 Mo9A -52.0(7) . . . . ?
O12 Mo9B O18 Mo9A -143.8(4) . . . . ?
O30 Mo9B O18 Mo9A 6.1(3) . . . . ?
P8 Mo9B O18 Mo9A -141.7(4) . . . . ?
Mo7 Mo9B O18 Mo9A -70.1(4) . . . . ?
O31 Mo9B O18 Mo12 -115.4(3) . . . . ?
O22 Mo9B O18 Mo12 100.9(8) . . . . ?
O12 Mo9B O18 Mo12 9.1(2) . . . . ?
O30 Mo9B O18 Mo12 159.0(2) . . . . ?
P8 Mo9B O18 Mo12 11.2(2) . . . . ?
Mo7 Mo9B O18 Mo12 82.8(3) . . . . ?
O26 Mo14 O19 Mo12 -108.6(4) . . . . ?
O25 Mo14 O19 Mo12 147.6(4) . . . . ?
O20 Mo14 O19 Mo12 25.3(5) . . . . ?
O15 Mo14 O19 Mo12 -21.2(4) . . . . ?
O13 Mo14 O19 Mo12 65.9(4) . . . . ?
O24 Mo12 O19 Mo14 138.0(4) . . . . ?
O23 Mo12 O19 Mo14 -117.6(4) . . . . ?
O18 Mo12 O19 Mo14 8.9(6) . . . . ?
O16 Mo12 O19 Mo14 52.0(4) . . . . ?
O12 Mo12 O19 Mo14 -34.6(4) . . . . ?
O26 Mo14 O20 Mo11 85.4(2) . . . . ?
O25 Mo14 O20 Mo11 -171.3(2) . . . . ?
O19 Mo14 O20 Mo11 -48.3(4) . . . . ?
O15 Mo14 O20 Mo11 2.15(17) . . . . ?
O13 Mo14 O20 Mo11 -89.3(2) . . . . ?
O28 Mo11 O20 Mo14 160.0(2) . . . . ?
O27 Mo11 O20 Mo14 -92.9(2) . . . . ?
O21 Mo11 O20 Mo14 33.1(4) . . . . ?
O15 Mo11 O20 Mo14 -2.23(18) . . . . ?
O14 Mo11 O20 Mo14 70.8(2) . . . . ?
O29 Mo7 O21 Mo11 83.7(2) . . . . ?
O1 Mo7 O21 Mo11 -171.5(2) . . . . ?
O22 Mo7 O21 Mo11 -50.3(4) . . . . ?
O14 Mo7 O21 Mo11 -1.48(18) . . . . ?
O17 Mo7 O21 Mo11 -85.6(2) . . . . ?
Mo9B Mo7 O21 Mo11 -57.1(3) . . . . ?
O28 Mo11 O21 Mo7 -84.0(2) . . . . ?
O27 Mo11 O21 Mo7 169.2(2) . . . . ?
O20 Mo11 O21 Mo7 41.9(4) . . . . ?
O15 Mo11 O21 Mo7 75.4(2) . . . . ?
O14 Mo11 O21 Mo7 1.44(17) . . . . ?
O31 Mo9B O22 Mo7 -173.2(4) . . . . ?
O12 Mo9B O22 Mo7 46.9(7) . . . . ?
O18 Mo9B O22 Mo7 -36.1(11) . . . . ?
O30 Mo9B O22 Mo7 -90.4(4) . . . . ?
P8 Mo9B O22 Mo7 61.4(5) . . . . ?
O31 Mo9B O22 Mo9A -98.0(7) . . . . ?
O12 Mo9B O22 Mo9A 122.1(5) . . . . ?
O18 Mo9B O22 Mo9A 39.1(6) . . . . ?
O30 Mo9B O22 Mo9A -15.2(3) . . . . ?
P8 Mo9B O22 Mo9A 136.6(4) . . . . ?
Mo7 Mo9B O22 Mo9A 75.2(6) . . . . ?
O29 Mo7 O22 Mo9B -149.6(5) . . . . ?
O1 Mo7 O22 Mo9B 106.1(5) . . . . ?
O21 Mo7 O22 Mo9B -14.7(7) . . . . ?
O14 Mo7 O22 Mo9B -61.2(5) . . . . ?
O17 Mo7 O22 Mo9B 21.8(5) . . . . ?
O29 Mo7 O22 Mo9A -175.0(2) . . . . ?
O1 Mo7 O22 Mo9A 80.7(2) . . . . ?
O21 Mo7 O22 Mo9A -40.0(4) . . . . ?
O14 Mo7 O22 Mo9A -86.5(2) . . . . ?
O17 Mo7 O22 Mo9A -3.49(19) . . . . ?
Mo9B Mo7 O22 Mo9A -25.3(4) . . . . ?
O30 Mo9A O22 Mo9B 158.1(4) . . . . ?
O31 Mo9A O22 Mo9B 51.2(4) . . . . ?
O18 Mo9A O22 Mo9B -63.7(5) . . . . ?
O12 Mo9A O22 Mo9B -42.4(4) . . . . ?
O17 Mo9A O22 Mo9B -116.8(4) . . . . ?
O30 Mo9A O22 Mo7 -81.5(3) . . . . ?
O31 Mo9A O22 Mo7 171.6(2) . . . . ?
O18 Mo9A O22 Mo7 56.7(5) . . . . ?
O12 Mo9A O22 Mo7 78.0(2) . . . . ?
O17 Mo9A O22 Mo7 3.6(2) . . . . ?
O26 Mo14 O25 Ni2 -29.1(5) . . . . ?
O19 Mo14 O25 Ni2 75.8(5) . . . . ?
O20 Mo14 O25 Ni2 -134.1(4) . . . . ?
O15 Mo14 O25 Ni2 -162.4(4) . . . . ?
O13 Mo14 O25 Ni2 151.8(5) . . . . ?
N11 Ni2 O25 Mo14 11.9(5) . . . . ?
O41 Ni2 O25 Mo14 -164.1(14) . . . . ?
O94 Ni2 O25 Mo14 -171.9(5) . . . . ?
N12 Ni2 O25 Mo14 89.8(5) . . . . ?
N10 Ni2 O25 Mo14 -66.2(5) . . . . ?
O31 Mo9A O30 Mo9B 66.7(6) . . . . ?
O18 Mo9A O30 Mo9B 165.7(6) . . . . ?
O22 Mo9A O30 Mo9B -33.0(6) . . . . ?
O12 Mo9A O30 Mo9B -120.4(8) . . . . ?
O17 Mo9A O30 Mo9B -104.7(6) . . . . ?
O31 Mo9B O30 Mo9A -100.0(7) . . . . ?
O22 Mo9B O30 Mo9A 139.7(7) . . . . ?
O12 Mo9B O30 Mo9A 32.4(5) . . . . ?
O18 Mo9B O30 Mo9A -12.2(5) . . . . ?
P8 Mo9B O30 Mo9A 76.2(7) . . . . ?
Mo7 Mo9B O30 Mo9A 113.6(6) . . . . ?
O22 Mo9B O31 Mo9A 107.3(7) . . . . ?
O12 Mo9B O31 Mo9A -120.4(7) . . . . ?
O18 Mo9B O31 Mo9A -50.4(3) . . . . ?
O30 Mo9B O31 Mo9A 22.6(3) . . . . ?
P8 Mo9B O31 Mo9A -154.9(6) . . . . ?
Mo7 Mo9B O31 Mo9A 102.0(9) . . . . ?
O30 Mo9A O31 Mo9B -146.3(4) . . . . ?
O18 Mo9A O31 Mo9B 111.1(4) . . . . ?
O22 Mo9A O31 Mo9B -43.4(4) . . . . ?
O12 Mo9A O31 Mo9B 36.2(4) . . . . ?
O17 Mo9A O31 Mo9B 1.4(7) . . . . ?
O34 P1 O32 Ni1 31.2(4) . . . . ?
O33 P1 O32 Ni1 -91.8(4) . . . . ?
C67 P1 O32 Ni1 153.9(3) . . . . ?
N14 Ni1 O32 P1 12.2(4) . . . . ?
O93 Ni1 O32 P1 -169.5(4) . . . . ?
N15 Ni1 O32 P1 91.2(4) . . . . ?
O58 Ni1 O32 P1 -178(100) 1_754 . . . ?
N13 Ni1 O32 P1 -65.6(4) . . . . ?
O32 P1 O33 Mo8 141.5(3) . . . . ?
O34 P1 O33 Mo8 16.8(4) . . . . ?
C67 P1 O33 Mo8 -101.9(3) . . . . ?
O37 Mo8 O33 P1 -139.3(3) . . . . ?
O38 Mo8 O33 P1 116.3(3) . . . . ?
O39 Mo8 O33 P1 -9.0(6) . . . . ?
F1 Mo8 O33 P1 -48.7(3) . . . . ?
F2 Mo8 O33 P1 25.6(3) . . . . ?
O32 P1 O34 Mo3 -135.9(3) . . . . ?
O33 P1 O34 Mo3 -12.4(4) . . . . ?
C67 P1 O34 Mo3 102.7(3) . . . . ?
O35 Mo3 O34 P1 130.0(3) . . . . ?
O36 Mo3 O34 P1 -125.6(3) . . . . ?
O40 Mo3 O34 P1 2.1(6) . . . . ?
F2 Mo3 O34 P1 -32.0(3) . . . . ?
F1 Mo3 O34 P1 42.0(3) . . . . ?
O41 P3 O39 Mo8 138.4(3) . . . . ?
O40 P3 O39 Mo8 14.0(4) . . . . ?
C68 P3 O39 Mo8 -101.7(3) . . . . ?
O37 Mo8 O39 P3 118.2(3) . . . . ?
O38 Mo8 O39 P3 -137.1(3) . . . . ?
O33 Mo8 O39 P3 -11.9(6) . . . . ?
F1 Mo8 O39 P3 27.6(3) . . . . ?
F2 Mo8 O39 P3 -46.5(3) . . . . ?
O41 P3 O40 Mo3 -135.2(3) . . . . ?
O39 P3 O40 Mo3 -11.1(4) . . . . ?
C68 P3 O40 Mo3 105.3(4) . . . . ?
O35 Mo3 O40 P3 -118.4(3) . . . . ?
O36 Mo3 O40 P3 136.7(3) . . . . ?
O34 Mo3 O40 P3 8.9(6) . . . . ?
F2 Mo3 O40 P3 43.0(3) . . . . ?
F1 Mo3 O40 P3 -31.3(3) . . . . ?
O39 P3 O41 Ni2 -18.6(4) . . . . ?
O40 P3 O41 Ni2 104.7(4) . . . . ?
C68 P3 O41 Ni2 -137.6(4) . . . . ?
N11 Ni2 O41 P3 -29.8(4) . . . . ?
O94 Ni2 O41 P3 153.9(4) . . . . ?
O25 Ni2 O41 P3 146.1(14) . . . . ?
N12 Ni2 O41 P3 -107.5(4) . . . . ?
N10 Ni2 O41 P3 48.6(4) . . . . ?
O43 P6 O42 Mo4 -156.1(2) . . . . ?
O44 P6 O42 Mo4 -34.4(3) . . . . ?
C97 P6 O42 Mo4 82.3(3) . . . . ?
O43 P6 O42 Mo5 -29.2(3) . . . . ?
O44 P6 O42 Mo5 92.5(2) . . . . ?
C97 P6 O42 Mo5 -150.8(2) . . . . ?
O60 Mo4 O42 P6 -117.6(2) . . . . ?
O61 Mo4 O42 P6 76.6(7) . . . . ?
O48 Mo4 O42 P6 -18.5(2) . . . . ?
O49 Mo4 O42 P6 139.5(2) . . . . ?
O47 Mo4 O42 P6 56.6(2) . . . . ?
O60 Mo4 O42 Mo5 102.62(15) . . . . ?
O61 Mo4 O42 Mo5 -63.3(7) . . . . ?
O48 Mo4 O42 Mo5 -158.37(14) . . . . ?
O49 Mo4 O42 Mo5 -0.35(12) . . . . ?
O47 Mo4 O42 Mo5 -83.26(11) . . . . ?
O55 Mo5 O42 P6 117.6(3) . . . . ?
O56 Mo5 O42 P6 -101.4(5) . . . . ?
O50 Mo5 O42 P6 22.7(2) . . . . ?
O49 Mo5 O42 P6 -138.9(3) . . . . ?
O45 Mo5 O42 P6 -49.0(2) . . . . ?
O55 Mo5 O42 Mo4 -103.24(16) . . . . ?
O56 Mo5 O42 Mo4 37.8(5) . . . . ?
O50 Mo5 O42 Mo4 161.87(13) . . . . ?
O49 Mo5 O42 Mo4 0.34(12) . . . . ?
O45 Mo5 O42 Mo4 90.23(12) . . . . ?
O42 P6 O43 Mo1 63.2(3) . . . . ?
O44 P6 O43 Mo1 -59.9(2) . . . . ?
C97 P6 O43 Mo1 -176.6(2) . . . . ?
O57 Mo1 O43 P6 -9.7(15) . . . . ?
O58 Mo1 O43 P6 173.0(2) . . . . ?
O51 Mo1 O43 P6 71.9(2) . . . . ?
O50 Mo1 O43 P6 -81.8(2) . . . . ?
O45 Mo1 O43 P6 -11.6(2) . . . . ?
O43 P6 O44 Mo10 178.0(2) . . . . ?
O42 P6 O44 Mo10 54.9(3) . . . . ?
C97 P6 O44 Mo10 -62.8(3) . . . . ?
O43 P6 O44 Mo13 5.1(3) . . . . ?
O42 P6 O44 Mo13 -118.1(3) . . . . ?
C97 P6 O44 Mo13 124.3(3) . . . . ?
O53 Mo10 O44 P6 83.1(3) . . . . ?
O54 Mo10 O44 P6 -108.2(4) . . . . ?
O52 Mo10 O44 P6 -177.4(3) . . . . ?
O48 Mo10 O44 P6 -11.0(2) . . . . ?
O47 Mo10 O44 P6 -83.3(2) . . . . ?
O53 Mo10 O44 Mo13 -101.87(15) . . . . ?
O54 Mo10 O44 Mo13 66.8(4) . . . . ?
O52 Mo10 O44 Mo13 -2.38(13) . . . . ?
O48 Mo10 O44 Mo13 164.06(14) . . . . ?
O47 Mo10 O44 Mo13 91.75(12) . . . . ?
O59 Mo13 O44 P6 140.8(7) . . . . ?
O62 Mo13 O44 P6 -79.5(3) . . . . ?
O51 Mo13 O44 P6 19.6(3) . . . . ?
O52 Mo13 O44 P6 176.9(3) . . . . ?
O46 Mo13 O44 P6 98.5(3) . . . . ?
O59 Mo13 O44 Mo10 -33.7(8) . . . . ?
O62 Mo13 O44 Mo10 106.05(17) . . . . ?
O51 Mo13 O44 Mo10 -154.90(14) . . . . ?
O52 Mo13 O44 Mo10 2.43(14) . . . . ?
O46 Mo13 O44 Mo10 -75.95(12) . . . . ?
O46 P7 O45 Mo5 175.4(2) . . . . ?
O47 P7 O45 Mo5 52.0(3) . . . . ?
C99 P7 O45 Mo5 -66.8(3) . . . . ?
O46 P7 O45 Mo1 4.7(3) . . . . ?
O47 P7 O45 Mo1 -118.6(2) . . . . ?
C99 P7 O45 Mo1 122.6(3) . . . . ?
O55 Mo5 O45 P7 -118.2(4) . . . . ?
O56 Mo5 O45 P7 84.1(3) . . . . ?
O50 Mo5 O45 P7 -175.7(3) . . . . ?
O49 Mo5 O45 P7 -11.1(2) . . . . ?
O42 Mo5 O45 P7 -82.0(2) . . . . ?
O55 Mo5 O45 Mo1 55.1(4) . . . . ?
O56 Mo5 O45 Mo1 -102.56(15) . . . . ?
O50 Mo5 O45 Mo1 -2.42(12) . . . . ?
O49 Mo5 O45 Mo1 162.19(13) . . . . ?
O42 Mo5 O45 Mo1 91.34(12) . . . . ?
O57 Mo1 O45 P7 -82.2(3) . . . . ?
O58 Mo1 O45 P7 122.9(7) . . . . ?
O51 Mo1 O45 P7 17.2(3) . . . . ?
O50 Mo1 O45 P7 175.3(3) . . . . ?
O43 Mo1 O45 P7 97.6(3) . . . . ?
O57 Mo1 O45 Mo5 105.06(15) . . . . ?
O58 Mo1 O45 Mo5 -49.8(8) . . . . ?
O51 Mo1 O45 Mo5 -155.56(14) . . . . ?
O50 Mo1 O45 Mo5 2.50(12) . . . . ?
O43 Mo1 O45 Mo5 -75.14(12) . . . . ?
O47 P7 O46 Mo13 63.5(3) . . . . ?
O45 P7 O46 Mo13 -59.6(2) . . . . ?
C99 P7 O46 Mo13 -174.9(2) . . . . ?
O59 Mo13 O46 P7 176.5(2) . . . . ?
O62 Mo13 O46 P7 2.6(12) . . . . ?
O51 Mo13 O46 P7 72.2(2) . . . . ?
O52 Mo13 O46 P7 -82.5(2) . . . . ?
O44 Mo13 O46 P7 -11.5(2) . . . . ?
O46 P7 O47 Mo4 -151.6(2) . . . . ?
O45 P7 O47 Mo4 -29.7(3) . . . . ?
C99 P7 O47 Mo4 86.8(3) . . . . ?
O46 P7 O47 Mo10 -29.2(3) . . . . ?
O45 P7 O47 Mo10 92.7(2) . . . . ?
C99 P7 O47 Mo10 -150.8(2) . . . . ?
O60 Mo4 O47 P7 85.2(8) . . . . ?
O61 Mo4 O47 P7 -124.0(2) . . . . ?
O48 Mo4 O47 P7 134.4(3) . . . . ?
O49 Mo4 O47 P7 -21.9(2) . . . . ?
O42 Mo4 O47 P7 51.8(2) . . . . ?
O60 Mo4 O47 Mo10 -50.8(8) . . . . ?
O61 Mo4 O47 Mo10 99.93(13) . . . . ?
O48 Mo4 O47 Mo10 -1.62(12) . . . . ?
O49 Mo4 O47 Mo10 -158.00(13) . . . . ?
O42 Mo4 O47 Mo10 -84.27(11) . . . . ?
O53 Mo10 O47 P7 -96.4(5) . . . . ?
O54 Mo10 O47 P7 122.7(2) . . . . ?
O52 Mo10 O47 P7 24.8(2) . . . . ?
O48 Mo10 O47 P7 -136.2(2) . . . . ?
O44 Mo10 O47 P7 -48.3(2) . . . . ?
O53 Mo10 O47 Mo4 41.3(5) . . . . ?
O54 Mo10 O47 Mo4 -99.50(15) . . . . ?
O52 Mo10 O47 Mo4 162.61(14) . . . . ?
O48 Mo10 O47 Mo4 1.60(12) . . . . ?
O44 Mo10 O47 Mo4 89.44(12) . . . . ?
O60 Mo4 O48 Mo10 174.3(2) . . . . ?
O61 Mo4 O48 Mo10 -80.8(2) . . . . ?
O49 Mo4 O48 Mo10 47.2(4) . . . . ?
O42 Mo4 O48 Mo10 86.7(2) . . . . ?
O47 Mo4 O48 Mo10 2.47(18) . . . . ?
O53 Mo10 O48 Mo4 -170.8(2) . . . . ?
O54 Mo10 O48 Mo4 82.0(2) . . . . ?
O52 Mo10 O48 Mo4 -47.1(4) . . . . ?
O44 Mo10 O48 Mo4 -76.2(2) . . . . ?
O47 Mo10 O48 Mo4 -2.42(18) . . . . ?
O60 Mo4 O49 Mo5 -84.7(2) . . . . ?
O61 Mo4 O49 Mo5 169.3(2) . . . . ?
O48 Mo4 O49 Mo5 41.6(4) . . . . ?
O42 Mo4 O49 Mo5 0.51(18) . . . . ?
O47 Mo4 O49 Mo5 84.9(2) . . . . ?
O55 Mo5 O49 Mo4 83.7(2) . . . . ?
O56 Mo5 O49 Mo4 -169.9(2) . . . . ?
O50 Mo5 O49 Mo4 -41.9(4) . . . . ?
O45 Mo5 O49 Mo4 -73.6(2) . . . . ?
O42 Mo5 O49 Mo4 -0.50(17) . . . . ?
O57 Mo1 O50 Mo5 -86.8(2) . . . . ?
O58 Mo1 O50 Mo5 168.0(2) . . . . ?
O51 Mo1 O50 Mo5 37.3(4) . . . . ?
O45 Mo1 O50 Mo5 -3.37(17) . . . . ?
O43 Mo1 O50 Mo5 87.4(2) . . . . ?
O55 Mo5 O50 Mo1 -157.0(2) . . . . ?
O56 Mo5 O50 Mo1 97.0(2) . . . . ?
O49 Mo5 O50 Mo1 -29.9(4) . . . . ?
O45 Mo5 O50 Mo1 3.50(17) . . . . ?
O42 Mo5 O50 Mo1 -68.3(2) . . . . ?
O57 Mo1 O51 Mo13 117.8(4) . . . . ?
O58 Mo1 O51 Mo13 -138.3(4) . . . . ?
O50 Mo1 O51 Mo13 -6.8(6) . . . . ?
O45 Mo1 O51 Mo13 31.3(4) . . . . ?
O43 Mo1 O51 Mo13 -56.1(4) . . . . ?
O59 Mo13 O51 Mo1 -144.4(4) . . . . ?
O62 Mo13 O51 Mo1 110.6(4) . . . . ?
O52 Mo13 O51 Mo1 -14.4(6) . . . . ?
O46 Mo13 O51 Mo1 -61.7(4) . . . . ?
O44 Mo13 O51 Mo1 25.2(4) . . . . ?
O59 Mo13 O52 Mo10 169.8(2) . . . . ?
O62 Mo13 O52 Mo10 -85.2(2) . . . . ?
O51 Mo13 O52 Mo10 39.0(4) . . . . ?
O46 Mo13 O52 Mo10 86.5(2) . . . . ?
O44 Mo13 O52 Mo10 -3.18(18) . . . . ?
O53 Mo10 O52 Mo13 95.6(2) . . . . ?
O54 Mo10 O52 Mo13 -156.3(2) . . . . ?
O48 Mo10 O52 Mo13 -26.8(5) . . . . ?
O44 Mo10 O52 Mo13 3.32(19) . . . . ?
O47 Mo10 O52 Mo13 -68.5(2) . . . . ?
O57 Mo1 O58 Ni1 40.3(4) . . . 1_356 ?
O51 Mo1 O58 Ni1 -61.2(4) . . . 1_356 ?
O50 Mo1 O58 Ni1 144.8(3) . . . 1_356 ?
O45 Mo1 O58 Ni1 -165.4(5) . . . 1_356 ?
O43 Mo1 O58 Ni1 -140.0(4) . . . 1_356 ?
O60 Mo4 O61 Ni5 27.5(4) . . . . ?
O48 Mo4 O61 Ni5 -74.0(4) . . . . ?
O49 Mo4 O61 Ni5 132.8(3) . . . . ?
O42 Mo4 O61 Ni5 -167.0(4) . . . . ?
O47 Mo4 O61 Ni5 -147.2(4) . . . . ?
N17 Ni5 O61 Mo4 36.6(4) . . . . ?
O11 Ni5 O61 Mo4 -122.7(11) . . . . ?
O95 Ni5 O61 Mo4 -148.1(4) . . . . ?
N18 Ni5 O61 Mo4 -41.3(4) . . . . ?
N16 Ni5 O61 Mo4 114.1(4) . . . . ?
O1 Ni4 N1 C1 80.0(4) . . . . ?
O2 Ni4 N1 C1 -91.2(4) . . . . ?
N3 Ni4 N1 C1 169.2(4) . . . . ?
N4 Ni4 N1 C1 170.3(4) . . . . ?
O92 Ni4 N1 C1 0.3(4) . . . . ?
O1 Ni4 N1 C5 -89.5(3) . . . . ?
O2 Ni4 N1 C5 99.3(3) . . . . ?
N3 Ni4 N1 C5 -0.2(3) . . . . ?
N4 Ni4 N1 C5 0.8(6) . . . . ?
O92 Ni4 N1 C5 -169.2(3) . . . . ?
N6 Ni3 N2 C31 120(10) . . . . ?
N7 Ni3 N2 C31 -74.6(4) . . . . ?
N9 Ni3 N2 C31 8.6(3) . . . . ?
N5 Ni3 N2 C31 104.5(4) . . . . ?
N8 Ni3 N2 C31 -168.9(4) . . . . ?
N6 Ni3 N2 C30 -53(10) . . . . ?
N7 Ni3 N2 C30 112.9(3) . . . . ?
N9 Ni3 N2 C30 -163.9(4) . . . . ?
N5 Ni3 N2 C30 -67.9(3) . . . . ?
N8 Ni3 N2 C30 18.6(3) . . . . ?
O1 Ni4 N3 C6 94.6(3) . . . . ?
O2 Ni4 N3 C6 -83.4(3) . . . . ?
N1 Ni4 N3 C6 5.9(3) . . . . ?
N4 Ni4 N3 C6 -173.6(4) . . . . ?
O92 Ni4 N3 C6 81.0(8) . . . . ?
O1 Ni4 N3 C7 -77.8(3) . . . . ?
O2 Ni4 N3 C7 104.2(3) . . . . ?
N1 Ni4 N3 C7 -166.5(4) . . . . ?
N4 Ni4 N3 C7 14.0(3) . . . . ?
O92 Ni4 N3 C7 -91.4(8) . . . . ?
O1 Ni4 N4 C12 -106.2(4) . . . . ?
O2 Ni4 N4 C12 65.9(4) . . . . ?
N3 Ni4 N4 C12 165.3(4) . . . . ?
N1 Ni4 N4 C12 164.2(4) . . . . ?
O92 Ni4 N4 C12 -26.0(4) . . . . ?
O1 Ni4 N4 C8 84.8(3) . . . . ?
O2 Ni4 N4 C8 -103.1(3) . . . . ?
N3 Ni4 N4 C8 -3.8(3) . . . . ?
N1 Ni4 N4 C8 -4.9(6) . . . . ?
O92 Ni4 N4 C8 164.9(3) . . . . ?
N2 Ni3 N5 C13 -10.6(4) . . . . ?
N6 Ni3 N5 C13 169.6(4) . . . . ?
N7 Ni3 N5 C13 167.3(4) . . . . ?
N9 Ni3 N5 C13 68.0(4) . . . . ?
N8 Ni3 N5 C13 -88.8(4) . . . . ?
N2 Ni3 N5 C17 167.5(3) . . . . ?
N6 Ni3 N5 C17 -12.3(3) . . . . ?
N7 Ni3 N5 C17 -14.6(6) . . . . ?
N9 Ni3 N5 C17 -113.9(3) . . . . ?
N8 Ni3 N5 C17 89.3(3) . . . . ?
N2 Ni3 N6 C19 176(100) . . . . ?
N7 Ni3 N6 C19 10.1(3) . . . . ?
N9 Ni3 N6 C19 -73.3(4) . . . . ?
N5 Ni3 N6 C19 -169.0(4) . . . . ?
N8 Ni3 N6 C19 104.6(4) . . . . ?
N2 Ni3 N6 C18 4(10) . . . . ?
N7 Ni3 N6 C18 -161.8(4) . . . . ?
N9 Ni3 N6 C18 114.8(3) . . . . ?
N5 Ni3 N6 C18 19.1(3) . . . . ?
N8 Ni3 N6 C18 -67.3(3) . . . . ?
N2 Ni3 N7 C24 -1.3(4) . . . . ?
N6 Ni3 N7 C24 178.4(4) . . . . ?
N9 Ni3 N7 C24 -77.6(4) . . . . ?
N5 Ni3 N7 C24 -179.3(4) . . . . ?
N8 Ni3 N7 C24 78.5(4) . . . . ?
N2 Ni3 N7 C20 167.0(3) . . . . ?
N6 Ni3 N7 C20 -13.2(3) . . . . ?
N9 Ni3 N7 C20 90.8(3) . . . . ?
N5 Ni3 N7 C20 -10.9(6) . . . . ?
N8 Ni3 N7 C20 -113.1(3) . . . . ?
N2 Ni3 N8 C25 162.9(4) . . . . ?
N6 Ni3 N8 C25 -18.1(4) . . . . ?
N7 Ni3 N8 C25 60.8(4) . . . . ?
N9 Ni3 N8 C25 156.9(4) . . . . ?
N5 Ni3 N8 C25 -96.4(4) . . . . ?
N2 Ni3 N8 C29 -9.5(3) . . . . ?
N6 Ni3 N8 C29 169.5(3) . . . . ?
N7 Ni3 N8 C29 -111.6(3) . . . . ?
N9 Ni3 N8 C29 -15.5(6) . . . . ?
N5 Ni3 N8 C29 91.2(3) . . . . ?
N2 Ni3 N9 C36 178.8(5) . . . . ?
N6 Ni3 N9 C36 -0.2(5) . . . . ?
N7 Ni3 N9 C36 -76.9(5) . . . . ?
N5 Ni3 N9 C36 80.0(5) . . . . ?
N8 Ni3 N9 C36 -175.2(4) . . . . ?
N2 Ni3 N9 C32 -8.9(3) . . . . ?
N6 Ni3 N9 C32 172.1(3) . . . . ?
N7 Ni3 N9 C32 95.4(4) . . . . ?
N5 Ni3 N9 C32 -107.7(4) . . . . ?
N8 Ni3 N9 C32 -2.9(6) . . . . ?
N11 Ni2 N10 C56 166.8(4) . . . . ?
O41 Ni2 N10 C56 69.3(4) . . . . ?
O94 Ni2 N10 C56 -21.9(4) . . . . ?
O25 Ni2 N10 C56 -105.4(4) . . . . ?
N12 Ni2 N10 C56 164.1(4) . . . . ?
N11 Ni2 N10 C60 -4.8(3) . . . . ?
O41 Ni2 N10 C60 -102.3(3) . . . . ?
O94 Ni2 N10 C60 166.6(3) . . . . ?
O25 Ni2 N10 C60 83.0(3) . . . . ?
N12 Ni2 N10 C60 -7.5(6) . . . . ?
O41 Ni2 N11 C69 107.9(3) . . . . ?
O94 Ni2 N11 C69 -96.3(11) . . . . ?
O25 Ni2 N11 C69 -71.7(3) . . . . ?
N12 Ni2 N11 C69 -165.6(4) . . . . ?
N10 Ni2 N11 C69 15.5(3) . . . . ?
O41 Ni2 N11 C61 -82.5(3) . . . . ?
O94 Ni2 N11 C61 73.2(11) . . . . ?
O25 Ni2 N11 C61 97.8(3) . . . . ?
N12 Ni2 N11 C61 3.9(3) . . . . ?
N10 Ni2 N11 C61 -175.0(4) . . . . ?
N11 Ni2 N12 C66 174.5(5) . . . . ?
O41 Ni2 N12 C66 -86.7(4) . . . . ?
O94 Ni2 N12 C66 3.1(4) . . . . ?
O25 Ni2 N12 C66 88.2(4) . . . . ?
N10 Ni2 N12 C66 177.2(4) . . . . ?
N11 Ni2 N12 C62 -0.4(3) . . . . ?
O41 Ni2 N12 C62 98.3(3) . . . . ?
O94 Ni2 N12 C62 -171.9(3) . . . . ?
O25 Ni2 N12 C62 -86.8(3) . . . . ?
N10 Ni2 N12 C62 2.3(6) . . . . ?
O32 Ni1 N13 C44 -63.0(4) . . . . ?
N14 Ni1 N13 C44 -162.2(4) . . . . ?
O93 Ni1 N13 C44 26.1(4) . . . . ?
N15 Ni1 N13 C44 -161.6(4) . . . . ?
O58 Ni1 N13 C44 110.6(4) 1_754 . . . ?
O32 Ni1 N13 C48 101.4(3) . . . . ?
N14 Ni1 N13 C48 2.3(3) . . . . ?
O93 Ni1 N13 C48 -169.5(3) . . . . ?
N15 Ni1 N13 C48 2.9(6) . . . . ?
O58 Ni1 N13 C48 -84.9(3) 1_754 . . . ?
O32 Ni1 N14 C49 -101.3(3) . . . . ?
O93 Ni1 N14 C49 90.4(12) . . . . ?
N15 Ni1 N14 C49 166.7(4) . . . . ?
O58 Ni1 N14 C49 79.9(3) 1_754 . . . ?
N13 Ni1 N14 C49 -13.5(3) . . . . ?
O32 Ni1 N14 C50 89.4(3) . . . . ?
O93 Ni1 N14 C50 -79.0(12) . . . . ?
N15 Ni1 N14 C50 -2.6(3) . . . . ?
O58 Ni1 N14 C50 -89.4(3) 1_754 . . . ?
N13 Ni1 N14 C50 177.2(4) . . . . ?
O32 Ni1 N15 C55 92.2(4) . . . . ?
N14 Ni1 N15 C55 -169.5(4) . . . . ?
O93 Ni1 N15 C55 2.4(4) . . . . ?
O58 Ni1 N15 C55 -81.0(4) 1_754 . . . ?
N13 Ni1 N15 C55 -170.1(4) . . . . ?
O32 Ni1 N15 C51 -102.8(3) . . . . ?
N14 Ni1 N15 C51 -4.5(3) . . . . ?
O93 Ni1 N15 C51 167.4(3) . . . . ?
O58 Ni1 N15 C51 84.0(3) 1_754 . . . ?
N13 Ni1 N15 C51 -5.1(6) . . . . ?
N17 Ni5 N16 C70 -162.6(4) . . . . ?
O11 Ni5 N16 C70 -67.0(4) . . . . ?
O95 Ni5 N16 C70 20.3(4) . . . . ?
O61 Ni5 N16 C70 107.2(4) . . . . ?
N18 Ni5 N16 C70 -156.5(4) . . . . ?
N17 Ni5 N16 C74 0.2(3) . . . . ?
O11 Ni5 N16 C74 95.7(3) . . . . ?
O95 Ni5 N16 C74 -176.9(3) . . . . ?
O61 Ni5 N16 C74 -90.0(3) . . . . ?
N18 Ni5 N16 C74 6.3(6) . . . . ?
O11 Ni5 N17 C88 82.9(3) . . . . ?
O95 Ni5 N17 C88 -156.8(16) . . . . ?
O61 Ni5 N17 C88 -94.7(3) . . . . ?
N18 Ni5 N17 C88 -7.2(3) . . . . ?
N16 Ni5 N17 C88 170.2(3) . . . . ?
O11 Ni5 N17 C75 -98.5(3) . . . . ?
O95 Ni5 N17 C75 21.8(19) . . . . ?
O61 Ni5 N17 C75 83.9(3) . . . . ?
N18 Ni5 N17 C75 171.4(3) . . . . ?
N16 Ni5 N17 C75 -11.2(3) . . . . ?
N17 Ni5 N18 C93 -168.7(4) . . . . ?
O11 Ni5 N18 C93 96.4(4) . . . . ?
O95 Ni5 N18 C93 8.5(4) . . . . ?
O61 Ni5 N18 C93 -76.9(4) . . . . ?
N16 Ni5 N18 C93 -174.8(4) . . . . ?
N17 Ni5 N18 C89 0.0(3) . . . . ?
O11 Ni5 N18 C89 -95.0(3) . . . . ?
O95 Ni5 N18 C89 177.2(3) . . . . ?
O61 Ni5 N18 C89 91.8(3) . . . . ?
N16 Ni5 N18 C89 -6.1(6) . . . . ?
N23 Ni6 N19 C81 -8.3(5) . . . . ?
N20 Ni6 N19 C81 178.6(5) . . . . ?
N21 Ni6 N19 C81 168.4(4) . . . . ?
N22 Ni6 N19 C81 67.5(4) . . . . ?
N24 Ni6 N19 C81 -89.1(4) . . . . ?
N23 Ni6 N19 C77 -178.8(3) . . . . ?
N20 Ni6 N19 C77 8.1(3) . . . . ?
N21 Ni6 N19 C77 -2.1(6) . . . . ?
N22 Ni6 N19 C77 -103.0(3) . . . . ?
N24 Ni6 N19 C77 100.4(3) . . . . ?
N23 Ni6 N20 C76 -136.3(10) . . . . ?
N19 Ni6 N20 C76 -5.1(3) . . . . ?
N21 Ni6 N20 C76 170.6(4) . . . . ?
N22 Ni6 N20 C76 75.4(4) . . . . ?
N24 Ni6 N20 C76 -104.7(3) . . . . ?
N23 Ni6 N20 C87 32.5(12) . . . . ?
N19 Ni6 N20 C87 163.7(3) . . . . ?
N21 Ni6 N20 C87 -20.6(3) . . . . ?
N22 Ni6 N20 C87 -115.8(3) . . . . ?
N24 Ni6 N20 C87 64.1(3) . . . . ?
N23 Ni6 N21 C82 20.0(4) . . . . ?
N20 Ni6 N21 C82 -167.0(4) . . . . ?
N19 Ni6 N21 C82 -156.8(4) . . . . ?
N22 Ni6 N21 C82 -58.8(4) . . . . ?
N24 Ni6 N21 C82 97.6(4) . . . . ?
N23 Ni6 N21 C86 -161.0(3) . . . . ?
N20 Ni6 N21 C86 12.0(3) . . . . ?
N19 Ni6 N21 C86 22.2(6) . . . . ?
N22 Ni6 N21 C86 120.2(3) . . . . ?
N24 Ni6 N21 C86 -83.4(3) . . . . ?
N23 Ni6 N22 C105 -179.1(4) . . . . ?
N20 Ni6 N22 C105 -3.7(4) . . . . ?
N19 Ni6 N22 C105 71.4(4) . . . . ?
N21 Ni6 N22 C105 -84.4(4) . . . . ?
N24 Ni6 N22 C105 176.5(4) . . . . ?
N23 Ni6 N22 C101 1.0(3) . . . . ?
N20 Ni6 N22 C101 176.3(3) . . . . ?
N19 Ni6 N22 C101 -108.6(3) . . . . ?
N21 Ni6 N22 C101 95.6(3) . . . . ?
N24 Ni6 N22 C101 -3.5(6) . . . . ?
N20 Ni6 N23 C100 -154.2(9) . . . . ?
N19 Ni6 N23 C100 76.4(4) . . . . ?
N21 Ni6 N23 C100 -102.3(3) . . . . ?
N22 Ni6 N23 C100 -4.7(3) . . . . ?
N24 Ni6 N23 C100 173.5(4) . . . . ?
N20 Ni6 N23 C108 15.2(12) . . . . ?
N19 Ni6 N23 C108 -114.3(3) . . . . ?
N21 Ni6 N23 C108 67.1(3) . . . . ?
N22 Ni6 N23 C108 164.7(4) . . . . ?
N24 Ni6 N23 C108 -17.1(3) . . . . ?
N23 Ni6 N24 C94 -173.9(4) . . . . ?
N20 Ni6 N24 C94 10.8(4) . . . . ?
N19 Ni6 N24 C94 -67.4(4) . . . . ?
N21 Ni6 N24 C94 88.7(4) . . . . ?
N22 Ni6 N24 C94 -169.4(4) . . . . ?
N23 Ni6 N24 C107 9.9(3) . . . . ?
N20 Ni6 N24 C107 -165.5(3) . . . . ?
N19 Ni6 N24 C107 116.3(3) . . . . ?
N21 Ni6 N24 C107 -87.5(3) . . . . ?
N22 Ni6 N24 C107 14.3(6) . . . . ?
C5 N1 C1 C2 0.3(7) . . . . ?
Ni4 N1 C1 C2 -168.8(4) . . . . ?
N1 C1 C2 C3 1.1(8) . . . . ?
C1 C2 C3 C4 -0.2(7) . . . . ?
C2 C3 C4 C5 -2.0(7) . . . . ?
C1 N1 C5 C4 -2.7(7) . . . . ?
Ni4 N1 C5 C4 167.5(4) . . . . ?
C1 N1 C5 C6 -175.0(4) . . . . ?
Ni4 N1 C5 C6 -4.8(5) . . . . ?
C3 C4 C5 N1 3.6(7) . . . . ?
C3 C4 C5 C6 175.3(4) . . . . ?
C7 N3 C6 C18 -12.7(6) . . . . ?
Ni4 N3 C6 C18 175.5(3) . . . . ?
C7 N3 C6 C5 161.8(4) . . . . ?
Ni4 N3 C6 C5 -10.0(5) . . . . ?
N1 C5 C6 N3 9.6(6) . . . . ?
C4 C5 C6 N3 -162.6(4) . . . . ?
N1 C5 C6 C18 -176.8(4) . . . . ?
C4 C5 C6 C18 11.0(8) . . . . ?
C6 N3 C7 C19 -11.8(6) . . . . ?
Ni4 N3 C7 C19 160.0(3) . . . . ?
C6 N3 C7 C8 167.4(4) . . . . ?
Ni4 N3 C7 C8 -20.8(5) . . . . ?
C12 N4 C8 C9 -4.4(7) . . . . ?
Ni4 N4 C8 C9 165.5(4) . . . . ?
C12 N4 C8 C7 -175.5(4) . . . . ?
Ni4 N4 C8 C7 -5.6(5) . . . . ?
N3 C7 C8 N4 16.9(5) . . . . ?
C19 C7 C8 N4 -164.0(4) . . . . ?
N3 C7 C8 C9 -154.2(4) . . . . ?
C19 C7 C8 C9 24.9(7) . . . . ?
N4 C8 C9 C10 5.0(7) . . . . ?
C7 C8 C9 C10 175.3(4) . . . . ?
C8 C9 C10 C11 -1.7(7) . . . . ?
C9 C10 C11 C12 -1.9(7) . . . . ?
C8 N4 C12 C11 0.5(7) . . . . ?
Ni4 N4 C12 C11 -168.2(4) . . . . ?
C10 C11 C12 N4 2.6(7) . . . . ?
C17 N5 C13 C14 -1.0(7) . . . . ?
Ni3 N5 C13 C14 177.0(4) . . . . ?
N5 C13 C14 C15 1.8(8) . . . . ?
C13 C14 C15 C16 0.7(8) . . . . ?
C14 C15 C16 C17 -3.9(7) . . . . ?
C13 N5 C17 C16 -2.4(7) . . . . ?
Ni3 N5 C17 C16 179.3(4) . . . . ?
C13 N5 C17 C18 -177.4(4) . . . . ?
Ni3 N5 C17 C18 4.3(5) . . . . ?
C15 C16 C17 N5 4.8(7) . . . . ?
C15 C16 C17 C18 179.3(4) . . . . ?
C19 N6 C18 C6 -12.2(7) . . . . ?
Ni3 N6 C18 C6 159.1(3) . . . . ?
C19 N6 C18 C17 166.3(4) . . . . ?
Ni3 N6 C18 C17 -22.4(5) . . . . ?
N3 C6 C18 N6 24.4(6) . . . . ?
C5 C6 C18 N6 -149.0(5) . . . . ?
N3 C6 C18 C17 -153.8(5) . . . . ?
C5 C6 C18 C17 32.8(8) . . . . ?
N5 C17 C18 N6 11.3(6) . . . . ?
C16 C17 C18 N6 -163.5(4) . . . . ?
N5 C17 C18 C6 -170.4(5) . . . . ?
C16 C17 C18 C6 14.7(8) . . . . ?
C18 N6 C19 C7 -12.0(7) . . . . ?
Ni3 N6 C19 C7 176.9(3) . . . . ?
C18 N6 C19 C20 165.6(4) . . . . ?
Ni3 N6 C19 C20 -5.5(5) . . . . ?
N3 C7 C19 N6 23.7(6) . . . . ?
C8 C7 C19 N6 -155.3(4) . . . . ?
N3 C7 C19 C20 -153.3(5) . . . . ?
C8 C7 C19 C20 27.7(8) . . . . ?
C24 N7 C20 C21 -0.8(7) . . . . ?
Ni3 N7 C20 C21 -169.8(4) . . . . ?
C24 N7 C20 C19 -176.8(4) . . . . ?
Ni3 N7 C20 C19 14.2(5) . . . . ?
N6 C19 C20 N7 -5.9(6) . . . . ?
C7 C19 C20 N7 171.1(5) . . . . ?
N6 C19 C20 C21 178.3(4) . . . . ?
C7 C19 C20 C21 -4.7(8) . . . . ?
N7 C20 C21 C22 2.2(7) . . . . ?
C19 C20 C21 C22 177.7(5) . . . . ?
C20 C21 C22 C23 -2.1(7) . . . . ?
C21 C22 C23 C24 0.8(7) . . . . ?
C20 N7 C24 C23 -0.6(7) . . . . ?
Ni3 N7 C24 C23 167.3(4) . . . . ?
C22 C23 C24 N7 0.6(7) . . . . ?
C29 N8 C25 C26 1.7(7) . . . . ?
Ni3 N8 C25 C26 -170.4(4) . . . . ?
N8 C25 C26 C27 -1.1(8) . . . . ?
C25 C26 C27 C28 -0.1(7) . . . . ?
C26 C27 C28 C29 0.7(7) . . . . ?
C25 N8 C29 C28 -1.2(7) . . . . ?
Ni3 N8 C29 C28 172.0(4) . . . . ?
C25 N8 C29 C30 -173.2(4) . . . . ?
Ni3 N8 C29 C30 0.0(5) . . . . ?
C27 C28 C29 N8 0.0(7) . . . . ?
C27 C28 C29 C30 171.3(4) . . . . ?
C31 N2 C30 C61 -12.7(7) . . . 1_455 ?
Ni3 N2 C30 C61 159.2(3) . . . 1_455 ?
C31 N2 C30 C29 164.1(4) . . . . ?
Ni3 N2 C30 C29 -24.0(5) . . . . ?
N8 C29 C30 N2 15.3(6) . . . . ?
C28 C29 C30 N2 -156.6(4) . . . . ?
N8 C29 C30 C61 -168.5(5) . . . 1_455 ?
C28 C29 C30 C61 19.6(8) . . . 1_455 ?
C30 N2 C31 C69 -12.3(7) . . . 1_455 ?
Ni3 N2 C31 C69 176.0(3) . . . 1_455 ?
C30 N2 C31 C32 164.8(4) . . . . ?
Ni3 N2 C31 C32 -6.9(5) . . . . ?
C36 N9 C32 C33 -3.0(7) . . . . ?
Ni3 N9 C32 C33 -175.7(4) . . . . ?
C36 N9 C32 C31 -179.3(5) . . . . ?
Ni3 N9 C32 C31 8.0(5) . . . . ?
N2 C31 C32 N9 -0.9(6) . . . . ?
C69 C31 C32 N9 175.6(5) 1_455 . . . ?
N2 C31 C32 C33 -177.1(4) . . . . ?
C69 C31 C32 C33 -0.5(8) 1_455 . . . ?
N9 C32 C33 C34 4.4(7) . . . . ?
C31 C32 C33 C34 -179.7(5) . . . . ?
C32 C33 C34 C35 -2.7(8) . . . . ?
C33 C34 C35 C36 -0.4(8) . . . . ?
C32 N9 C36 C35 -0.3(8) . . . . ?
Ni3 N9 C36 C35 171.8(4) . . . . ?
C34 C35 C36 N9 1.9(9) . . . . ?
O2 P4 C37 C38 -46.0(4) . . . . ?
O4 P4 C37 C38 -167.5(3) . . . . ?
O3 P4 C37 C38 76.1(4) . . . . ?
P4 C37 C38 C99 73.3(5) . . . 1_655 ?
O11 P2 C39 C40 45.7(4) . . . . ?
O10 P2 C39 C40 -76.2(4) . . . . ?
O9 P2 C39 C40 167.2(4) . . . . ?
P2 C39 C40 C41 -75.1(5) . . . 1_455 ?
O16 P5 C41 C40 -44.2(4) . . . 1_655 ?
O17 P5 C41 C40 -167.5(3) . . . 1_655 ?
O15 P5 C41 C40 72.2(4) . . . 1_655 ?
O13 P8 C42 C43 18.4(6) . . . . ?
O12 P8 C42 C43 137.6(5) . . . . ?
O14 P8 C42 C43 -103.9(5) . . . . ?
Mo9B P8 C42 C43 163.1(5) . . . . ?
P8 C42 C43 C67 -177.9(4) . . . 1_455 ?
C48 N13 C44 C45 -0.2(7) . . . . ?
Ni1 N13 C44 C45 163.7(4) . . . . ?
N13 C44 C45 C46 -0.3(8) . . . . ?
C44 C45 C46 C47 0.3(8) . . . . ?
C45 C46 C47 C48 0.2(7) . . . . ?
C44 N13 C48 C47 0.7(7) . . . . ?
Ni1 N13 C48 C47 -165.2(4) . . . . ?
C44 N13 C48 C49 174.0(4) . . . . ?
Ni1 N13 C48 C49 8.0(5) . . . . ?
C46 C47 C48 N13 -0.7(7) . . . . ?
C46 C47 C48 C49 -173.4(4) . . . . ?
C50 N14 C49 C100 9.6(6) . . . 1_654 ?
Ni1 N14 C49 C100 -158.8(3) . . . 1_654 ?
C50 N14 C49 C48 -169.8(4) . . . . ?
Ni1 N14 C49 C48 21.8(5) . . . . ?
N13 C48 C49 N14 -19.3(6) . . . . ?
C47 C48 C49 N14 154.0(4) . . . . ?
N13 C48 C49 C100 161.4(5) . . . 1_654 ?
C47 C48 C49 C100 -25.4(8) . . . 1_654 ?
C49 N14 C50 C108 14.2(6) . . . 1_654 ?
Ni1 N14 C50 C108 -177.5(3) . . . 1_654 ?
C49 N14 C50 C51 -159.7(4) . . . . ?
Ni1 N14 C50 C51 8.6(5) . . . . ?
C55 N15 C51 C52 3.9(7) . . . . ?
Ni1 N15 C51 C52 -162.2(4) . . . . ?
C55 N15 C51 C50 176.2(4) . . . . ?
Ni1 N15 C51 C50 10.1(5) . . . . ?
N14 C50 C51 N15 -12.2(6) . . . . ?
C108 C50 C51 N15 175.0(4) 1_654 . . . ?
N14 C50 C51 C52 159.9(4) . . . . ?
C108 C50 C51 C52 -13.0(8) 1_654 . . . ?
N15 C51 C52 C53 -3.7(7) . . . . ?
C50 C51 C52 C53 -175.1(4) . . . . ?
C51 C52 C53 C54 0.6(7) . . . . ?
C52 C53 C54 C55 2.0(8) . . . . ?
C51 N15 C55 C54 -1.0(7) . . . . ?
Ni1 N15 C55 C54 163.5(4) . . . . ?
C53 C54 C55 N15 -1.9(8) . . . . ?
C60 N10 C56 C57 1.8(7) . . . . ?
Ni2 N10 C56 C57 -169.4(3) . . . . ?
N10 C56 C57 C58 0.8(7) . . . . ?
C56 C57 C58 C59 -1.6(7) . . . . ?
C57 C58 C59 C60 -0.1(7) . . . . ?
C56 N10 C60 C59 -3.6(7) . . . . ?
Ni2 N10 C60 C59 168.8(4) . . . . ?
C56 N10 C60 C69 -177.6(4) . . . . ?
Ni2 N10 C60 C69 -5.3(5) . . . . ?
C58 C59 C60 N10 2.7(7) . . . . ?
C58 C59 C60 C69 176.3(4) . . . . ?
C69 N11 C61 C30 -13.6(7) . . . 1_655 ?
Ni2 N11 C61 C30 177.7(3) . . . 1_655 ?
C69 N11 C61 C62 162.3(4) . . . . ?
Ni2 N11 C61 C62 -6.4(5) . . . . ?
C66 N12 C62 C63 -4.1(7) . . . . ?
Ni2 N12 C62 C63 171.3(4) . . . . ?
C66 N12 C62 C61 -178.1(4) . . . . ?
Ni2 N12 C62 C61 -2.7(5) . . . . ?
N11 C61 C62 N12 5.8(6) . . . . ?
C30 C61 C62 N12 -179.0(5) 1_655 . . . ?
N11 C61 C62 C63 -168.0(5) . . . . ?
C30 C61 C62 C63 7.2(8) 1_655 . . . ?
N12 C62 C63 C64 3.2(8) . . . . ?
C61 C62 C63 C64 176.6(5) . . . . ?
C62 C63 C64 C65 0.4(8) . . . . ?
C63 C64 C65 C66 -3.0(8) . . . . ?
C62 N12 C66 C65 1.3(8) . . . . ?
Ni2 N12 C66 C65 -173.5(4) . . . . ?
C64 C65 C66 N12 2.2(9) . . . . ?
O32 P1 C67 C43 -32.4(5) . . . 1_655 ?
O34 P1 C67 C43 91.4(4) . . . 1_655 ?
O33 P1 C67 C43 -150.4(4) . . . 1_655 ?
O41 P3 C68 C98 28.0(5) . . . 1_654 ?
O39 P3 C68 C98 -93.1(4) . . . 1_654 ?
O40 P3 C68 C98 149.0(4) . . . 1_654 ?
C61 N11 C69 C31 -11.5(6) . . . 1_655 ?
Ni2 N11 C69 C31 157.4(3) . . . 1_655 ?
C61 N11 C69 C60 168.4(4) . . . . ?
Ni2 N11 C69 C60 -22.7(5) . . . . ?
N10 C60 C69 N11 18.0(5) . . . . ?
C59 C60 C69 N11 -156.1(4) . . . . ?
N10 C60 C69 C31 -162.1(4) . . . 1_655 ?
C59 C60 C69 C31 23.8(7) . . . 1_655 ?
C74 N16 C70 C71 -0.9(7) . . . . ?
Ni5 N16 C70 C71 161.3(4) . . . . ?
N16 C70 C71 C72 -1.1(7) . . . . ?
C70 C71 C72 C73 1.0(7) . . . . ?
C71 C72 C73 C74 1.0(7) . . . . ?
C70 N16 C74 C73 3.0(6) . . . . ?
Ni5 N16 C74 C73 -161.0(3) . . . . ?
C70 N16 C74 C75 173.5(4) . . . . ?
Ni5 N16 C74 C75 9.5(5) . . . . ?
C72 C73 C74 N16 -3.1(7) . . . . ?
C72 C73 C74 C75 -172.8(4) . . . . ?
C88 N17 C75 C76 12.3(6) . . . . ?
Ni5 N17 C75 C76 -166.2(3) . . . . ?
C88 N17 C75 C74 -162.2(4) . . . . ?
Ni5 N17 C75 C74 19.3(5) . . . . ?
N16 C74 C75 N17 -18.6(5) . . . . ?
C73 C74 C75 N17 151.9(4) . . . . ?
N16 C74 C75 C76 167.9(4) . . . . ?
C73 C74 C75 C76 -21.6(7) . . . . ?
C87 N20 C76 C75 10.5(6) . . . . ?
Ni6 N20 C76 C75 178.2(3) . . . . ?
C87 N20 C76 C77 -166.2(4) . . . . ?
Ni6 N20 C76 C77 1.6(5) . . . . ?
N17 C75 C76 N20 -22.4(6) . . . . ?
C74 C75 C76 N20 150.9(4) . . . . ?
N17 C75 C76 C77 153.5(5) . . . . ?
C74 C75 C76 C77 -33.1(8) . . . . ?
C81 N19 C77 C78 2.3(7) . . . . ?
Ni6 N19 C77 C78 173.5(3) . . . . ?
C81 N19 C77 C76 179.3(4) . . . . ?
Ni6 N19 C77 C76 -9.6(5) . . . . ?
N20 C76 C77 N19 5.3(6) . . . . ?
C75 C76 C77 N19 -170.6(5) . . . . ?
N20 C76 C77 C78 -177.9(4) . . . . ?
C75 C76 C77 C78 6.1(8) . . . . ?
N19 C77 C78 C79 -2.6(7) . . . . ?
C76 C77 C78 C79 -179.1(4) . . . . ?
C77 C78 C79 C80 0.9(7) . . . . ?
C78 C79 C80 C81 0.9(8) . . . . ?
C77 N19 C81 C80 -0.5(8) . . . . ?
Ni6 N19 C81 C80 -170.8(4) . . . . ?
C79 C80 C81 N19 -1.1(8) . . . . ?
C86 N21 C82 C83 -0.4(7) . . . . ?
Ni6 N21 C82 C83 178.5(4) . . . . ?
N21 C82 C83 C84 0.6(7) . . . . ?
C82 C83 C84 C85 -1.9(7) . . . . ?
C83 C84 C85 C86 3.0(7) . . . . ?
C82 N21 C86 C85 1.7(7) . . . . ?
Ni6 N21 C86 C85 -177.4(4) . . . . ?
C82 N21 C86 C87 176.4(4) . . . . ?
Ni6 N21 C86 C87 -2.7(5) . . . . ?
C84 C85 C86 N21 -3.0(7) . . . . ?
C84 C85 C86 C87 -177.3(4) . . . . ?
C76 N20 C87 C88 12.2(7) . . . . ?
Ni6 N20 C87 C88 -156.0(3) . . . . ?
C76 N20 C87 C86 -166.7(4) . . . . ?
Ni6 N20 C87 C86 25.2(5) . . . . ?
N21 C86 C87 N20 -14.2(6) . . . . ?
C85 C86 C87 N20 160.5(4) . . . . ?
N21 C86 C87 C88 167.1(4) . . . . ?
C85 C86 C87 C88 -18.2(8) . . . . ?
C75 N17 C88 C87 10.4(6) . . . . ?
Ni5 N17 C88 C87 -171.1(3) . . . . ?
C75 N17 C88 C89 -165.9(4) . . . . ?
Ni5 N17 C88 C89 12.5(5) . . . . ?
N20 C87 C88 N17 -22.5(6) . . . . ?
C86 C87 C88 N17 156.2(4) . . . . ?
N20 C87 C88 C89 153.2(5) . . . . ?
C86 C87 C88 C89 -28.1(8) . . . . ?
C93 N18 C89 C90 1.1(7) . . . . ?
Ni5 N18 C89 C90 -168.5(4) . . . . ?
C93 N18 C89 C88 175.8(4) . . . . ?
Ni5 N18 C89 C88 6.2(5) . . . . ?
N17 C88 C89 N18 -12.1(6) . . . . ?
C87 C88 C89 N18 172.1(5) . . . . ?
N17 C88 C89 C90 162.4(4) . . . . ?
C87 C88 C89 C90 -13.4(8) . . . . ?
N18 C89 C90 C91 -2.9(7) . . . . ?
C88 C89 C90 C91 -177.0(5) . . . . ?
C89 C90 C91 C92 2.3(8) . . . . ?
C90 C91 C92 C93 0.1(8) . . . . ?
C89 N18 C93 C92 1.3(7) . . . . ?
Ni5 N18 C93 C92 169.6(4) . . . . ?
C91 C92 C93 N18 -1.9(8) . . . . ?
C107 N24 C94 C95 0.4(7) . . . . ?
Ni6 N24 C94 C95 -175.7(4) . . . . ?
N24 C94 C95 C96 -3.7(8) . . . . ?
C94 C95 C96 C106 2.4(7) . . . . ?
O43 P6 C97 C98 56.2(5) . . . . ?
O42 P6 C97 C98 178.3(4) . . . . ?
O44 P6 C97 C98 -62.0(4) . . . . ?
P6 C97 C98 C68 151.7(4) . . . 1_456 ?
O46 P7 C99 C38 52.9(4) . . . 1_455 ?
O47 P7 C99 C38 175.6(3) . . . 1_455 ?
O45 P7 C99 C38 -64.5(4) . . . 1_455 ?
C108 N23 C100 C49 14.4(6) . . . 1_456 ?
Ni6 N23 C100 C49 -176.9(3) . . . 1_456 ?
C108 N23 C100 C101 -161.5(4) . . . . ?
Ni6 N23 C100 C101 7.2(5) . . . . ?
C105 N22 C101 C102 6.7(7) . . . . ?
Ni6 N22 C101 C102 -173.3(4) . . . . ?
C105 N22 C101 C100 -177.6(4) . . . . ?
Ni6 N22 C101 C100 2.4(5) . . . . ?
N23 C100 C101 N22 -6.0(6) . . . . ?
C49 C100 C101 N22 178.7(4) 1_456 . . . ?
N23 C100 C101 C102 169.6(4) . . . . ?
C49 C100 C101 C102 -5.7(8) 1_456 . . . ?
N22 C101 C102 C103 -5.3(7) . . . . ?
C100 C101 C102 C103 179.4(4) . . . . ?
C101 C102 C103 C104 -0.9(7) . . . . ?
C102 C103 C104 C105 5.3(7) . . . . ?
C101 N22 C105 C104 -2.0(7) . . . . ?
Ni6 N22 C105 C104 178.0(4) . . . . ?
C103 C104 C105 N22 -3.9(7) . . . . ?
C95 C96 C106 C107 1.9(7) . . . . ?
C94 N24 C107 C106 4.2(7) . . . . ?
Ni6 N24 C107 C106 -179.1(4) . . . . ?
C94 N24 C107 C108 -178.7(4) . . . . ?
Ni6 N24 C107 C108 -2.1(5) . . . . ?
C96 C106 C107 N24 -5.4(7) . . . . ?
C96 C106 C107 C108 177.8(4) . . . . ?
C100 N23 C108 C50 9.6(6) . . . 1_456 ?
Ni6 N23 C108 C50 -159.4(3) . . . 1_456 ?
C100 N23 C108 C107 -170.1(4) . . . . ?
Ni6 N23 C108 C107 21.0(5) . . . . ?
N24 C107 C108 N23 -11.8(6) . . . . ?
C106 C107 C108 N23 165.2(4) . . . . ?
N24 C107 C108 C50 168.7(5) . . . 1_456 ?
C106 C107 C108 C50 -14.3(8) . . . 1_456 ?
